data_7117459
loop_
_publ_author_name
'Zentner, Cassandra A.'
'Lai, Holden W. H.'
'Greenfield, Joshua T.'
'Wiscons, Ren A.'
'Zeller, Matthias'
'Campana, Charles F.'
'Talu, Orhan'
'FitzGerald, Stephen A.'
'Rowsell, Jesse L. C.'

_publ_section_title
;
 High surface area and Z' in a thermally stable 8-fold polycatenated
 hydrogen-bonded framework.
;
_journal_issue 58
_journal_name_full 'Chemical communications (Cambridge, England)'
_journal_page_first 11642
_journal_page_last 11645
_journal_paper_doi 10.1039/c5cc04219d
_journal_volume 51
_journal_year 2015
_chemical_absolute_configuration unk
_chemical_formula_moiety 'C27 H18 O6'
_chemical_formula_sum 'C27 H18 O6'
_chemical_formula_weight 438.41
_chemical_name_systematic 1,3,5-tris(4-carboxyphenyl)benzene
_space_group_crystal_system monoclinic
_space_group_IT_number 5
_space_group_name_Hall 'I 2y'
_space_group_name_H-M_alt 'I 1 2 1'
_symmetry_space_group_name_Hall 'I 2y'
_symmetry_space_group_name_H-M 'I 1 2 1'
_atom_sites_solution_hydrogens geom
_atom_sites_solution_primary direct
_atom_sites_solution_secondary difmap
_audit_creation_method SHELXL-2014/7
_audit_update_record
;
2015-05-12 deposited with the CCDC.
2015-06-16 downloaded from the CCDC.
;
_cell_angle_alpha 90
_cell_angle_beta 90.412(2)
_cell_angle_gamma 90
_cell_formula_units_Z 56
_cell_length_a 31.419(6)
_cell_length_b 30.116(6)
_cell_length_c 45.320(9)
_cell_measurement_reflns_used 9644
_cell_measurement_temperature 100(2)
_cell_measurement_theta_max 27.4015
_cell_measurement_theta_min 2.2087
_cell_volume 42881(15)
_computing_cell_refinement 'SAINT V7.68A (Bruker, 2011)'
_computing_data_collection 'Apex2 v2011.2-0 (Bruker, 2011)'
_computing_data_reduction 'SAINT V7.68A (Bruker, 2011)'
_computing_structure_refinement
;  
SHELXL-2014/7 (Sheldrick, 2014), 
SHELXLE Rev686 (H\"ubschle et al., 2011)
;
_computing_structure_solution 'SHELXD (Bruker, 2011)'
_diffrn_ambient_temperature 100(2)
_diffrn_measured_fraction_theta_full 0.998
_diffrn_measured_fraction_theta_max 0.987
_diffrn_measurement_device_type 'fixed-chi duo Bruker AXS APEXII CCD diffractometer'
_diffrn_measurement_method 'omega and phi scans'
_diffrn_radiation_monochromator 'TRIUMPH curved graphite monochromator'
_diffrn_radiation_type MoK\a
_diffrn_radiation_wavelength 0.71073
_diffrn_reflns_av_R_equivalents 0.0596
_diffrn_reflns_av_unetI/netI 0.0937
_diffrn_reflns_laue_measured_fraction_full 0.998
_diffrn_reflns_laue_measured_fraction_max 0.987
_diffrn_reflns_limit_h_max 40
_diffrn_reflns_limit_h_min -40
_diffrn_reflns_limit_k_max 39
_diffrn_reflns_limit_k_min -39
_diffrn_reflns_limit_l_max 58
_diffrn_reflns_limit_l_min -58
_diffrn_reflns_number 246101
_diffrn_reflns_point_group_measured_fraction_full 0.997
_diffrn_reflns_point_group_measured_fraction_max 0.973
_diffrn_reflns_theta_full 25.242
_diffrn_reflns_theta_max 27.528
_diffrn_reflns_theta_min 1.797
_diffrn_source 'sealed X-ray tube'
_exptl_absorpt_coefficient_mu 0.067
_exptl_absorpt_correction_T_max 0.7461
_exptl_absorpt_correction_T_min 0.6747
_exptl_absorpt_correction_type multi-scan
_exptl_absorpt_process_details 'sadabs (Sheldrick, 2011)'
_exptl_crystal_colour colourless
_exptl_crystal_density_diffrn 0.951
_exptl_crystal_description needle
_exptl_crystal_F_000 12768
_exptl_crystal_size_max 1.192
_exptl_crystal_size_mid 0.244
_exptl_crystal_size_min 0.064
_refine_diff_density_max 0.241
_refine_diff_density_min -0.246
_refine_diff_density_rms 0.035
_refine_ls_abs_structure_details
;
 Flack x determined using 16234 quotients [(I+)-(I-)]/[(I+)+(I-)]
 (Parsons, Flack and Wagner, Acta Cryst. B69 (2013) 249-259).
;
_refine_ls_abs_structure_Flack 0.4(5)
_refine_ls_extinction_method none
_refine_ls_goodness_of_fit_ref 0.901
_refine_ls_hydrogen_treatment constr
_refine_ls_matrix_type full
_refine_ls_number_parameters 4201
_refine_ls_number_reflns 96106
_refine_ls_number_restraints 43
_refine_ls_restrained_S_all 0.901
_refine_ls_R_factor_all 0.1331
_refine_ls_R_factor_gt 0.0533
_refine_ls_shift/su_max 0.006
_refine_ls_shift/su_mean 0.001
_refine_ls_structure_factor_coef Fsqd
_refine_ls_weighting_details 'w=1/[\s^2^(Fo^2^)+(0.0551P)^2^] where P=(Fo^2^+2Fc^2^)/3'
_refine_ls_weighting_scheme calc
_refine_ls_wR_factor_gt 0.1112
_refine_ls_wR_factor_ref 0.1381
_reflns_Friedel_coverage 0.935
_reflns_friedel_fraction_full 0.997
_reflns_friedel_fraction_max 0.959
_reflns_number_gt 46684
_reflns_number_total 96106
_reflns_threshold_expression 'I > 2\s(I)'
_cod_data_source_file c5cc04219d2.cif
_cod_data_source_block mo_jesse04_0m_sq
_cod_original_cell_volume 42880(14)
_cod_database_code 7117459
_shelx_shelxl_version_number 2014/7
_shelx_space_group_comment
;
The symmetry employed for this shelxl refinement is uniquely defined
by the following loop, which should always be used as a source of
symmetry information in preference to the above space-group names.
They are only intended as comments.
;
_shelx_estimated_absorpt_t_min 0.924
_shelx_estimated_absorpt_t_max 0.996

loop_
_space_group_symop_operation_xyz
'x, y, z'
'-x, y, -z'
'x+1/2, y+1/2, z+1/2'
'-x+1/2, y+1/2, -z+1/2'

loop_
_atom_site_label
_atom_site_type_symbol
_atom_site_fract_x
_atom_site_fract_y
_atom_site_fract_z
_atom_site_U_iso_or_equiv
_atom_site_adp_type
_atom_site_occupancy
_atom_site_site_symmetry_order
_atom_site_calc_flag
_atom_site_refinement_flags_posn
_atom_site_refinement_flags_adp
C1_1 C 0.27460(15) 0.18168(15) 1.03060(10) 0.0340(11) Uani 1 1 d . .
C2_1 C 0.27243(15) 0.20933(15) 1.05536(10) 0.0330(11) Uani 1 1 d . .
H2_1 H 0.2981 0.2192 1.0645 0.040 Uiso 1 1 calc R U
C3_1 C 0.23362(15) 0.22267(15) 1.06691(10) 0.0315(11) Uani 1 1 d . .
C4_1 C 0.19648(15) 0.20874(15) 1.05271(10) 0.0331(12) Uani 1 1 d . .
H4_1 H 0.1697 0.2183 1.0600 0.040 Uiso 1 1 calc R U
C5_1 C 0.19782(15) 0.18122(16) 1.02814(10) 0.0348(12) Uani 1 1 d . .
C6_1 C 0.23668(15) 0.16787(16) 1.01730(10) 0.0316(11) Uani 1 1 d . .
H6_1 H 0.2376 0.1490 1.0005 0.038 Uiso 1 1 calc R U
C7_1 C 0.31650(14) 0.16874(16) 1.01774(9) 0.0327(11) Uani 1 1 d . .
C8_1 C 0.35088(14) 0.19846(16) 1.01791(10) 0.0358(11) Uani 1 1 d . .
H8_1 H 0.3476 0.2268 1.0268 0.043 Uiso 1 1 calc R U
C9_1 C 0.38899(15) 0.18743(17) 1.00551(10) 0.0377(12) Uani 1 1 d . .
H9_1 H 0.4119 0.2080 1.0059 0.045 Uiso 1 1 calc R U
C10_1 C 0.39419(15) 0.14578(17) 0.99229(10) 0.0397(12) Uani 1 1 d . .
C11_1 C 0.36084(15) 0.11612(18) 0.99249(10) 0.0445(13) Uani 1 1 d . .
H11_1 H 0.3643 0.0876 0.9839 0.053 Uiso 1 1 calc R U
C12_1 C 0.32215(15) 0.12765(16) 1.00515(10) 0.0397(12) Uani 1 1 d . .
H12_1 H 0.2994 0.1069 1.0051 0.048 Uiso 1 1 calc R U
C13_1 C 0.43480(16) 0.1344(2) 0.97747(11) 0.0450(13) Uani 1 1 d . .
C14_1 C 0.23183(16) 0.25119(16) 1.09376(11) 0.0344(12) Uani 1 1 d . .
C15_1 C 0.19758(16) 0.28062(16) 1.09828(11) 0.0374(12) Uani 1 1 d . .
H15_1 H 0.1752 0.2821 1.0841 0.045 Uiso 1 1 calc R U
C16_1 C 0.19609(16) 0.30735(16) 1.12309(10) 0.0379(12) Uani 1 1 d . .
H16_1 H 0.1726 0.3268 1.1259 0.045 Uiso 1 1 calc R U
C17_1 C 0.22865(16) 0.30584(15) 1.14376(10) 0.0374(12) Uani 1 1 d . .
C18_1 C 0.26257(16) 0.27754(16) 1.13968(10) 0.0392(13) Uani 1 1 d . .
H18_1 H 0.2851 0.2765 1.1538 0.047 Uiso 1 1 calc R U
C19_1 C 0.26373(17) 0.25040(16) 1.11471(10) 0.0379(13) Uani 1 1 d . .
H19_1 H 0.2872 0.2309 1.1121 0.045 Uiso 1 1 calc R U
C20_1 C 0.22909(19) 0.33338(18) 1.17091(12) 0.0413(14) Uani 1 1 d . .
C21_1 C 0.15701(15) 0.16709(16) 1.01345(9) 0.0340(11) Uani 1 1 d . .
C22_1 C 0.15250(15) 0.12384(16) 1.00261(10) 0.0394(12) Uani 1 1 d . .
H22_1 H 0.1751 0.1030 1.0047 0.047 Uiso 1 1 calc R U
C23_1 C 0.11458(16) 0.11158(18) 0.98875(10) 0.0453(13) Uani 1 1 d . .
H23_1 H 0.1112 0.0822 0.9816 0.054 Uiso 1 1 calc R U
C24_1 C 0.08204(15) 0.14177(19) 0.98538(10) 0.0426(13) Uani 1 1 d . .
C25_1 C 0.08620(15) 0.18418(18) 0.99617(10) 0.0426(13) Uani 1 1 d . .
H25_1 H 0.0634 0.2047 0.9940 0.051 Uiso 1 1 calc R U
C26_1 C 0.12361(14) 0.19722(17) 1.01030(9) 0.0387(12) Uani 1 1 d . .
H26_1 H 0.1264 0.2266 1.0178 0.046 Uiso 1 1 calc R U
C27_1 C 0.04127(17) 0.1296(2) 0.97020(11) 0.0481(14) Uani 1 1 d . .
O1_1 O 0.46390(10) 0.16334(12) 0.97551(7) 0.0488(9) Uani 1 1 d . .
O2_1 O 0.43792(12) 0.09559(14) 0.96694(10) 0.0742(13) Uani 1 1 d . .
H2A_1 H 0.4610 0.0932 0.9579 0.111 Uiso 1 1 calc R U
O3_1 O 0.19684(11) 0.36216(12) 1.17227(8) 0.0489(9) Uani 1 1 d . .
H3A_1 H 0.1987 0.3769 1.1880 0.073 Uiso 1 1 calc R U
O4_1 O 0.25601(12) 0.32967(12) 1.18989(8) 0.0538(10) Uani 1 1 d . .
O5_1 O 0.03762(12) 0.08856(14) 0.96257(10) 0.0711(12) Uani 1 1 d . .
H5A_1 H 0.0127 0.0838 0.9565 0.107 Uiso 1 1 calc R U
O6_1 O 0.01407(11) 0.15848(13) 0.96526(8) 0.0601(11) Uani 1 1 d . .
C1_2 C 0.24920(15) 0.29841(14) 1.00095(10) 0.0275(11) Uani 1 1 d . .
C2_2 C 0.28700(14) 0.28542(14) 0.98825(10) 0.0280(11) Uani 1 1 d . .
H2_2 H 0.3131 0.2954 0.9967 0.034 Uiso 1 1 calc R U
C3_2 C 0.28808(14) 0.25797(15) 0.96328(10) 0.0295(11) Uani 1 1 d . .
C4_2 C 0.24913(14) 0.24429(15) 0.95089(10) 0.0284(11) Uani 1 1 d . .
H4_2 H 0.2491 0.2258 0.9339 0.034 Uiso 1 1 calc R U
C5_2 C 0.21075(14) 0.25727(15) 0.96307(10) 0.0303(11) Uani 1 1 d . .
C6_2 C 0.21106(14) 0.28385(15) 0.98825(10) 0.0296(11) Uani 1 1 d . .
H6_2 H 0.1848 0.2922 0.9969 0.036 Uiso 1 1 calc R U
C7_2 C 0.24927(15) 0.32702(15) 1.02788(11) 0.0312(11) Uani 1 1 d . .
C8_2 C 0.28307(16) 0.32581(15) 1.04794(10) 0.0334(12) Uani 1 1 d . .
H8_2 H 0.3064 0.3065 1.0446 0.040 Uiso 1 1 calc R U
C9_2 C 0.28270(16) 0.35265(15) 1.07271(10) 0.0349(12) Uani 1 1 d . .
H9_2 H 0.3057 0.3512 1.0864 0.042 Uiso 1 1 calc R U
C10_2 C 0.24938(16) 0.38162(15) 1.07780(10) 0.0353(12) Uani 1 1 d . .
C11_2 C 0.21585(16) 0.38351(16) 1.05825(10) 0.0349(12) Uani 1 1 d . .
H11_2 H 0.1929 0.4033 1.0617 0.042 Uiso 1 1 calc R U
C12_2 C 0.21554(15) 0.35646(16) 1.03340(10) 0.0344(12) Uani 1 1 d . .
H12_2 H 0.1922 0.3579 1.0200 0.041 Uiso 1 1 calc R U
C13_2 C 0.2507(2) 0.4095(2) 1.10472(12) 0.0384(12) Uani 1 1 d . .
C14_2 C 0.32897(14) 0.24454(15) 0.95026(9) 0.0310(11) Uani 1 1 d . .
C15_2 C 0.33273(14) 0.20261(15) 0.93692(9) 0.0323(11) Uani 1 1 d . .
H15_2 H 0.3091 0.1829 0.9368 0.039 Uiso 1 1 calc R U
C16_2 C 0.37072(14) 0.18981(16) 0.92388(10) 0.0349(11) Uani 1 1 d . .
H16_2 H 0.3729 0.1615 0.9148 0.042 Uiso 1 1 calc R U
C17_2 C 0.40552(14) 0.21828(16) 0.92411(10) 0.0331(11) Uani 1 1 d . .
C18_2 C 0.40231(14) 0.25935(15) 0.93794(10) 0.0343(11) Uani 1 1 d . .
H18_2 H 0.4263 0.2785 0.9386 0.041 Uiso 1 1 calc R U
C19_2 C 0.36479(13) 0.27254(16) 0.95072(10) 0.0333(11) Uani 1 1 d . .
H19_2 H 0.3631 0.3008 0.9599 0.040 Uiso 1 1 calc R U
C20_2 C 0.44613(15) 0.20588(17) 0.90975(11) 0.0383(12) Uani 1 1 d . .
C21_2 C 0.16953(14) 0.24385(15) 0.94911(9) 0.0290(11) Uani 1 1 d . .
C22_2 C 0.13539(14) 0.27372(16) 0.94847(10) 0.0339(11) Uani 1 1 d . .
H22_2 H 0.1386 0.3025 0.9569 0.041 Uiso 1 1 calc R U
C23_2 C 0.09670(14) 0.26141(17) 0.93555(10) 0.0392(12) Uani 1 1 d . .
H23_2 H 0.0736 0.2817 0.9353 0.047 Uiso 1 1 calc R U
C24_2 C 0.09180(14) 0.21959(16) 0.92307(10) 0.0358(12) Uani 1 1 d . .
C25_2 C 0.12611(14) 0.19007(16) 0.92370(10) 0.0360(12) Uani 1 1 d . .
H25_2 H 0.1230 0.1615 0.9151 0.043 Uiso 1 1 calc R U
C26_2 C 0.16474(14) 0.20189(16) 0.93671(9) 0.0318(11) Uani 1 1 d . .
H26_2 H 0.1877 0.1814 0.9371 0.038 Uiso 1 1 calc R U
C27_2 C 0.05085(16) 0.20777(18) 0.90915(11) 0.0410(13) Uani 1 1 d . .
O1_2 O 0.27893(12) 0.40432(12) 1.12367(8) 0.0474(9) Uani 1 1 d . .
O2_2 O 0.22044(12) 0.43833(12) 1.10686(8) 0.0538(10) Uani 1 1 d . .
H2A_2 H 0.2211 0.4499 1.1237 0.081 Uiso 1 1 calc R U
O3_2 O 0.44714(10) 0.16715(12) 0.89776(8) 0.0529(10) Uani 1 1 d . .
H3A_2 H 0.4700 0.1642 0.8884 0.079 Uiso 1 1 calc R U
O4_2 O 0.47662(10) 0.23213(12) 0.90955(8) 0.0517(10) Uani 1 1 d . .
O5_2 O 0.02118(10) 0.23511(12) 0.90853(8) 0.0533(10) Uani 1 1 d . .
O6_2 O 0.04829(10) 0.16845(12) 0.89809(8) 0.0511(9) Uani 1 1 d . .
H6A_2 H 0.0238 0.1645 0.8909 0.077 Uiso 1 1 calc R U
C1_3 C 0.26610(14) 0.37370(15) 0.93535(10) 0.0291(11) Uani 1 1 d . .
C2_3 C 0.30295(14) 0.35945(14) 0.92202(9) 0.0289(11) Uani 1 1 d . .
H2_3 H 0.3296 0.3681 0.9302 0.035 Uiso 1 1 calc R U
C3_3 C 0.30227(15) 0.33240(15) 0.89668(10) 0.0327(11) Uani 1 1 d . .
C4_3 C 0.26242(15) 0.32067(15) 0.88514(10) 0.0303(11) Uani 1 1 d . .
H4_3 H 0.2610 0.3030 0.8678 0.036 Uiso 1 1 calc R U
C5_3 C 0.22493(14) 0.33418(15) 0.89838(9) 0.0293(11) Uani 1 1 d . .
C6_3 C 0.22703(14) 0.36051(15) 0.92331(10) 0.0311(11) Uani 1 1 d . .
H6_3 H 0.2014 0.3698 0.9324 0.037 Uiso 1 1 calc R U
C7_3 C 0.26799(15) 0.40258(16) 0.96235(10) 0.0310(12) Uani 1 1 d . .
C8_3 C 0.30247(16) 0.40189(16) 0.98147(11) 0.0365(12) Uani 1 1 d . .
H8_3 H 0.3259 0.3829 0.9774 0.044 Uiso 1 1 calc R U
C9_3 C 0.30343(16) 0.42829(16) 1.00625(10) 0.0370(12) Uani 1 1 d . .
H9_3 H 0.3277 0.4277 1.0189 0.044 Uiso 1 1 calc R U
C10_3 C 0.26938(16) 0.45582(15) 1.01299(10) 0.0335(11) Uani 1 1 d . .
C11_3 C 0.23436(16) 0.45652(15) 0.99399(10) 0.0356(12) Uani 1 1 d . .
H11_3 H 0.2106 0.4747 0.9985 0.043 Uiso 1 1 calc R U
C12_3 C 0.23394(16) 0.43118(16) 0.96895(10) 0.0344(12) Uani 1 1 d . .
H12_3 H 0.2103 0.4329 0.9558 0.041 Uiso 1 1 calc R U
C13_3 C 0.27054(19) 0.48292(18) 1.03989(12) 0.0373(13) Uani 1 1 d . .
C14_3 C 0.34209(14) 0.31838(16) 0.88234(9) 0.0322(11) Uani 1 1 d . .
C15_3 C 0.34491(15) 0.27840(17) 0.86711(9) 0.0369(12) Uani 1 1 d . .
H15_3 H 0.3205 0.2600 0.8653 0.044 Uiso 1 1 calc R U
C16_3 C 0.38298(14) 0.26499(17) 0.85451(10) 0.0395(12) Uani 1 1 d . .
H16_3 H 0.3844 0.2375 0.8443 0.047 Uiso 1 1 calc R U
C17_3 C 0.41895(15) 0.29154(17) 0.85676(11) 0.0408(13) Uani 1 1 d . .
C18_3 C 0.41687(15) 0.33137(17) 0.87187(11) 0.0454(13) Uani 1 1 d . .
H18_3 H 0.4413 0.3498 0.8733 0.055 Uiso 1 1 calc R U
C19_3 C 0.37898(15) 0.34450(16) 0.88493(11) 0.0432(13) Uani 1 1 d . .
H19_3 H 0.3780 0.3715 0.8958 0.052 Uiso 1 1 calc R U
C20_3 C 0.45966(15) 0.27782(18) 0.84251(11) 0.0406(13) Uani 1 1 d . .
C21_3 C 0.18247(14) 0.32154(15) 0.88574(9) 0.0304(11) Uani 1 1 d . .
C22_3 C 0.14877(14) 0.35160(16) 0.88693(10) 0.0357(11) Uani 1 1 d . .
H22_3 H 0.1531 0.3799 0.8957 0.043 Uiso 1 1 calc R U
C23_3 C 0.10945(15) 0.34086(17) 0.87559(11) 0.0435(13) Uani 1 1 d . .
H23_3 H 0.0870 0.3620 0.8764 0.052 Uiso 1 1 calc R U
C24_3 C 0.10212(15) 0.29974(16) 0.86307(10) 0.0369(12) Uani 1 1 d . .
C25_3 C 0.13552(15) 0.26900(17) 0.86197(10) 0.0380(12) Uani 1 1 d . .
H25_3 H 0.1309 0.2404 0.8537 0.046 Uiso 1 1 calc R U
C26_3 C 0.17535(15) 0.28028(16) 0.87301(10) 0.0358(12) Uani 1 1 d . .
H26_3 H 0.1980 0.2595 0.8718 0.043 Uiso 1 1 calc R U
C27_3 C 0.05955(16) 0.28788(19) 0.85066(11) 0.0442(13) Uani 1 1 d . .
O1_3 O 0.30035(12) 0.48098(12) 1.05761(8) 0.0477(9) Uani 1 1 d . .
O2_3 O 0.23767(13) 0.50871(13) 1.04410(7) 0.0577(11) Uani 1 1 d . .
H2A_3 H 0.2394 0.5204 1.0609 0.087 Uiso 1 1 calc R U
O3_3 O 0.46201(10) 0.24016(12) 0.83047(7) 0.0505(10) Uani 1 1 d . .
O4_3 O 0.48990(11) 0.30547(13) 0.84387(9) 0.0645(11) Uani 1 1 d . .
H4A_3 H 0.5109 0.2955 0.8347 0.097 Uiso 1 1 calc R U
O5_3 O 0.03089(11) 0.31581(12) 0.84883(9) 0.0610(11) Uani 1 1 d . .
O6_3 O 0.05604(11) 0.24702(12) 0.84235(8) 0.0539(10) Uani 1 1 d . .
H6A_3 H 0.0325 0.2434 0.8337 0.081 Uiso 1 1 calc R U
C1_4 C 0.22560(14) 0.43841(15) 0.85170(10) 0.0313(11) Uani 1 1 d . .
C2_4 C 0.26455(14) 0.45177(15) 0.86339(9) 0.0305(11) Uani 1 1 d . .
H2_4 H 0.2899 0.4421 0.8541 0.037 Uiso 1 1 calc R U
C3_4 C 0.26772(15) 0.47907(14) 0.88837(9) 0.0296(11) Uani 1 1 d . .
C4_4 C 0.23001(14) 0.49357(15) 0.90135(10) 0.0305(11) Uani 1 1 d . .
H4_4 H 0.2314 0.5124 0.9181 0.037 Uiso 1 1 calc R U
C5_4 C 0.19044(14) 0.48093(14) 0.89019(9) 0.0290(10) Uani 1 1 d . .
C6_4 C 0.18849(13) 0.45334(14) 0.86559(9) 0.0304(11) Uani 1 1 d . .
H6_4 H 0.1615 0.4445 0.8580 0.036 Uiso 1 1 calc R U
C7_4 C 0.22330(15) 0.40992(15) 0.82490(10) 0.0303(11) Uani 1 1 d . .
C8_4 C 0.25757(15) 0.38346(15) 0.81703(10) 0.0358(12) Uani 1 1 d . .
H8_4 H 0.2822 0.3826 0.8293 0.043 Uiso 1 1 calc R U
C9_4 C 0.25632(15) 0.35805(15) 0.79116(9) 0.0345(11) Uani 1 1 d . .
H9_4 H 0.2800 0.3401 0.7860 0.041 Uiso 1 1 calc R U
C10_4 C 0.22076(14) 0.35911(14) 0.77310(9) 0.0297(10) Uani 1 1 d . .
C11_4 C 0.18621(14) 0.38449(14) 0.78104(10) 0.0355(11) Uani 1 1 d . .
H11_4 H 0.1614 0.3844 0.7689 0.043 Uiso 1 1 calc R U
C12_4 C 0.18715(14) 0.41016(15) 0.80642(10) 0.0325(11) Uani 1 1 d . .
H12_4 H 0.1633 0.4280 0.8113 0.039 Uiso 1 1 calc R U
C13_4 C 0.22034(17) 0.33282(16) 0.74527(10) 0.0346(12) Uani 1 1 d . .
C14_4 C 0.30983(14) 0.49208(15) 0.89999(9) 0.0297(11) Uani 1 1 d . .
C15_4 C 0.31780(15) 0.53469(16) 0.91088(10) 0.0368(12) Uani 1 1 d . .
H15_4 H 0.2955 0.5560 0.9112 0.044 Uiso 1 1 calc R U
C16_4 C 0.35779(14) 0.54607(16) 0.92123(10) 0.0367(12) Uani 1 1 d . .
H16_4 H 0.3628 0.5753 0.9284 0.044 Uiso 1 1 calc R U
C17_4 C 0.39072(14) 0.51535(16) 0.92131(10) 0.0367(12) Uani 1 1 d . .
C18_4 C 0.38372(14) 0.47317(16) 0.91052(10) 0.0403(12) Uani 1 1 d . .
H18_4 H 0.4061 0.4519 0.9105 0.048 Uiso 1 1 calc R U
C19_4 C 0.34347(14) 0.46190(16) 0.89952(10) 0.0400(12) Uani 1 1 d . .
H19_4 H 0.3389 0.4331 0.8916 0.048 Uiso 1 1 calc R U
C20_4 C 0.43296(16) 0.52873(19) 0.93280(11) 0.0452(13) Uani 1 1 d . .
C21_4 C 0.15003(14) 0.49632(16) 0.90433(9) 0.0344(11) Uani 1 1 d . .
C22_4 C 0.11351(14) 0.47042(17) 0.90308(10) 0.0436(12) Uani 1 1 d . .
H22_4 H 0.1145 0.4424 0.8935 0.052 Uiso 1 1 calc R U
C23_4 C 0.07589(15) 0.48439(16) 0.91547(11) 0.0465(13) Uani 1 1 d . .
H23_4 H 0.0514 0.4659 0.9147 0.056 Uiso 1 1 calc R U
C24_4 C 0.07385(14) 0.52554(16) 0.92910(10) 0.0384(12) Uani 1 1 d . .
C25_4 C 0.11003(14) 0.55237(16) 0.93047(10) 0.0395(12) Uani 1 1 d . .
H25_4 H 0.1089 0.5806 0.9397 0.047 Uiso 1 1 calc R U
C26_4 C 0.14745(14) 0.53738(16) 0.91822(9) 0.0374(12) Uani 1 1 d . .
H26_4 H 0.1721 0.5556 0.9193 0.045 Uiso 1 1 calc R U
C27_4 C 0.03362(16) 0.54066(18) 0.94234(11) 0.0458(13) Uani 1 1 d . .
O1_4 O 0.25366(12) 0.30970(12) 0.74021(7) 0.0511(10) Uani 1 1 d . .
H1A_4 H 0.2513 0.2974 0.7236 0.077 Uiso 1 1 calc R U
O2_4 O 0.18844(10) 0.33470(10) 0.72806(7) 0.0409(8) Uani 1 1 d . .
O3_4 O 0.43811(10) 0.56955(12) 0.93960(8) 0.0502(9) Uani 1 1 d . .
H3A_4 H 0.4626 0.5732 0.9467 0.075 Uiso 1 1 calc R U
O4_4 O 0.46188(11) 0.49921(12) 0.93585(8) 0.0610(10) Uani 1 1 d . .
O5_4 O 0.03059(10) 0.57894(12) 0.95326(7) 0.0496(9) Uani 1 1 d . .
O6_4 O 0.00282(11) 0.51250(12) 0.94167(9) 0.0687(12) Uani 1 1 d . .
H6A_4 H -0.0187 0.5236 0.9498 0.103 Uiso 1 1 calc R U
C1_5 C 0.24197(15) 0.51077(15) 0.78337(10) 0.0284(11) Uani 1 1 d . .
C2_5 C 0.28049(15) 0.52521(15) 0.79577(10) 0.0303(11) Uani 1 1 d . .
H2_5 H 0.3065 0.5168 0.7867 0.036 Uiso 1 1 calc R U
C3_5 C 0.28177(14) 0.55188(14) 0.82127(10) 0.0272(11) Uani 1 1 d . .
C4_5 C 0.24337(14) 0.56454(15) 0.83383(10) 0.0265(11) Uani 1 1 d . .
H4_5 H 0.2438 0.5826 0.8510 0.032 Uiso 1 1 calc R U
C5_5 C 0.20427(14) 0.55139(14) 0.82191(10) 0.0257(10) Uani 1 1 d . .
C6_5 C 0.20431(15) 0.52454(15) 0.79693(10) 0.0296(11) Uani 1 1 d . .
H6_5 H 0.1778 0.5152 0.7888 0.036 Uiso 1 1 calc R U
C7_5 C 0.24116(15) 0.48271(15) 0.75671(10) 0.0286(11) Uani 1 1 d . .
C8_5 C 0.27444(15) 0.45376(16) 0.75018(10) 0.0320(12) Uani 1 1 d . .
H8_5 H 0.2981 0.4520 0.7633 0.038 Uiso 1 1 calc R U
C9_5 C 0.27410(16) 0.42772(16) 0.72531(10) 0.0353(12) Uani 1 1 d . .
H9_5 H 0.2971 0.4081 0.7215 0.042 Uiso 1 1 calc R U
C10_5 C 0.23980(15) 0.43023(15) 0.70557(9) 0.0305(11) Uani 1 1 d . .
C11_5 C 0.20611(15) 0.45887(15) 0.71135(10) 0.0327(12) Uani 1 1 d . .
H11_5 H 0.1827 0.4609 0.6980 0.039 Uiso 1 1 calc R U
C12_5 C 0.20713(16) 0.48439(16) 0.73682(10) 0.0342(12) Uani 1 1 d . .
H12_5 H 0.1839 0.5036 0.7408 0.041 Uiso 1 1 calc R U
C13_5 C 0.23963(19) 0.40317(18) 0.67819(11) 0.0369(14) Uani 1 1 d . .
C14_5 C 0.32293(14) 0.56535(15) 0.83422(10) 0.0285(11) Uani 1 1 d . .
C15_5 C 0.32901(14) 0.60777(16) 0.84568(10) 0.0313(11) Uani 1 1 d . .
H15_5 H 0.3061 0.6284 0.8452 0.038 Uiso 1 1 calc R U
C16_5 C 0.36773(14) 0.62052(16) 0.85772(10) 0.0322(11) Uani 1 1 d . .
H16_5 H 0.3711 0.6496 0.8655 0.039 Uiso 1 1 calc R U
C17_5 C 0.40128(15) 0.59136(17) 0.85845(10) 0.0351(12) Uani 1 1 d . .
C18_5 C 0.39628(15) 0.54894(16) 0.84733(10) 0.0348(12) Uani 1 1 d . .
H18_5 H 0.4195 0.5287 0.8478 0.042 Uiso 1 1 calc R U
C19_5 C 0.35740(14) 0.53575(16) 0.83541(10) 0.0322(11) Uani 1 1 d . .
H19_5 H 0.3541 0.5064 0.8280 0.039 Uiso 1 1 calc R U
C20_5 C 0.44321(16) 0.60343(17) 0.87148(11) 0.0383(12) Uani 1 1 d . .
C21_5 C 0.16342(14) 0.56624(16) 0.83535(9) 0.0301(11) Uani 1 1 d . .
C22_5 C 0.12774(14) 0.53893(16) 0.83500(10) 0.0336(11) Uani 1 1 d . .
H22_5 H 0.1294 0.5105 0.8261 0.040 Uiso 1 1 calc R U
C23_5 C 0.08996(15) 0.55263(16) 0.84748(10) 0.0362(12) Uani 1 1 d . .
H23_5 H 0.0658 0.5336 0.8469 0.043 Uiso 1 1 calc R U
C24_5 C 0.08704(14) 0.59392(17) 0.86077(10) 0.0342(12) Uani 1 1 d . .
C25_5 C 0.12244(14) 0.62146(16) 0.86112(10) 0.0346(12) Uani 1 1 d . .
H25_5 H 0.1209 0.6498 0.8702 0.041 Uiso 1 1 calc R U
C26_5 C 0.16000(14) 0.60761(15) 0.84825(9) 0.0292(11) Uani 1 1 d . .
H26_5 H 0.1839 0.6270 0.8483 0.035 Uiso 1 1 calc R U
C27_5 C 0.04701(16) 0.60745(19) 0.87435(11) 0.0393(13) Uani 1 1 d . .
O1_5 O 0.26990(12) 0.37535(12) 0.67508(8) 0.0505(10) Uani 1 1 d . .
H1A_5 H 0.2653 0.3598 0.6600 0.076 Uiso 1 1 calc R U
O2_5 O 0.20978(12) 0.40873(12) 0.65947(8) 0.0488(10) Uani 1 1 d . .
O3_5 O 0.44593(10) 0.64429(12) 0.88073(8) 0.0509(10) Uani 1 1 d . .
H3A_5 H 0.4712 0.6499 0.8856 0.076 Uiso 1 1 calc R U
O4_5 O 0.47287(11) 0.57637(12) 0.87266(8) 0.0482(9) Uani 1 1 d . .
O5_5 O 0.01613(11) 0.58122(12) 0.87484(8) 0.0528(10) Uani 1 1 d . .
O6_5 O 0.04552(11) 0.64663(12) 0.88561(8) 0.0505(10) Uani 1 1 d . .
H6A_5 H 0.0221 0.6502 0.8941 0.076 Uiso 1 1 calc R U
C1_6 C 0.26090(15) 0.58653(15) 0.71930(10) 0.0270(11) Uani 1 1 d . .
C2_6 C 0.22245(14) 0.60026(15) 0.73186(10) 0.0298(11) Uani 1 1 d . .
H2_6 H 0.1965 0.5907 0.7231 0.036 Uiso 1 1 calc R U
C3_6 C 0.22078(14) 0.62722(14) 0.75661(9) 0.0248(10) Uani 1 1 d . .
C4_6 C 0.25954(14) 0.64072(16) 0.76920(10) 0.0292(11) Uani 1 1 d . .
H4_6 H 0.2593 0.6590 0.7863 0.035 Uiso 1 1 calc R U
C5_6 C 0.29851(14) 0.62810(14) 0.75727(9) 0.0247(10) Uani 1 1 d . .
C6_6 C 0.29849(14) 0.60113(15) 0.73199(10) 0.0277(11) Uani 1 1 d . .
H6_6 H 0.3248 0.5928 0.7234 0.033 Uiso 1 1 calc R U
C7_6 C 0.26098(14) 0.55833(15) 0.69219(10) 0.0265(11) Uani 1 1 d . .
C8_6 C 0.22722(16) 0.55964(16) 0.67193(10) 0.0325(12) Uani 1 1 d . .
H8_6 H 0.2037 0.5787 0.6756 0.039 Uiso 1 1 calc R U
C9_6 C 0.22738(16) 0.53398(16) 0.64691(11) 0.0355(12) Uani 1 1 d . .
H9_6 H 0.2042 0.5354 0.6334 0.043 Uiso 1 1 calc R U
C10_6 C 0.26163(16) 0.50577(15) 0.64132(10) 0.0331(12) Uani 1 1 d . .
C11_6 C 0.29508(15) 0.50372(16) 0.66139(10) 0.0339(12) Uani 1 1 d . .
H11_6 H 0.3184 0.4844 0.6578 0.041 Uiso 1 1 calc R U
C12_6 C 0.29459(15) 0.52986(16) 0.68679(10) 0.0322(12) Uani 1 1 d . .
H12_6 H 0.3175 0.5281 0.7005 0.039 Uiso 1 1 calc R U
C13_6 C 0.26212(18) 0.47926(17) 0.61376(11) 0.0344(13) Uani 1 1 d . .
C14_6 C 0.17966(14) 0.64114(15) 0.76953(9) 0.0274(11) Uani 1 1 d . .
C15_6 C 0.17547(14) 0.68232(15) 0.78289(9) 0.0307(11) Uani 1 1 d . .
H15_6 H 0.1993 0.7017 0.7836 0.037 Uiso 1 1 calc R U
C16_6 C 0.13734(14) 0.69579(16) 0.79521(10) 0.0317(11) Uani 1 1 d . .
H16_6 H 0.1350 0.7241 0.8043 0.038 Uiso 1 1 calc R U
C17_6 C 0.10245(14) 0.66713(16) 0.79403(10) 0.0313(11) Uani 1 1 d . .
C18_6 C 0.10571(15) 0.62641(16) 0.78081(9) 0.0331(12) Uani 1 1 d . .
H18_6 H 0.0819 0.6070 0.7801 0.040 Uiso 1 1 calc R U
C19_6 C 0.14429(14) 0.61357(15) 0.76837(9) 0.0307(11) Uani 1 1 d . .
H19_6 H 0.1464 0.5855 0.7589 0.037 Uiso 1 1 calc R U
C20_6 C 0.06154(15) 0.68055(17) 0.80768(10) 0.0350(12) Uani 1 1 d . .
C21_6 C 0.33902(14) 0.64237(15) 0.77119(9) 0.0274(11) Uani 1 1 d . .
C22_6 C 0.37335(14) 0.61394(16) 0.77344(10) 0.0336(11) Uani 1 1 d . .
H22_6 H 0.3708 0.5846 0.7659 0.040 Uiso 1 1 calc R U
C23_6 C 0.41107(15) 0.62701(16) 0.78628(10) 0.0346(12) Uani 1 1 d . .
H23_6 H 0.4343 0.6068 0.7875 0.042 Uiso 1 1 calc R U
C24_6 C 0.41529(15) 0.66956(17) 0.79750(10) 0.0352(12) Uani 1 1 d . .
C25_6 C 0.38139(14) 0.69886(16) 0.79581(10) 0.0326(11) Uani 1 1 d . .
H25_6 H 0.3840 0.7280 0.8036 0.039 Uiso 1 1 calc R U
C26_6 C 0.34363(14) 0.68524(15) 0.78262(10) 0.0315(11) Uani 1 1 d . .
H26_6 H 0.3205 0.7054 0.7813 0.038 Uiso 1 1 calc R U
C27_6 C 0.45650(16) 0.68267(18) 0.81160(12) 0.0411(13) Uani 1 1 d . .
O1_6 O 0.23301(13) 0.48452(12) 0.59484(8) 0.0517(10) Uani 1 1 d . .
O2_6 O 0.29306(12) 0.45165(12) 0.61071(7) 0.0501(10) Uani 1 1 d . .
H2A_6 H 0.2920 0.4404 0.5938 0.075 Uiso 1 1 calc R U
O3_6 O 0.05975(11) 0.72042(12) 0.81815(8) 0.0519(10) Uani 1 1 d . .
H3A_6 H 0.0368 0.7238 0.8273 0.078 Uiso 1 1 calc R U
O4_6 O 0.03115(10) 0.65319(11) 0.80843(8) 0.0446(9) Uani 1 1 d . .
O5_6 O 0.48585(11) 0.65488(12) 0.81411(8) 0.0512(10) Uani 1 1 d . .
O6_6 O 0.45894(11) 0.72346(12) 0.82097(9) 0.0510(10) Uani 1 1 d . .
H6A_6 H 0.4817 0.7269 0.8305 0.077 Uiso 1 1 calc R U
C1_7 C 0.27520(13) 0.65884(14) 0.65024(9) 0.0270(10) Uani 1 1 d . .
C2_7 C 0.23561(13) 0.67157(14) 0.66220(9) 0.0301(10) Uani 1 1 d . .
H2_7 H 0.2102 0.6625 0.6525 0.036 Uiso 1 1 calc R U
C3_7 C 0.23265(13) 0.69704(13) 0.68781(9) 0.0262(9) Uani 1 1 d . .
C4_7 C 0.27052(13) 0.71085(14) 0.70118(9) 0.0295(10) Uani 1 1 d . .
H4_7 H 0.2692 0.7288 0.7184 0.035 Uiso 1 1 calc R U
C5_7 C 0.31010(14) 0.69917(15) 0.69016(9) 0.0275(11) Uani 1 1 d . .
C6_7 C 0.31177(13) 0.67307(14) 0.66490(9) 0.0286(10) Uani 1 1 d . .
H6_7 H 0.3388 0.6647 0.6574 0.034 Uiso 1 1 calc R U
C7_7 C 0.27712(13) 0.63165(14) 0.62289(9) 0.0262(10) Uani 1 1 d . .
C8_7 C 0.24455(14) 0.63301(15) 0.60197(9) 0.0321(11) Uani 1 1 d . .
H8_7 H 0.2207 0.6517 0.6052 0.038 Uiso 1 1 calc R U
C9_7 C 0.24606(14) 0.60788(14) 0.57672(9) 0.0330(11) Uani 1 1 d . .
H9_7 H 0.2234 0.6092 0.5628 0.040 Uiso 1 1 calc R U
C10_7 C 0.28101(14) 0.58032(14) 0.57155(9) 0.0310(10) Uani 1 1 d . .
C11_7 C 0.31381(13) 0.57828(14) 0.59227(9) 0.0316(10) Uani 1 1 d . .
H11_7 H 0.3376 0.5594 0.5890 0.038 Uiso 1 1 calc R U
C12_7 C 0.31166(13) 0.60384(14) 0.61764(9) 0.0299(10) Uani 1 1 d . .
H12_7 H 0.3342 0.6024 0.6317 0.036 Uiso 1 1 calc R U
C13_7 C 0.28132(15) 0.55392(15) 0.54413(10) 0.0310(11) Uani 1 1 d . .
C14_7 C 0.19083(13) 0.70875(14) 0.70027(9) 0.0299(10) Uani 1 1 d . .
C15_7 C 0.18557(13) 0.74877(15) 0.71468(9) 0.0363(11) Uani 1 1 d . .
H15_7 H 0.2090 0.7686 0.7162 0.044 Uiso 1 1 calc R U
C16_7 C 0.14703(14) 0.76090(15) 0.72702(10) 0.0409(12) Uani 1 1 d . .
H16_7 H 0.1442 0.7888 0.7366 0.049 Uiso 1 1 calc R U
C17_7 C 0.11264(13) 0.73217(15) 0.72529(9) 0.0327(11) Uani 1 1 d . .
C18_7 C 0.11730(14) 0.69156(16) 0.71135(10) 0.0343(12) Uani 1 1 d . .
H18_7 H 0.0940 0.6715 0.7105 0.041 Uiso 1 1 calc R U
C19_7 C 0.15582(13) 0.67989(15) 0.69865(9) 0.0326(10) Uani 1 1 d . .
H19_7 H 0.1585 0.6522 0.6888 0.039 Uiso 1 1 calc R U
C20_7 C 0.07183(14) 0.74513(17) 0.73912(10) 0.0395(12) Uani 1 1 d . .
C21_7 C 0.34965(14) 0.71398(16) 0.70501(10) 0.0309(11) Uani 1 1 d . .
C22_7 C 0.38451(14) 0.68564(15) 0.70800(9) 0.0344(11) Uani 1 1 d . .
H22_7 H 0.3828 0.6563 0.7003 0.041 Uiso 1 1 calc R U
C23_7 C 0.42155(14) 0.69941(16) 0.72191(10) 0.0373(12) Uani 1 1 d . .
H23_7 H 0.4446 0.6793 0.7242 0.045 Uiso 1 1 calc R U
C24_7 C 0.42514(14) 0.74247(16) 0.73249(10) 0.0383(12) Uani 1 1 d . .
C25_7 C 0.39104(14) 0.77129(16) 0.72934(10) 0.0387(11) Uani 1 1 d . .
H25_7 H 0.3932 0.8008 0.7366 0.046 Uiso 1 1 calc R U
C26_7 C 0.35385(13) 0.75720(15) 0.71574(9) 0.0343(11) Uani 1 1 d . .
H26_7 H 0.3307 0.7773 0.7137 0.041 Uiso 1 1 calc R U
C27_7 C 0.46520(15) 0.75658(19) 0.74725(10) 0.0421(12) Uani 1 1 d . .
O1_7 O 0.25308(10) 0.55819(10) 0.52530(7) 0.0442(8) Uani 1 1 d . .
O2_7 O 0.31318(9) 0.52667(10) 0.54153(6) 0.0394(8) Uani 1 1 d . .
H2A_7 H 0.3119 0.5141 0.5250 0.059 Uiso 1 1 calc R U
O3_7 O 0.06750(10) 0.78429(12) 0.74832(8) 0.0624(11) Uani 1 1 d . .
O4_7 O 0.04291(9) 0.71514(11) 0.74073(7) 0.0455(9) Uani 1 1 d . .
H4A_7 H 0.0203 0.7265 0.7471 0.068 Uiso 1 1 calc R U
O5_7 O 0.49246(10) 0.72629(11) 0.75333(8) 0.0537(9) Uani 1 1 d . .
H5A_7 H 0.5160 0.7381 0.7576 0.081 Uiso 1 1 calc R U
O6_7 O 0.47046(11) 0.79726(12) 0.75337(8) 0.0623(10) Uani 1 1 d . .
C1_8 C 0.73291(15) 0.01352(15) 0.84496(10) 0.0297(11) Uani 1 1 d . .
C2_8 C 0.69585(14) 0.02635(15) 0.85949(10) 0.0346(11) Uani 1 1 d . .
H2_8 H 0.6692 0.0167 0.8519 0.042 Uiso 1 1 calc R U
C3_8 C 0.69640(14) 0.05267(15) 0.88464(9) 0.0309(11) Uani 1 1 d . .
C4_8 C 0.73555(14) 0.06576(15) 0.89619(10) 0.0321(11) Uani 1 1 d . .
H4_8 H 0.7365 0.0837 0.9134 0.039 Uiso 1 1 calc R U
C5_8 C 0.77369(14) 0.05289(14) 0.88271(10) 0.0310(11) Uani 1 1 d . .
C6_8 C 0.77154(15) 0.02769(15) 0.85704(10) 0.0342(11) Uani 1 1 d . .
H6_8 H 0.7972 0.0199 0.8474 0.041 Uiso 1 1 calc R U
C7_8 C 0.73183(15) -0.01436(15) 0.81803(10) 0.0313(11) Uani 1 1 d . .
C8_8 C 0.69702(15) -0.01367(15) 0.79853(10) 0.0322(11) Uani 1 1 d . .
H8_8 H 0.6735 0.0050 0.8027 0.039 Uiso 1 1 calc R U
C9_8 C 0.69621(15) -0.03956(15) 0.77334(10) 0.0347(11) Uani 1 1 d . .
H9_8 H 0.6724 -0.0383 0.7603 0.042 Uiso 1 1 calc R U
C10_8 C 0.73005(16) -0.06724(16) 0.76718(11) 0.0351(12) Uani 1 1 d . .
C11_8 C 0.76477(17) -0.06863(17) 0.78611(11) 0.0426(13) Uani 1 1 d . .
H11_8 H 0.7881 -0.0876 0.7818 0.051 Uiso 1 1 calc R U
C12_8 C 0.76573(16) -0.04244(15) 0.81131(11) 0.0384(12) Uani 1 1 d . .
H12_8 H 0.7898 -0.0436 0.8241 0.046 Uiso 1 1 calc R U
C13_8 C 0.72947(18) -0.09546(17) 0.74026(12) 0.0402(13) Uani 1 1 d . .
C14_8 C 0.65609(15) 0.06602(16) 0.89907(10) 0.0361(12) Uani 1 1 d . .
C15_8 C 0.65182(15) 0.10789(17) 0.91192(10) 0.0386(12) Uani 1 1 d . .
H15_8 H 0.6751 0.1280 0.9117 0.046 Uiso 1 1 calc R U
C16_8 C 0.61371(16) 0.12061(19) 0.92508(11) 0.0403(14) Uani 1 1 d . .
H16_8 H 0.6110 0.1491 0.9338 0.048 Uiso 1 1 calc R U
C17_8 C 0.57947(15) 0.09096(18) 0.92525(11) 0.0419(13) Uani 1 1 d . .
C18_8 C 0.58369(17) 0.04939(18) 0.91288(12) 0.0533(15) Uani 1 1 d . .
H18_8 H 0.5604 0.0292 0.9132 0.064 Uiso 1 1 calc R U
C19_8 C 0.62151(16) 0.03695(17) 0.90012(11) 0.0469(13) Uani 1 1 d . .
H19_8 H 0.6241 0.0081 0.8919 0.056 Uiso 1 1 calc R U
C20_8 C 0.53860(18) 0.1035(2) 0.93884(12) 0.0480(14) Uani 1 1 d . .
C21_8 C 0.81547(14) 0.06460(16) 0.89601(10) 0.0330(11) Uani 1 1 d . .
C22_8 C 0.84808(15) 0.03339(16) 0.89767(10) 0.0402(12) Uani 1 1 d . .
H22_8 H 0.8433 0.0042 0.8904 0.048 Uiso 1 1 calc R U
C23_8 C 0.88749(15) 0.04399(17) 0.90978(10) 0.0403(12) Uani 1 1 d . .
H23_8 H 0.9093 0.0222 0.9107 0.048 Uiso 1 1 calc R U
C24_8 C 0.89501(15) 0.08594(17) 0.92039(10) 0.0389(12) Uani 1 1 d . .
C25_8 C 0.86283(16) 0.11739(18) 0.91902(10) 0.0386(13) Uani 1 1 d . .
H25_8 H 0.8680 0.1465 0.9263 0.046 Uiso 1 1 calc R U
C26_8 C 0.82305(16) 0.10697(17) 0.90711(10) 0.0375(13) Uani 1 1 d . .
H26_8 H 0.8012 0.1287 0.9066 0.045 Uiso 1 1 calc R U
C27_8 C 0.93675(18) 0.0977(2) 0.93330(12) 0.0480(14) Uani 1 1 d . .
O1_8 O 0.69993(12) -0.09220(12) 0.72176(8) 0.0495(10) Uani 1 1 d . .
O2_8 O 0.76143(13) -0.12200(13) 0.73736(8) 0.0581(11) Uani 1 1 d . .
H2A_8 H 0.7586 -0.1367 0.7217 0.087 Uiso 1 1 calc R U
O3_8 O 0.53557(10) 0.14381(13) 0.94858(8) 0.0551(10) Uani 1 1 d . .
H3A_8 H 0.5115 0.1476 0.9561 0.083 Uiso 1 1 calc R U
O4_8 O 0.50864(12) 0.07619(14) 0.94004(10) 0.0759(13) Uani 1 1 d . .
O5_8 O 0.96462(12) 0.06860(13) 0.93668(9) 0.0652(11) Uani 1 1 d . .
O6_8 O 0.94227(11) 0.13891(13) 0.93979(8) 0.0525(10) Uani 1 1 d . .
H6A_8 H 0.9672 0.1427 0.9461 0.079 Uiso 1 1 calc R U
C1_9 C 0.74816(14) 0.08868(15) 0.77884(9) 0.0266(11) Uani 1 1 d . .
C2_9 C 0.78601(14) 0.10330(14) 0.79203(9) 0.0291(11) Uani 1 1 d . .
H2_9 H 0.8125 0.0957 0.7833 0.035 Uiso 1 1 calc R U
C3_9 C 0.78570(13) 0.12886(14) 0.81774(9) 0.0273(10) Uani 1 1 d . .
C4_9 C 0.74663(13) 0.14065(15) 0.82990(10) 0.0293(11) Uani 1 1 d . .
H4_9 H 0.7461 0.1584 0.8472 0.035 Uiso 1 1 calc R U
C5_9 C 0.70845(14) 0.12692(14) 0.81719(10) 0.0283(10) Uani 1 1 d . .
C6_9 C 0.70979(14) 0.10098(14) 0.79177(9) 0.0292(11) Uani 1 1 d . .
H6_9 H 0.6838 0.0914 0.7830 0.035 Uiso 1 1 calc R U
C7_9 C 0.74902(15) 0.06100(15) 0.75169(10) 0.0284(11) Uani 1 1 d . .
C8_9 C 0.78232(15) 0.03213(16) 0.74632(10) 0.0339(11) Uani 1 1 d . .
H8_9 H 0.8053 0.0305 0.7600 0.041 Uiso 1 1 calc R U
C9_9 C 0.78302(15) 0.00555(16) 0.72139(10) 0.0368(12) Uani 1 1 d . .
H9_9 H 0.8063 -0.0139 0.7180 0.044 Uiso 1 1 calc R U
C10_9 C 0.74899(15) 0.00759(15) 0.70121(10) 0.0305(11) Uani 1 1 d . .
C11_9 C 0.71557(15) 0.03619(14) 0.70626(10) 0.0336(11) Uani 1 1 d . .
H11_9 H 0.6925 0.0378 0.6926 0.040 Uiso 1 1 calc R U
C12_9 C 0.71581(15) 0.06248(16) 0.73128(10) 0.0335(11) Uani 1 1 d . .
H12_9 H 0.6927 0.0821 0.7346 0.040 Uiso 1 1 calc R U
C13_9 C 0.74970(17) -0.02030(17) 0.67425(11) 0.0374(12) Uani 1 1 d . .
C14_9 C 0.82631(14) 0.14221(16) 0.83192(9) 0.0311(11) Uani 1 1 d . .
C15_9 C 0.83164(14) 0.18387(15) 0.84514(10) 0.0336(11) Uani 1 1 d . .
H15_9 H 0.8086 0.2043 0.8451 0.040 Uiso 1 1 calc R U
C16_9 C 0.86986(14) 0.19590(16) 0.85820(10) 0.0348(12) Uani 1 1 d . .
H16_9 H 0.8729 0.2244 0.8669 0.042 Uiso 1 1 calc R U
C17_9 C 0.90365(14) 0.16636(16) 0.85861(10) 0.0358(12) Uani 1 1 d . .
C18_9 C 0.89886(14) 0.12486(16) 0.84599(10) 0.0355(12) Uani 1 1 d . .
H18_9 H 0.9219 0.1044 0.8464 0.043 Uiso 1 1 calc R U
C19_9 C 0.86087(14) 0.11289(15) 0.83282(9) 0.0326(11) Uani 1 1 d . .
H19_9 H 0.8581 0.0843 0.8242 0.039 Uiso 1 1 calc R U
C20_9 C 0.94478(16) 0.17838(18) 0.87271(11) 0.0423(13) Uani 1 1 d . .
C21_9 C 0.66699(14) 0.13924(16) 0.83052(9) 0.0305(11) Uani 1 1 d . .
C22_9 C 0.63248(14) 0.11071(15) 0.83013(10) 0.0331(11) Uani 1 1 d . .
H22_9 H 0.6352 0.0826 0.8208 0.040 Uiso 1 1 calc R U
C23_9 C 0.59404(14) 0.12208(16) 0.84296(10) 0.0368(12) Uani 1 1 d . .
H23_9 H 0.5709 0.1018 0.8425 0.044 Uiso 1 1 calc R U
C24_9 C 0.58961(14) 0.16278(16) 0.85628(10) 0.0340(11) Uani 1 1 d . .
C25_9 C 0.62331(13) 0.19288(16) 0.85655(10) 0.0340(11) Uani 1 1 d . .
H25_9 H 0.6201 0.2213 0.8653 0.041 Uiso 1 1 calc R U
C26_9 C 0.66188(14) 0.18053(15) 0.84366(9) 0.0309(11) Uani 1 1 d . .
H26_9 H 0.6850 0.2008 0.8439 0.037 Uiso 1 1 calc R U
C27_9 C 0.54891(15) 0.17482(18) 0.87090(11) 0.0405(13) Uani 1 1 d . .
O1_9 O 0.77961(12) -0.04890(13) 0.67193(8) 0.0550(11) Uani 1 1 d . .
H1A_9 H 0.7770 -0.0626 0.6559 0.082 Uiso 1 1 calc R U
O2_9 O 0.72081(12) -0.01480(12) 0.65508(8) 0.0511(10) Uani 1 1 d . .
O3_9 O 0.94729(10) 0.21776(12) 0.88401(8) 0.0528(10) Uani 1 1 d . .
H3A_9 H 0.9715 0.2214 0.8915 0.079 Uiso 1 1 calc R U
O4_9 O 0.97472(10) 0.15070(12) 0.87321(8) 0.0514(10) Uani 1 1 d . .
O5_9 O 0.51906(10) 0.14731(12) 0.87165(8) 0.0494(9) Uani 1 1 d . .
O6_9 O 0.54678(10) 0.21413(12) 0.88186(8) 0.0534(10) Uani 1 1 d . .
H6A_9 H 0.5239 0.2170 0.8911 0.080 Uiso 1 1 calc R U
C1_10 C 0.76458(14) 0.16565(15) 0.71338(9) 0.0266(10) Uani 1 1 d . .
C2_10 C 0.80168(14) 0.17969(14) 0.72785(9) 0.0291(10) Uani 1 1 d . .
H2_10 H 0.8285 0.1712 0.7201 0.035 Uiso 1 1 calc R U
C3_10 C 0.80036(13) 0.20589(15) 0.75340(9) 0.0290(11) Uani 1 1 d . .
C4_10 C 0.76078(14) 0.21834(15) 0.76428(10) 0.0314(11) Uani 1 1 d . .
H4_10 H 0.7595 0.2365 0.7814 0.038 Uiso 1 1 calc R U
C5_10 C 0.72280(14) 0.20464(14) 0.75061(9) 0.0287(10) Uani 1 1 d . .
C6_10 C 0.72568(13) 0.17873(14) 0.72508(9) 0.0288(10) Uani 1 1 d . .
H6_10 H 0.7002 0.1697 0.7154 0.035 Uiso 1 1 calc R U
C7_10 C 0.76657(14) 0.13791(15) 0.68642(10) 0.0275(11) Uani 1 1 d . .
C8_10 C 0.80077(14) 0.10985(15) 0.68106(10) 0.0317(11) Uani 1 1 d . .
H8_10 H 0.8236 0.1086 0.6949 0.038 Uiso 1 1 calc R U
C9_10 C 0.80228(15) 0.08350(15) 0.65589(10) 0.0347(11) Uani 1 1 d . .
H9_10 H 0.8262 0.0649 0.6526 0.042 Uiso 1 1 calc R U
C10_10 C 0.76917(15) 0.08427(16) 0.63572(10) 0.0294(11) Uani 1 1 d . .
C11_10 C 0.73517(14) 0.11270(14) 0.64064(9) 0.0313(11) Uani 1 1 d . .
H11_10 H 0.7125 0.1141 0.6267 0.038 Uiso 1 1 calc R U
C12_10 C 0.73387(14) 0.13877(15) 0.66541(10) 0.0319(11) Uani 1 1 d . .
H12_10 H 0.7102 0.1578 0.6683 0.038 Uiso 1 1 calc R U
C13_10 C 0.76976(16) 0.05601(16) 0.60927(11) 0.0341(12) Uani 1 1 d . .
C14_10 C 0.83950(14) 0.21979(16) 0.76859(10) 0.0347(12) Uani 1 1 d . .
C15_10 C 0.84336(14) 0.26241(16) 0.78072(10) 0.0367(12) Uani 1 1 d . .
H15_10 H 0.8203 0.2827 0.7791 0.044 Uiso 1 1 calc R U
C16_10 C 0.88080(14) 0.27559(17) 0.79524(11) 0.0426(13) Uani 1 1 d . .
H16_10 H 0.8829 0.3045 0.8034 0.051 Uiso 1 1 calc R U
C17_10 C 0.91475(15) 0.24637(17) 0.79766(10) 0.0395(12) Uani 1 1 d . .
C18_10 C 0.91146(14) 0.20367(17) 0.78558(10) 0.0393(12) Uani 1 1 d . .
H18_10 H 0.9347 0.1836 0.7871 0.047 Uiso 1 1 calc R U
C19_10 C 0.87438(14) 0.19097(16) 0.77144(10) 0.0352(11) Uani 1 1 d . .
H19_10 H 0.8724 0.1619 0.7634 0.042 Uiso 1 1 calc R U
C20_10 C 0.95475(15) 0.25761(19) 0.81340(11) 0.0437(13) Uani 1 1 d . .
C21_10 C 0.68109(14) 0.21599(15) 0.76327(9) 0.0309(11) Uani 1 1 d . .
C22_10 C 0.64706(13) 0.18606(16) 0.76213(9) 0.0324(11) Uani 1 1 d . .
H22_10 H 0.6504 0.1583 0.7525 0.039 Uiso 1 1 calc R U
C23_10 C 0.60817(14) 0.19689(16) 0.77509(10) 0.0369(12) Uani 1 1 d . .
H23_10 H 0.5852 0.1765 0.7742 0.044 Uiso 1 1 calc R U
C24_10 C 0.60305(14) 0.23721(17) 0.78927(10) 0.0365(12) Uani 1 1 d . .
C25_10 C 0.63655(14) 0.26758(16) 0.79007(10) 0.0375(12) Uani 1 1 d . .
H25_10 H 0.6330 0.2956 0.7994 0.045 Uiso 1 1 calc R U
C26_10 C 0.67524(14) 0.25664(15) 0.77719(9) 0.0346(11) Uani 1 1 d . .
H26_10 H 0.6981 0.2773 0.7779 0.042 Uiso 1 1 calc R U
C27_10 C 0.56255(16) 0.24830(18) 0.80400(10) 0.0403(12) Uani 1 1 d . .
O1_10 O 0.73960(12) 0.05892(12) 0.59065(8) 0.0466(10) Uani 1 1 d . .
O2_10 O 0.80101(11) 0.02952(12) 0.60602(8) 0.0467(10) Uani 1 1 d . .
H2A_10 H 0.8000 0.0183 0.5891 0.070 Uiso 1 1 calc R U
O3_10 O 0.95704(11) 0.29866(13) 0.82283(9) 0.0649(11) Uani 1 1 d . .
H3A_10 H 0.9803 0.3025 0.8318 0.097 Uiso 1 1 calc R U
O4_10 O 0.98314(11) 0.23001(13) 0.81679(8) 0.0595(11) Uani 1 1 d . .
O5_10 O 0.53364(10) 0.21876(12) 0.80430(7) 0.0483(9) Uani 1 1 d . .
H5A_10 H 0.5117 0.2291 0.8122 0.072 Uiso 1 1 calc R U
O6_10 O 0.55879(11) 0.28663(13) 0.81551(9) 0.0661(12) Uani 1 1 d . .
C1_11 C 0.72408(14) 0.38052(13) 0.63298(9) 0.0279(10) Uani 1 1 d . .
C2_11 C 0.76355(14) 0.36694(14) 0.64474(10) 0.0313(11) Uani 1 1 d . .
H2_11 H 0.7891 0.3756 0.6353 0.038 Uiso 1 1 calc R U
C3_11 C 0.76563(13) 0.34113(14) 0.66991(9) 0.0291(10) Uani 1 1 d . .
C4_11 C 0.72847(13) 0.32708(14) 0.68337(9) 0.0322(10) Uani 1 1 d . .
H4_11 H 0.7301 0.3088 0.7004 0.039 Uiso 1 1 calc R U
C5_11 C 0.68872(13) 0.33952(14) 0.67222(9) 0.0304(10) Uani 1 1 d . .
C6_11 C 0.68763(13) 0.36698(14) 0.64705(9) 0.0310(10) Uani 1 1 d . .
H6_11 H 0.6608 0.3765 0.6395 0.037 Uiso 1 1 calc R U
C7_11 C 0.72238(14) 0.40899(14) 0.60587(9) 0.0289(10) Uani 1 1 d . .
C8_11 C 0.75612(14) 0.43662(14) 0.59875(9) 0.0313(10) Uani 1 1 d . .
H8_11 H 0.7803 0.4380 0.6115 0.038 Uiso 1 1 calc R U
C9_11 C 0.75508(14) 0.46203(15) 0.57363(10) 0.0330(11) Uani 1 1 d . .
H9_11 H 0.7787 0.4804 0.5689 0.040 Uiso 1 1 calc R U
C10_11 C 0.71955(15) 0.46115(14) 0.55489(10) 0.0306(11) Uani 1 1 d . .
C11_11 C 0.68556(13) 0.43423(13) 0.56169(9) 0.0316(10) Uani 1 1 d . .
H11_11 H 0.6613 0.4333 0.5491 0.038 Uiso 1 1 calc R U
C12_11 C 0.68700(14) 0.40827(14) 0.58721(9) 0.0326(11) Uani 1 1 d . .
H12_11 H 0.6635 0.3898 0.5919 0.039 Uiso 1 1 calc R U
C13_11 C 0.71810(16) 0.48797(16) 0.52737(10) 0.0361(11) Uani 1 1 d . .
C14_11 C 0.80849(14) 0.32857(15) 0.68232(9) 0.0316(11) Uani 1 1 d . .
C15_11 C 0.81616(14) 0.28550(15) 0.69192(9) 0.0325(11) Uani 1 1 d . .
H15_11 H 0.7941 0.2640 0.6912 0.039 Uiso 1 1 calc R U
C16_11 C 0.85621(15) 0.27407(17) 0.70253(10) 0.0382(12) Uani 1 1 d . .
H16_11 H 0.8618 0.2442 0.7081 0.046 Uiso 1 1 calc R U
C17_11 C 0.88791(14) 0.30536(16) 0.70513(9) 0.0376(11) Uani 1 1 d . .
C18_11 C 0.88006(14) 0.34895(16) 0.69619(10) 0.0419(12) Uani 1 1 d . .
H18_11 H 0.9018 0.3708 0.6979 0.050 Uiso 1 1 calc R U
C19_11 C 0.84038(13) 0.36027(16) 0.68481(10) 0.0381(11) Uani 1 1 d . .
H19_11 H 0.8350 0.3899 0.6787 0.046 Uiso 1 1 calc R U
C20_11 C 0.93013(15) 0.29211(18) 0.71702(10) 0.0421(13) Uani 1 1 d . .
C21_11 C 0.64874(13) 0.32482(15) 0.68634(9) 0.0318(10) Uani 1 1 d . .
C22_11 C 0.61414(14) 0.35376(16) 0.68782(10) 0.0443(12) Uani 1 1 d . .
H22_11 H 0.6165 0.3831 0.6804 0.053 Uiso 1 1 calc R U
C23_11 C 0.57599(14) 0.33942(16) 0.70024(10) 0.0462(13) Uani 1 1 d . .
H23_11 H 0.5524 0.3591 0.7011 0.055 Uiso 1 1 calc R U
C24_11 C 0.57236(14) 0.29668(16) 0.71135(10) 0.0389(12) Uani 1 1 d . .
C25_11 C 0.60674(14) 0.26873(17) 0.70969(10) 0.0401(12) Uani 1 1 d . .
H25_11 H 0.6045 0.2392 0.7169 0.048 Uiso 1 1 calc R U
C26_11 C 0.64448(13) 0.28290(15) 0.69768(9) 0.0334(11) Uani 1 1 d . .
H26_11 H 0.6681 0.2632 0.6972 0.040 Uiso 1 1 calc R U
C27_11 C 0.53128(15) 0.28102(18) 0.72450(10) 0.0416(12) Uani 1 1 d . .
O1_11 O 0.75153(11) 0.51360(11) 0.52366(7) 0.0509(9) Uani 1 1 d . .
H1A_11 H 0.7482 0.5290 0.5084 0.076 Uiso 1 1 calc R U
O2_11 O 0.68840(10) 0.48544(11) 0.50986(7) 0.0434(8) Uani 1 1 d . .
O3_11 O 0.93687(10) 0.25155(11) 0.72192(8) 0.0510(9) Uani 1 1 d . .
O4_11 O 0.95764(11) 0.32271(12) 0.72159(9) 0.0625(10) Uani 1 1 d . .
H4A_11 H 0.9794 0.3117 0.7296 0.094 Uiso 1 1 calc R U
O5_11 O 0.50194(11) 0.31032(12) 0.72588(9) 0.0679(11) Uani 1 1 d . .
H5A_11 H 0.4810 0.2998 0.7349 0.102 Uiso 1 1 calc R U
O6_11 O 0.52786(9) 0.24241(11) 0.73322(7) 0.0484(9) Uani 1 1 d . .
C1_12 C 0.73806(15) 0.30824(16) 0.56438(10) 0.0303(12) Uani 1 1 d . .
C2_12 C 0.77595(14) 0.29441(14) 0.57715(10) 0.0273(11) Uani 1 1 d . .
H2_12 H 0.8020 0.3031 0.5684 0.033 Uiso 1 1 calc R U
C3_12 C 0.77702(13) 0.26803(14) 0.60249(9) 0.0251(10) Uani 1 1 d . .
C4_12 C 0.73887(14) 0.25536(15) 0.61485(10) 0.0288(11) Uani 1 1 d . .
H4_12 H 0.7391 0.2371 0.6320 0.035 Uiso 1 1 calc R U
C5_12 C 0.69979(14) 0.26886(14) 0.60266(10) 0.0274(11) Uani 1 1 d . .
C6_12 C 0.70009(15) 0.29583(14) 0.57750(9) 0.0280(11) Uani 1 1 d . .
H6_12 H 0.6739 0.3058 0.5693 0.034 Uiso 1 1 calc R U
C7_12 C 0.73771(15) 0.33614(15) 0.53697(10) 0.0296(11) Uani 1 1 d . .
C8_12 C 0.77104(15) 0.36547(15) 0.53124(10) 0.0313(11) Uani 1 1 d . .
H8_12 H 0.7941 0.3678 0.5448 0.038 Uiso 1 1 calc R U
C9_12 C 0.77078(15) 0.39127(15) 0.50585(10) 0.0308(11) Uani 1 1 d . .
H9_12 H 0.7937 0.4109 0.5020 0.037 Uiso 1 1 calc R U
C10_12 C 0.73673(17) 0.38832(16) 0.48586(11) 0.0334(12) Uani 1 1 d . .
C11_12 C 0.70377(15) 0.35986(15) 0.49180(10) 0.0354(12) Uani 1 1 d . .
H11_12 H 0.6805 0.3579 0.4783 0.042 Uiso 1 1 calc R U
C12_12 C 0.70368(15) 0.33369(15) 0.51724(10) 0.0313(11) Uani 1 1 d . .
H12_12 H 0.6805 0.3143 0.5211 0.038 Uiso 1 1 calc R U
C13_12 C 0.73640(18) 0.41449(16) 0.45833(11) 0.0347(13) Uani 1 1 d . .
C14_12 C 0.81857(14) 0.25418(16) 0.61592(9) 0.0291(11) Uani 1 1 d . .
C15_12 C 0.82371(14) 0.21194(16) 0.62748(9) 0.0300(11) Uani 1 1 d . .
H15_12 H 0.8006 0.1916 0.6270 0.036 Uiso 1 1 calc R U
C16_12 C 0.86233(15) 0.19921(16) 0.63978(10) 0.0336(12) Uani 1 1 d . .
H16_12 H 0.8657 0.1701 0.6476 0.040 Uiso 1 1 calc R U
C17_12 C 0.89611(14) 0.22909(16) 0.64074(10) 0.0303(11) Uani 1 1 d . .
C18_12 C 0.89090(15) 0.27198(16) 0.62932(10) 0.0356(12) Uani 1 1 d . .
H18_12 H 0.9138 0.2926 0.6301 0.043 Uiso 1 1 calc R U
C19_12 C 0.85228(14) 0.28429(16) 0.61683(10) 0.0322(11) Uani 1 1 d . .
H19_12 H 0.8488 0.3133 0.6089 0.039 Uiso 1 1 calc R U
C20_12 C 0.93802(16) 0.21599(18) 0.65348(11) 0.0392(13) Uani 1 1 d . .
C21_12 C 0.65893(14) 0.25530(15) 0.61620(9) 0.0284(11) Uani 1 1 d . .
C22_12 C 0.62362(14) 0.28362(16) 0.61593(10) 0.0320(11) Uani 1 1 d . .
H22_12 H 0.6257 0.3121 0.6070 0.038 Uiso 1 1 calc R U
C23_12 C 0.58562(14) 0.27033(15) 0.62857(10) 0.0317(11) Uani 1 1 d . .
H23_12 H 0.5619 0.2899 0.6286 0.038 Uiso 1 1 calc R U
C24_12 C 0.58224(15) 0.22812(16) 0.64126(10) 0.0338(12) Uani 1 1 d . .
C25_12 C 0.61668(15) 0.19984(16) 0.64116(10) 0.0331(12) Uani 1 1 d . .
H25_12 H 0.6145 0.1711 0.6497 0.040 Uiso 1 1 calc R U
C26_12 C 0.65444(15) 0.21336(16) 0.62864(10) 0.0314(11) Uani 1 1 d . .
H26_12 H 0.6780 0.1935 0.6285 0.038 Uiso 1 1 calc R U
C27_12 C 0.54144(16) 0.21441(18) 0.65536(11) 0.0385(13) Uani 1 1 d . .
O1_12 O 0.76715(12) 0.44250(13) 0.45537(8) 0.0512(10) Uani 1 1 d . .
H1A_12 H 0.7650 0.4551 0.4389 0.077 Uiso 1 1 calc R U
O2_12 O 0.70784(12) 0.40885(12) 0.43977(8) 0.0439(9) Uani 1 1 d . .
O3_12 O 0.94029(11) 0.17581(12) 0.66337(9) 0.0523(10) Uani 1 1 d . .
H3A_12 H 0.9647 0.1713 0.6704 0.078 Uiso 1 1 calc R U
O4_12 O 0.96766(10) 0.24371(12) 0.65488(8) 0.0470(9) Uani 1 1 d . .
O5_12 O 0.51143(10) 0.24258(12) 0.65635(8) 0.0468(9) Uani 1 1 d . .
O6_12 O 0.53954(11) 0.17509(12) 0.66531(9) 0.0525(10) Uani 1 1 d . .
H6A_12 H 0.5144 0.1693 0.6701 0.079 Uiso 1 1 calc R U
C1_13 C 0.75679(15) 0.23202(15) 0.49955(10) 0.0278(11) Uani 1 1 d . .
C2_13 C 0.79402(14) 0.21733(14) 0.51311(10) 0.0287(11) Uani 1 1 d . .
H2_13 H 0.8206 0.2255 0.5049 0.034 Uiso 1 1 calc R U
C3_13 C 0.79358(14) 0.19090(14) 0.53847(10) 0.0280(11) Uani 1 1 d . .
C4_13 C 0.75448(14) 0.17921(15) 0.55009(10) 0.0281(11) Uani 1 1 d . .
H4_13 H 0.7537 0.1613 0.5674 0.034 Uiso 1 1 calc R U
C5_13 C 0.71646(14) 0.19277(14) 0.53734(9) 0.0273(11) Uani 1 1 d . .
C6_13 C 0.71810(14) 0.21926(15) 0.51215(10) 0.0298(11) Uani 1 1 d . .
H6_13 H 0.6922 0.2289 0.5033 0.036 Uiso 1 1 calc R U
C7_13 C 0.75759(15) 0.25935(15) 0.47254(10) 0.0297(11) Uani 1 1 d . .
C8_13 C 0.79162(15) 0.28875(15) 0.46668(10) 0.0308(11) Uani 1 1 d . .
H8_13 H 0.8146 0.2909 0.4803 0.037 Uiso 1 1 calc R U
C9_13 C 0.79195(16) 0.31429(15) 0.44152(10) 0.0343(12) Uani 1 1 d . .
H9_13 H 0.8150 0.3340 0.4380 0.041 Uiso 1 1 calc R U
C10_13 C 0.75868(16) 0.31123(16) 0.42136(10) 0.0308(12) Uani 1 1 d . .
C11_13 C 0.72490(15) 0.28371(15) 0.42659(10) 0.0339(12) Uani 1 1 d . .
H11_13 H 0.7020 0.2823 0.4128 0.041 Uiso 1 1 calc R U
C12_13 C 0.72382(16) 0.25780(15) 0.45195(10) 0.0335(12) Uani 1 1 d . .
H12_13 H 0.7002 0.2389 0.4554 0.040 Uiso 1 1 calc R U
C13_13 C 0.75885(18) 0.33798(17) 0.39315(11) 0.0370(13) Uani 1 1 d . .
C14_13 C 0.83410(14) 0.17620(16) 0.55279(9) 0.0295(11) Uani 1 1 d . .
C15_13 C 0.83844(15) 0.13399(15) 0.56439(9) 0.0299(11) Uani 1 1 d . .
H15_13 H 0.8152 0.1138 0.5632 0.036 Uiso 1 1 calc R U
C16_13 C 0.87629(15) 0.12061(16) 0.57773(10) 0.0358(12) Uani 1 1 d . .
H16_13 H 0.8789 0.0915 0.5856 0.043 Uiso 1 1 calc R U
C17_13 C 0.91010(15) 0.14988(16) 0.57943(10) 0.0337(12) Uani 1 1 d . .
C18_13 C 0.90615(15) 0.19236(16) 0.56801(10) 0.0359(12) Uani 1 1 d . .
H18_13 H 0.9294 0.2124 0.5695 0.043 Uiso 1 1 calc R U
C19_13 C 0.86882(14) 0.20573(16) 0.55459(9) 0.0321(11) Uani 1 1 d . .
H19_13 H 0.8665 0.2348 0.5466 0.039 Uiso 1 1 calc R U
C20_13 C 0.95081(17) 0.13707(18) 0.59399(11) 0.0414(13) Uani 1 1 d . .
C21_13 C 0.67469(14) 0.17985(15) 0.55036(9) 0.0276(11) Uani 1 1 d . .
C22_13 C 0.63912(14) 0.20778(16) 0.54846(10) 0.0321(11) Uani 1 1 d . .
H22_13 H 0.6413 0.2357 0.5388 0.039 Uiso 1 1 calc R U
C23_13 C 0.60107(14) 0.19504(16) 0.56051(10) 0.0317(11) Uani 1 1 d . .
H23_13 H 0.5772 0.2143 0.5592 0.038 Uiso 1 1 calc R U
C24_13 C 0.59710(15) 0.15420(17) 0.57468(10) 0.0339(12) Uani 1 1 d . .
C25_13 C 0.63213(15) 0.12657(16) 0.57653(10) 0.0360(12) Uani 1 1 d . .
H25_13 H 0.6297 0.0987 0.5862 0.043 Uiso 1 1 calc R U
C26_13 C 0.67076(14) 0.13889(16) 0.56446(10) 0.0327(11) Uani 1 1 d . .
H26_13 H 0.6945 0.1195 0.5658 0.039 Uiso 1 1 calc R U
C27_13 C 0.55608(16) 0.14149(18) 0.58815(11) 0.0367(12) Uani 1 1 d . .
O1_13 O 0.79007(12) 0.36505(12) 0.39061(8) 0.0510(10) Uani 1 1 d . .
H1A_13 H 0.7887 0.3777 0.3741 0.076 Uiso 1 1 calc R U
O2_13 O 0.73028(12) 0.33254(12) 0.37466(8) 0.0463(10) Uani 1 1 d . .
O3_13 O 0.95328(11) 0.09642(12) 0.60320(8) 0.0504(10) Uani 1 1 d . .
H3A_13 H 0.9771 0.0922 0.6113 0.076 Uiso 1 1 calc R U
O4_13 O 0.98029(11) 0.16426(12) 0.59635(8) 0.0528(10) Uani 1 1 d . .
O5_13 O 0.52554(10) 0.16814(11) 0.58842(8) 0.0451(9) Uani 1 1 d . .
O6_13 O 0.55444(11) 0.10250(12) 0.59921(8) 0.0526(10) Uani 1 1 d . .
H6A_13 H 0.5310 0.0989 0.6076 0.079 Uiso 1 1 calc R U
C1_14 C 0.77306(14) 0.15780(14) 0.43123(9) 0.0287(11) Uani 1 1 d . .
C2_14 C 0.73368(13) 0.14606(14) 0.44290(9) 0.0275(10) Uani 1 1 d . .
H2_14 H 0.7084 0.1551 0.4330 0.033 Uiso 1 1 calc R U
C3_14 C 0.73070(13) 0.12155(14) 0.46870(9) 0.0257(10) Uani 1 1 d . .
C4_14 C 0.76783(14) 0.10790(14) 0.48278(9) 0.0305(10) Uani 1 1 d . .
H4_14 H 0.7659 0.0908 0.5003 0.037 Uiso 1 1 calc R U
C5_14 C 0.80748(14) 0.11852(14) 0.47187(9) 0.0284(11) Uani 1 1 d . .
C6_14 C 0.80957(13) 0.14428(14) 0.44604(9) 0.0277(10) Uani 1 1 d . .
H6_14 H 0.8366 0.1526 0.4386 0.033 Uiso 1 1 calc R U
C7_14 C 0.77551(13) 0.18477(14) 0.40369(9) 0.0263(10) Uani 1 1 d . .
C8_14 C 0.74278(14) 0.18319(15) 0.38294(9) 0.0325(11) Uani 1 1 d . .
H8_14 H 0.7191 0.1642 0.3862 0.039 Uiso 1 1 calc R U
C9_14 C 0.74398(14) 0.20888(14) 0.35739(9) 0.0328(11) Uani 1 1 d . .
H9_14 H 0.7211 0.2077 0.3436 0.039 Uiso 1 1 calc R U
C10_14 C 0.77866(15) 0.23615(14) 0.35223(9) 0.0287(11) Uani 1 1 d . .
C11_14 C 0.81184(14) 0.23800(14) 0.37261(9) 0.0304(11) Uani 1 1 d . .
H11_14 H 0.8356 0.2567 0.3691 0.036 Uiso 1 1 calc R U
C12_14 C 0.81028(14) 0.21269(14) 0.39807(10) 0.0307(11) Uani 1 1 d . .
H12_14 H 0.8331 0.2142 0.4119 0.037 Uiso 1 1 calc R U
C13_14 C 0.77908(15) 0.26378(15) 0.32512(10) 0.0320(11) Uani 1 1 d . .
C14_14 C 0.68827(13) 0.11023(14) 0.48141(9) 0.0287(10) Uani 1 1 d . .
C15_14 C 0.68272(14) 0.07022(15) 0.49645(10) 0.0370(12) Uani 1 1 d . .
H15_14 H 0.7060 0.0503 0.4983 0.044 Uiso 1 1 calc R U
C16_14 C 0.64414(14) 0.05904(16) 0.50872(10) 0.0408(12) Uani 1 1 d . .
H16_14 H 0.6408 0.0314 0.5185 0.049 Uiso 1 1 calc R U
C17_14 C 0.61022(14) 0.08852(15) 0.50668(10) 0.0327(11) Uani 1 1 d . .
C18_14 C 0.61472(14) 0.12798(15) 0.49202(9) 0.0304(11) Uani 1 1 d . .
H18_14 H 0.5915 0.1481 0.4907 0.036 Uiso 1 1 calc R U
C19_14 C 0.65328(13) 0.13845(15) 0.47919(9) 0.0298(10) Uani 1 1 d . .
H19_14 H 0.6559 0.1655 0.4686 0.036 Uiso 1 1 calc R U
C20_14 C 0.56919(15) 0.07615(18) 0.52057(10) 0.0405(12) Uani 1 1 d . .
C21_14 C 0.84745(14) 0.10358(16) 0.48712(10) 0.0299(11) Uani 1 1 d . .
C22_14 C 0.88179(13) 0.13278(16) 0.48990(9) 0.0335(11) Uani 1 1 d . .
H22_14 H 0.8800 0.1620 0.4821 0.040 Uiso 1 1 calc R U
C23_14 C 0.91876(15) 0.11856(16) 0.50426(10) 0.0361(12) Uani 1 1 d . .
H23_14 H 0.9423 0.1382 0.5062 0.043 Uiso 1 1 calc R U
C24_14 C 0.92150(14) 0.07654(17) 0.51559(10) 0.0370(12) Uani 1 1 d . .
C25_14 C 0.88782(15) 0.04691(17) 0.51241(10) 0.0421(12) Uani 1 1 d . .
H25_14 H 0.8903 0.0175 0.5198 0.051 Uiso 1 1 calc R U
C26_14 C 0.85057(14) 0.06061(15) 0.49844(10) 0.0353(11) Uani 1 1 d . .
H26_14 H 0.8272 0.0407 0.4966 0.042 Uiso 1 1 calc R U
C27_14 C 0.96174(16) 0.06244(18) 0.53091(11) 0.0442(13) Uani 1 1 d . .
O1_14 O 0.74913(11) 0.26084(11) 0.30700(7) 0.0442(9) Uani 1 1 d . .
O2_14 O 0.81126(10) 0.28984(11) 0.32158(7) 0.0413(8) Uani 1 1 d . .
H2A_14 H 0.8079 0.3047 0.3061 0.062 Uiso 1 1 calc R U
O3_14 O 0.56470(11) 0.03813(13) 0.53113(9) 0.0688(12) Uani 1 1 d . .
O4_14 O 0.53998(10) 0.10600(11) 0.52138(7) 0.0424(8) Uani 1 1 d . .
H4A_14 H 0.5187 0.0960 0.5303 0.064 Uiso 1 1 calc R U
O5_14 O 0.98977(10) 0.09081(12) 0.53586(7) 0.0525(10) Uani 1 1 d . .
O6_14 O 0.96476(11) 0.02147(12) 0.53828(9) 0.0645(11) Uani 1 1 d . .
H6A_14 H 0.9888 0.0168 0.5458 0.097 Uiso 1 1 calc R U

loop_
_atom_site_aniso_label
_atom_site_aniso_U_11
_atom_site_aniso_U_22
_atom_site_aniso_U_33
_atom_site_aniso_U_23
_atom_site_aniso_U_13
_atom_site_aniso_U_12
C1_1 0.029(3) 0.042(3) 0.032(3) 0.003(2) -0.002(2) -0.003(2)
C2_1 0.032(3) 0.038(3) 0.029(2) 0.000(2) -0.007(2) -0.004(2)
C3_1 0.033(3) 0.034(3) 0.027(2) 0.002(2) -0.001(2) -0.002(2)
C4_1 0.032(3) 0.040(3) 0.028(3) 0.001(2) 0.001(2) -0.005(2)
C5_1 0.034(3) 0.042(3) 0.028(3) 0.002(2) 0.002(2) -0.009(2)
C6_1 0.031(3) 0.041(3) 0.024(2) -0.003(2) 0.000(2) -0.005(2)
C7_1 0.029(3) 0.045(3) 0.024(2) -0.002(2) -0.0003(19) 0.002(2)
C8_1 0.033(3) 0.044(3) 0.030(2) 0.002(2) -0.003(2) 0.002(2)
C9_1 0.026(3) 0.057(3) 0.030(3) 0.008(2) -0.004(2) -0.005(2)
C10_1 0.030(3) 0.057(3) 0.032(3) 0.001(2) -0.003(2) 0.002(2)
C11_1 0.034(3) 0.061(3) 0.039(3) -0.009(2) 0.000(2) 0.002(3)
C12_1 0.029(3) 0.054(3) 0.036(3) -0.009(2) -0.001(2) -0.006(2)
C13_1 0.032(3) 0.065(4) 0.038(3) 0.002(3) 0.000(2) 0.002(3)
C14_1 0.035(3) 0.039(3) 0.029(3) -0.001(2) 0.004(2) -0.003(2)
C15_1 0.032(3) 0.042(3) 0.038(3) -0.001(2) -0.001(2) -0.002(2)
C16_1 0.039(3) 0.040(3) 0.035(3) -0.002(2) 0.004(2) 0.001(2)
C17_1 0.046(3) 0.032(3) 0.035(3) -0.003(2) -0.002(2) 0.000(2)
C18_1 0.044(3) 0.045(3) 0.028(3) -0.004(2) -0.005(2) 0.001(2)
C19_1 0.041(3) 0.038(3) 0.034(3) -0.004(2) -0.008(2) 0.011(2)
C20_1 0.049(4) 0.039(3) 0.036(3) -0.004(3) 0.003(3) 0.002(3)
C21_1 0.031(3) 0.047(3) 0.024(2) -0.004(2) 0.000(2) -0.005(2)
C22_1 0.034(3) 0.052(3) 0.032(3) -0.008(2) 0.003(2) -0.003(2)
C23_1 0.038(3) 0.058(3) 0.039(3) -0.011(3) -0.005(2) -0.008(3)
C24_1 0.024(3) 0.069(4) 0.035(3) -0.012(3) -0.001(2) -0.008(3)
C25_1 0.029(3) 0.062(4) 0.036(3) -0.005(3) 0.001(2) 0.000(3)
C26_1 0.030(3) 0.062(3) 0.024(2) -0.007(2) 0.004(2) -0.006(2)
C27_1 0.035(3) 0.068(4) 0.041(3) -0.016(3) 0.000(3) -0.002(3)
O1_1 0.029(2) 0.071(2) 0.046(2) -0.0004(19) 0.0009(16) -0.0023(18)
O2_1 0.046(3) 0.085(3) 0.092(3) -0.024(3) 0.029(2) 0.001(2)
O3_1 0.054(2) 0.045(2) 0.048(2) -0.0150(17) -0.0094(18) 0.0144(18)
O4_1 0.069(3) 0.057(2) 0.035(2) -0.0148(18) -0.0197(19) 0.028(2)
O5_1 0.040(2) 0.084(3) 0.088(3) -0.020(3) -0.023(2) -0.007(2)
O6_1 0.030(2) 0.086(3) 0.064(3) -0.024(2) -0.0066(18) 0.007(2)
C1_2 0.027(3) 0.029(3) 0.026(2) -0.0021(19) -0.002(2) -0.002(2)
C2_2 0.019(2) 0.036(3) 0.029(2) -0.004(2) -0.0094(19) -0.001(2)
C3_2 0.026(3) 0.037(3) 0.026(2) 0.003(2) -0.0007(19) 0.002(2)
C4_2 0.026(3) 0.037(3) 0.022(2) -0.004(2) 0.001(2) 0.001(2)
C5_2 0.025(2) 0.037(3) 0.028(2) 0.003(2) -0.0027(19) -0.002(2)
C6_2 0.020(2) 0.040(3) 0.030(2) -0.002(2) 0.0031(19) 0.002(2)
C7_2 0.032(3) 0.032(3) 0.029(3) -0.001(2) 0.004(2) -0.002(2)
C8_2 0.034(3) 0.034(3) 0.032(3) -0.003(2) -0.002(2) 0.001(2)
C9_2 0.037(3) 0.041(3) 0.027(3) -0.002(2) -0.006(2) -0.002(2)
C10_2 0.044(3) 0.035(3) 0.027(2) -0.003(2) 0.001(2) -0.003(2)
C11_2 0.035(3) 0.039(3) 0.031(3) -0.001(2) 0.000(2) 0.006(2)
C12_2 0.032(3) 0.043(3) 0.028(3) -0.002(2) -0.003(2) 0.003(2)
C13_2 0.043(3) 0.038(3) 0.034(3) 0.000(2) 0.002(2) -0.003(2)
C14_2 0.023(2) 0.047(3) 0.023(2) 0.000(2) -0.0021(19) 0.001(2)
C15_2 0.022(2) 0.044(3) 0.031(2) -0.004(2) 0.0013(19) -0.005(2)
C16_2 0.029(3) 0.042(3) 0.034(3) -0.006(2) -0.002(2) 0.000(2)
C17_2 0.025(3) 0.045(3) 0.029(2) 0.001(2) -0.001(2) 0.003(2)
C18_2 0.021(2) 0.043(3) 0.038(3) 0.000(2) -0.001(2) -0.005(2)
C19_2 0.020(2) 0.045(3) 0.035(3) -0.004(2) -0.002(2) -0.002(2)
C20_2 0.027(3) 0.046(3) 0.043(3) -0.007(2) -0.001(2) 0.004(2)
C21_2 0.021(2) 0.045(3) 0.020(2) 0.001(2) 0.0004(18) -0.002(2)
C22_2 0.026(3) 0.042(3) 0.034(3) -0.007(2) 0.002(2) 0.001(2)
C23_2 0.021(3) 0.058(3) 0.038(3) -0.004(2) 0.000(2) 0.009(2)
C24_2 0.026(3) 0.045(3) 0.036(3) -0.010(2) -0.003(2) 0.000(2)
C25_2 0.030(3) 0.045(3) 0.033(3) -0.010(2) 0.002(2) 0.004(2)
C26_2 0.020(2) 0.047(3) 0.028(2) -0.007(2) 0.0030(19) 0.003(2)
C27_2 0.029(3) 0.052(3) 0.041(3) -0.012(3) -0.004(2) 0.005(3)
O1_2 0.057(2) 0.048(2) 0.037(2) -0.0119(17) -0.0127(17) 0.0087(18)
O2_2 0.068(3) 0.053(2) 0.041(2) -0.0155(18) -0.0089(19) 0.018(2)
O3_2 0.031(2) 0.064(2) 0.064(2) -0.015(2) 0.0161(18) -0.0017(18)
O4_2 0.0257(19) 0.065(2) 0.065(2) -0.0162(19) 0.0098(17) -0.0026(18)
O5_2 0.0200(18) 0.077(3) 0.062(2) -0.022(2) -0.0133(16) 0.0074(18)
O6_2 0.033(2) 0.057(2) 0.063(2) -0.0210(19) -0.0128(18) 0.0025(18)
C1_3 0.026(3) 0.037(3) 0.024(2) 0.001(2) 0.000(2) 0.003(2)
C2_3 0.024(2) 0.032(3) 0.030(2) -0.001(2) -0.0039(19) -0.004(2)
C3_3 0.027(3) 0.041(3) 0.031(3) 0.003(2) 0.003(2) 0.003(2)
C4_3 0.034(3) 0.033(3) 0.024(2) -0.001(2) 0.001(2) 0.003(2)
C5_3 0.023(2) 0.037(3) 0.028(2) 0.004(2) -0.0015(19) 0.002(2)
C6_3 0.025(3) 0.040(3) 0.029(2) -0.002(2) 0.005(2) 0.006(2)
C7_3 0.033(3) 0.031(3) 0.030(3) -0.003(2) 0.003(2) 0.001(2)
C8_3 0.029(3) 0.040(3) 0.040(3) -0.004(2) 0.001(2) 0.002(2)
C9_3 0.036(3) 0.044(3) 0.031(3) -0.001(2) -0.005(2) -0.006(2)
C10_3 0.041(3) 0.027(3) 0.032(3) -0.001(2) 0.002(2) 0.000(2)
C11_3 0.037(3) 0.033(3) 0.037(3) -0.003(2) -0.002(2) 0.003(2)
C12_3 0.036(3) 0.038(3) 0.030(3) 0.001(2) -0.003(2) 0.008(2)
C13_3 0.043(3) 0.035(3) 0.034(3) -0.001(2) 0.001(3) 0.008(2)
C14_3 0.021(2) 0.048(3) 0.028(2) 0.002(2) 0.0029(19) 0.002(2)
C15_3 0.026(3) 0.056(3) 0.028(2) -0.011(2) 0.000(2) -0.001(2)
C16_3 0.029(3) 0.054(3) 0.035(3) -0.013(2) 0.002(2) 0.000(2)
C17_3 0.033(3) 0.049(3) 0.040(3) 0.001(2) 0.004(2) 0.006(2)
C18_3 0.030(3) 0.049(3) 0.058(3) 0.000(3) 0.007(2) -0.005(2)
C19_3 0.033(3) 0.043(3) 0.054(3) -0.007(2) 0.010(2) -0.001(2)
C20_3 0.019(3) 0.055(3) 0.048(3) -0.004(3) 0.004(2) 0.005(2)
C21_3 0.023(2) 0.042(3) 0.027(2) -0.001(2) -0.0004(19) 0.000(2)
C22_3 0.027(3) 0.040(3) 0.040(3) -0.005(2) -0.003(2) 0.000(2)
C23_3 0.030(3) 0.049(3) 0.051(3) -0.007(3) -0.003(2) 0.006(2)
C24_3 0.029(3) 0.044(3) 0.038(3) -0.008(2) 0.000(2) 0.001(2)
C25_3 0.032(3) 0.052(3) 0.030(3) -0.010(2) -0.002(2) 0.002(2)
C26_3 0.029(3) 0.049(3) 0.029(3) -0.005(2) 0.003(2) 0.006(2)
C27_3 0.024(3) 0.061(4) 0.047(3) -0.008(3) -0.007(2) -0.004(3)
O1_3 0.054(2) 0.048(2) 0.042(2) -0.0087(17) -0.0110(18) -0.0036(18)
O2_3 0.082(3) 0.060(2) 0.031(2) -0.0163(18) -0.013(2) 0.033(2)
O3_3 0.033(2) 0.067(2) 0.051(2) -0.0219(19) 0.0052(17) 0.0033(18)
O4_3 0.030(2) 0.072(3) 0.092(3) -0.017(2) 0.025(2) -0.001(2)
O5_3 0.034(2) 0.056(2) 0.092(3) -0.012(2) -0.022(2) 0.0039(19)
O6_3 0.035(2) 0.064(3) 0.063(3) -0.020(2) -0.0105(18) -0.0019(19)
C1_4 0.029(3) 0.034(3) 0.031(3) 0.001(2) 0.004(2) -0.001(2)
C2_4 0.026(3) 0.039(3) 0.026(3) -0.006(2) 0.006(2) 0.003(2)
C3_4 0.037(3) 0.027(2) 0.025(2) 0.0015(19) 0.001(2) 0.003(2)
C4_4 0.029(3) 0.037(3) 0.025(2) -0.002(2) 0.003(2) 0.006(2)
C5_4 0.028(2) 0.035(3) 0.024(2) 0.0023(19) 0.0036(19) 0.002(2)
C6_4 0.020(2) 0.036(3) 0.035(3) 0.000(2) 0.0060(19) 0.001(2)
C7_4 0.032(3) 0.030(3) 0.028(3) -0.001(2) 0.007(2) 0.003(2)
C8_4 0.037(3) 0.046(3) 0.024(2) -0.001(2) -0.006(2) 0.004(2)
C9_4 0.042(3) 0.036(3) 0.025(2) -0.003(2) 0.004(2) 0.005(2)
C10_4 0.033(3) 0.032(3) 0.024(2) 0.0009(19) -0.001(2) -0.004(2)
C11_4 0.028(3) 0.035(3) 0.043(3) -0.003(2) -0.006(2) -0.003(2)
C12_4 0.027(3) 0.036(3) 0.034(3) -0.006(2) 0.002(2) 0.002(2)
C13_4 0.047(3) 0.030(3) 0.027(3) 0.000(2) -0.001(2) -0.001(2)
C14_4 0.025(2) 0.040(3) 0.024(2) 0.002(2) -0.0020(19) 0.001(2)
C15_4 0.032(3) 0.045(3) 0.034(3) -0.009(2) 0.002(2) 0.006(2)
C16_4 0.032(3) 0.041(3) 0.037(3) -0.009(2) 0.002(2) 0.001(2)
C17_4 0.025(3) 0.050(3) 0.035(3) -0.005(2) -0.003(2) -0.004(2)
C18_4 0.029(3) 0.040(3) 0.052(3) -0.003(2) -0.006(2) 0.006(2)
C19_4 0.033(3) 0.039(3) 0.048(3) -0.006(2) -0.007(2) 0.000(2)
C20_4 0.034(3) 0.054(3) 0.047(3) -0.008(3) 0.000(2) 0.005(3)
C21_4 0.026(2) 0.049(3) 0.028(2) -0.003(2) 0.0054(19) 0.005(2)
C22_4 0.033(3) 0.048(3) 0.050(3) -0.007(2) 0.009(2) 0.004(2)
C23_4 0.031(3) 0.050(3) 0.059(3) -0.005(3) 0.011(2) 0.002(2)
C24_4 0.023(2) 0.052(3) 0.041(3) -0.006(2) 0.006(2) 0.008(2)
C25_4 0.036(3) 0.050(3) 0.033(3) -0.016(2) 0.005(2) 0.008(2)
C26_4 0.030(3) 0.047(3) 0.035(3) -0.013(2) 0.002(2) -0.006(2)
C27_4 0.035(3) 0.054(3) 0.049(3) -0.009(3) 0.013(2) -0.002(3)
O1_4 0.066(3) 0.058(2) 0.0292(19) -0.0144(17) -0.0098(17) 0.024(2)
O2_4 0.043(2) 0.042(2) 0.0368(19) -0.0050(16) -0.0022(16) -0.0023(16)
O3_4 0.031(2) 0.059(2) 0.061(2) -0.0196(19) -0.0078(17) -0.0006(18)
O4_4 0.035(2) 0.058(2) 0.089(3) -0.012(2) -0.0205(19) 0.0022(19)
O5_4 0.0323(19) 0.060(2) 0.056(2) -0.0211(19) 0.0093(17) 0.0062(17)
O6_4 0.034(2) 0.064(2) 0.109(3) -0.026(2) 0.038(2) -0.004(2)
C1_5 0.030(3) 0.029(3) 0.027(3) 0.002(2) 0.000(2) 0.003(2)
C2_5 0.032(3) 0.032(3) 0.027(2) -0.003(2) 0.004(2) 0.003(2)
C3_5 0.030(3) 0.026(2) 0.026(2) 0.000(2) 0.001(2) -0.002(2)
C4_5 0.023(3) 0.034(3) 0.023(2) -0.001(2) 0.003(2) 0.003(2)
C5_5 0.025(2) 0.027(2) 0.025(2) 0.002(2) -0.0002(19) 0.001(2)
C6_5 0.026(3) 0.031(3) 0.032(3) 0.000(2) -0.001(2) -0.004(2)
C7_5 0.032(3) 0.028(3) 0.025(3) 0.002(2) 0.001(2) -0.003(2)
C8_5 0.032(3) 0.038(3) 0.027(3) -0.003(2) -0.003(2) -0.002(2)
C9_5 0.044(3) 0.032(3) 0.030(3) 0.002(2) 0.008(2) 0.000(2)
C10_5 0.040(3) 0.031(3) 0.021(2) -0.002(2) 0.002(2) -0.005(2)
C11_5 0.034(3) 0.033(3) 0.031(3) 0.001(2) -0.002(2) -0.004(2)
C12_5 0.039(3) 0.033(3) 0.031(3) -0.003(2) 0.004(2) 0.003(2)
C13_5 0.049(4) 0.032(3) 0.030(3) -0.003(2) 0.003(3) -0.004(3)
C14_5 0.023(2) 0.036(3) 0.026(2) -0.002(2) 0.004(2) 0.002(2)
C15_5 0.023(3) 0.038(3) 0.033(3) -0.003(2) 0.003(2) 0.004(2)
C16_5 0.023(3) 0.039(3) 0.034(3) -0.008(2) 0.001(2) -0.002(2)
C17_5 0.025(3) 0.047(3) 0.034(3) -0.008(2) 0.003(2) -0.004(2)
C18_5 0.026(3) 0.043(3) 0.035(3) -0.005(2) -0.001(2) 0.007(2)
C19_5 0.029(3) 0.035(3) 0.033(3) -0.004(2) 0.004(2) 0.005(2)
C20_5 0.032(3) 0.037(3) 0.045(3) -0.007(2) -0.005(2) 0.000(2)
C21_5 0.026(3) 0.041(3) 0.024(2) 0.002(2) 0.000(2) 0.000(2)
C22_5 0.031(3) 0.036(3) 0.034(3) -0.004(2) 0.002(2) 0.001(2)
C23_5 0.027(3) 0.045(3) 0.037(3) 0.000(2) 0.002(2) -0.003(2)
C24_5 0.024(3) 0.048(3) 0.031(3) -0.004(2) 0.006(2) 0.006(2)
C25_5 0.031(3) 0.044(3) 0.029(3) -0.007(2) 0.002(2) 0.002(2)
C26_5 0.023(2) 0.036(3) 0.028(2) -0.002(2) -0.0009(19) -0.003(2)
C27_5 0.033(3) 0.051(3) 0.034(3) 0.000(3) 0.000(2) -0.001(3)
O1_5 0.068(3) 0.050(2) 0.034(2) -0.0168(18) -0.0025(19) 0.009(2)
O2_5 0.060(3) 0.049(2) 0.037(2) -0.0107(18) -0.0100(19) 0.002(2)
O3_5 0.027(2) 0.058(2) 0.067(2) -0.014(2) -0.0157(18) 0.0023(18)
O4_5 0.031(2) 0.051(2) 0.062(2) -0.0104(19) -0.0074(18) 0.0082(18)
O5_5 0.032(2) 0.056(2) 0.071(3) -0.006(2) 0.0148(19) -0.0008(19)
O6_5 0.035(2) 0.056(2) 0.060(2) -0.012(2) 0.0206(18) 0.0043(19)
C1_6 0.027(3) 0.031(3) 0.024(2) 0.000(2) -0.002(2) 0.000(2)
C2_6 0.028(3) 0.033(3) 0.029(2) -0.004(2) -0.001(2) -0.005(2)
C3_6 0.025(2) 0.024(2) 0.025(2) -0.0015(19) 0.0018(19) -0.0013(19)
C4_6 0.029(3) 0.036(3) 0.024(2) -0.004(2) 0.002(2) 0.001(2)
C5_6 0.021(2) 0.030(3) 0.023(2) -0.0018(19) 0.0027(18) 0.004(2)
C6_6 0.023(2) 0.032(3) 0.028(2) 0.000(2) 0.007(2) 0.004(2)
C7_6 0.025(3) 0.027(3) 0.028(3) -0.001(2) 0.007(2) -0.004(2)
C8_6 0.032(3) 0.032(3) 0.034(3) -0.003(2) 0.001(2) 0.001(2)
C9_6 0.039(3) 0.036(3) 0.031(3) -0.001(2) 0.001(2) 0.001(2)
C10_6 0.039(3) 0.032(3) 0.028(3) -0.004(2) 0.003(2) -0.004(2)
C11_6 0.036(3) 0.033(3) 0.032(3) -0.004(2) 0.006(2) 0.002(2)
C12_6 0.033(3) 0.038(3) 0.025(2) 0.000(2) 0.003(2) -0.003(2)
C13_6 0.043(3) 0.028(3) 0.032(3) -0.001(2) 0.002(2) 0.001(2)
C14_6 0.023(2) 0.036(3) 0.024(2) 0.001(2) -0.0015(19) -0.001(2)
C15_6 0.026(3) 0.040(3) 0.026(2) 0.000(2) -0.0017(19) -0.004(2)
C16_6 0.027(3) 0.038(3) 0.030(2) -0.005(2) 0.001(2) 0.004(2)
C17_6 0.021(2) 0.039(3) 0.034(3) -0.002(2) 0.005(2) 0.005(2)
C18_6 0.033(3) 0.044(3) 0.022(2) 0.002(2) 0.003(2) -0.001(2)
C19_6 0.025(3) 0.035(3) 0.031(2) -0.002(2) -0.001(2) 0.004(2)
C20_6 0.028(3) 0.042(3) 0.035(3) -0.003(2) 0.001(2) 0.004(2)
C21_6 0.019(2) 0.038(3) 0.026(2) -0.006(2) 0.0072(19) -0.003(2)
C22_6 0.028(3) 0.036(3) 0.037(3) -0.002(2) 0.000(2) 0.001(2)
C23_6 0.027(3) 0.043(3) 0.034(3) -0.005(2) 0.003(2) 0.005(2)
C24_6 0.025(3) 0.047(3) 0.034(3) -0.009(2) 0.001(2) 0.002(2)
C25_6 0.026(3) 0.039(3) 0.033(3) -0.006(2) 0.005(2) -0.003(2)
C26_6 0.025(3) 0.038(3) 0.032(3) -0.004(2) 0.000(2) 0.004(2)
C27_6 0.028(3) 0.047(3) 0.049(3) -0.010(3) -0.001(2) -0.003(3)
O1_6 0.068(3) 0.046(2) 0.041(2) -0.0120(18) -0.009(2) 0.004(2)
O2_6 0.063(3) 0.053(2) 0.034(2) -0.0180(18) -0.0006(18) 0.007(2)
O3_6 0.033(2) 0.055(2) 0.067(3) -0.018(2) 0.0156(19) 0.0037(18)
O4_6 0.0252(19) 0.050(2) 0.059(2) -0.0037(18) 0.0110(17) -0.0016(17)
O5_6 0.034(2) 0.052(2) 0.067(2) -0.0098(19) -0.0139(18) 0.0084(18)
O6_6 0.030(2) 0.054(2) 0.068(3) -0.021(2) -0.0123(18) 0.0006(18)
C1_7 0.027(2) 0.028(2) 0.026(2) -0.0005(19) 0.0013(19) 0.0007(19)
C2_7 0.020(2) 0.036(3) 0.034(2) 0.000(2) -0.0012(19) -0.0042(19)
C3_7 0.025(2) 0.030(2) 0.024(2) 0.0020(18) 0.0042(18) -0.0002(19)
C4_7 0.026(2) 0.036(3) 0.026(2) -0.006(2) 0.0029(19) -0.001(2)
C5_7 0.022(2) 0.032(3) 0.028(2) 0.005(2) 0.0045(19) 0.000(2)
C6_7 0.023(2) 0.031(2) 0.032(2) -0.001(2) 0.0065(19) 0.0012(19)
C7_7 0.023(2) 0.028(2) 0.028(2) -0.0015(19) 0.0041(19) -0.0009(19)
C8_7 0.027(2) 0.036(3) 0.033(3) -0.002(2) 0.002(2) 0.003(2)
C9_7 0.034(3) 0.035(3) 0.031(2) 0.000(2) -0.005(2) 0.006(2)
C10_7 0.029(2) 0.034(3) 0.030(2) -0.004(2) 0.002(2) 0.001(2)
C11_7 0.023(2) 0.036(3) 0.036(3) -0.006(2) 0.001(2) 0.003(2)
C12_7 0.022(2) 0.037(3) 0.031(2) -0.001(2) -0.0002(19) -0.003(2)
C13_7 0.030(3) 0.031(3) 0.032(3) -0.002(2) -0.001(2) 0.001(2)
C14_7 0.026(2) 0.040(3) 0.024(2) -0.0022(19) 0.0023(18) 0.003(2)
C15_7 0.025(2) 0.043(3) 0.041(3) -0.005(2) 0.005(2) -0.005(2)
C16_7 0.035(3) 0.043(3) 0.045(3) -0.007(2) 0.011(2) 0.000(2)
C17_7 0.023(2) 0.046(3) 0.029(2) -0.002(2) 0.0055(19) 0.003(2)
C18_7 0.020(2) 0.046(3) 0.036(3) 0.001(2) 0.002(2) -0.003(2)
C19_7 0.027(2) 0.040(3) 0.031(2) -0.006(2) 0.0013(19) 0.003(2)
C20_7 0.027(3) 0.057(3) 0.035(3) -0.004(2) 0.002(2) 0.005(2)
C21_7 0.023(2) 0.042(3) 0.028(2) -0.002(2) 0.009(2) -0.001(2)
C22_7 0.033(3) 0.041(3) 0.029(2) -0.001(2) 0.002(2) -0.001(2)
C23_7 0.026(3) 0.047(3) 0.039(3) -0.003(2) 0.002(2) 0.002(2)
C24_7 0.028(3) 0.053(3) 0.034(3) -0.008(2) 0.002(2) -0.004(2)
C25_7 0.031(3) 0.047(3) 0.039(3) -0.009(2) 0.000(2) -0.003(2)
C26_7 0.024(2) 0.043(3) 0.036(3) -0.006(2) 0.002(2) 0.001(2)
C27_7 0.028(3) 0.064(4) 0.035(3) -0.004(3) -0.003(2) 0.003(3)
O1_7 0.051(2) 0.046(2) 0.0358(19) -0.0107(16) -0.0102(17) 0.0106(17)
O2_7 0.0401(19) 0.0442(19) 0.0338(18) -0.0166(15) -0.0030(15) 0.0102(16)
O3_7 0.041(2) 0.054(2) 0.092(3) -0.016(2) 0.026(2) 0.0033(18)
O4_7 0.0208(17) 0.067(2) 0.048(2) -0.0048(18) 0.0069(15) 0.0042(17)
O5_7 0.0314(19) 0.070(3) 0.059(2) -0.0159(19) -0.0112(18) -0.0008(19)
O6_7 0.044(2) 0.059(3) 0.083(3) -0.016(2) -0.017(2) -0.0059(19)
C1_8 0.032(3) 0.030(3) 0.027(2) 0.005(2) -0.003(2) -0.003(2)
C2_8 0.025(3) 0.044(3) 0.035(3) 0.002(2) -0.003(2) -0.002(2)
C3_8 0.026(3) 0.040(3) 0.026(2) 0.005(2) -0.002(2) -0.002(2)
C4_8 0.032(3) 0.036(3) 0.028(2) -0.002(2) 0.000(2) 0.002(2)
C5_8 0.035(3) 0.031(3) 0.027(2) 0.002(2) 0.001(2) -0.004(2)
C6_8 0.036(3) 0.037(3) 0.030(3) 0.002(2) 0.005(2) -0.003(2)
C7_8 0.030(3) 0.034(3) 0.030(3) -0.002(2) -0.001(2) -0.003(2)
C8_8 0.031(3) 0.031(3) 0.034(3) 0.001(2) 0.001(2) -0.001(2)
C9_8 0.034(3) 0.035(3) 0.034(3) 0.002(2) -0.004(2) -0.001(2)
C10_8 0.043(3) 0.032(3) 0.030(3) -0.002(2) -0.003(2) -0.001(2)
C11_8 0.050(3) 0.045(3) 0.032(3) 0.002(2) 0.003(2) 0.009(3)
C12_8 0.043(3) 0.039(3) 0.034(3) 0.001(2) 0.000(2) 0.003(2)
C13_8 0.042(3) 0.035(3) 0.044(3) -0.001(3) -0.001(3) -0.001(3)
C14_8 0.033(3) 0.046(3) 0.029(3) -0.003(2) 0.000(2) 0.002(2)
C15_8 0.033(3) 0.052(3) 0.031(3) -0.005(2) -0.003(2) -0.001(2)
C16_8 0.030(3) 0.058(4) 0.033(3) -0.014(3) -0.002(2) 0.002(3)
C17_8 0.029(3) 0.057(3) 0.040(3) -0.007(3) 0.003(2) 0.005(3)
C18_8 0.041(3) 0.059(4) 0.060(3) -0.005(3) 0.013(3) -0.010(3)
C19_8 0.046(3) 0.047(3) 0.048(3) -0.004(2) 0.008(3) 0.000(3)
C20_8 0.041(3) 0.061(4) 0.042(3) -0.007(3) 0.000(3) -0.002(3)
C21_8 0.028(3) 0.044(3) 0.027(2) 0.001(2) 0.000(2) -0.002(2)
C22_8 0.039(3) 0.040(3) 0.042(3) 0.001(2) -0.003(2) 0.000(2)
C23_8 0.027(3) 0.050(3) 0.045(3) 0.002(2) -0.004(2) 0.005(2)
C24_8 0.026(3) 0.053(3) 0.037(3) -0.007(2) 0.000(2) 0.001(2)
C25_8 0.036(3) 0.047(3) 0.033(3) -0.010(2) 0.001(2) -0.005(3)
C26_8 0.033(3) 0.047(3) 0.033(3) -0.006(2) 0.001(2) 0.003(2)
C27_8 0.043(4) 0.062(4) 0.039(3) -0.010(3) -0.003(3) -0.002(3)
O1_8 0.058(3) 0.050(2) 0.041(2) -0.0101(18) -0.0090(19) 0.0059(19)
O2_8 0.074(3) 0.056(3) 0.044(2) -0.020(2) -0.016(2) 0.022(2)
O3_8 0.028(2) 0.081(3) 0.056(2) -0.018(2) 0.0013(17) 0.010(2)
O4_8 0.045(2) 0.080(3) 0.103(3) -0.020(3) 0.029(2) -0.012(2)
O5_8 0.039(2) 0.073(3) 0.083(3) -0.015(2) -0.021(2) 0.006(2)
O6_8 0.031(2) 0.072(3) 0.055(2) -0.017(2) -0.0082(18) -0.0013(19)
C1_9 0.021(2) 0.035(3) 0.023(2) 0.002(2) -0.0002(18) -0.002(2)
C2_9 0.028(2) 0.034(3) 0.026(2) 0.002(2) 0.0033(19) -0.001(2)
C3_9 0.023(2) 0.033(3) 0.025(2) 0.006(2) 0.0016(18) -0.001(2)
C4_9 0.026(2) 0.036(3) 0.026(2) 0.000(2) 0.0008(19) 0.004(2)
C5_9 0.023(2) 0.030(3) 0.032(2) 0.006(2) 0.0004(19) -0.002(2)
C6_9 0.022(2) 0.038(3) 0.028(2) 0.003(2) -0.0056(19) -0.003(2)
C7_9 0.028(3) 0.030(3) 0.026(2) -0.003(2) 0.001(2) -0.005(2)
C8_9 0.031(3) 0.041(3) 0.029(3) -0.001(2) -0.005(2) 0.001(2)
C9_9 0.035(3) 0.040(3) 0.035(3) -0.004(2) 0.000(2) 0.003(2)
C10_9 0.036(3) 0.027(3) 0.028(3) -0.001(2) -0.001(2) -0.004(2)
C11_9 0.036(3) 0.035(3) 0.030(3) -0.001(2) -0.005(2) 0.000(2)
C12_9 0.030(3) 0.039(3) 0.032(3) 0.001(2) 0.003(2) 0.002(2)
C13_9 0.044(3) 0.034(3) 0.034(3) -0.005(2) 0.000(2) 0.000(2)
C14_9 0.023(2) 0.045(3) 0.025(2) -0.004(2) 0.0040(19) 0.001(2)
C15_9 0.025(3) 0.042(3) 0.034(3) -0.003(2) 0.002(2) 0.008(2)
C16_9 0.023(3) 0.040(3) 0.041(3) -0.010(2) 0.000(2) -0.002(2)
C17_9 0.023(3) 0.048(3) 0.037(3) -0.004(2) 0.002(2) -0.003(2)
C18_9 0.024(3) 0.048(3) 0.035(3) -0.005(2) 0.003(2) 0.005(2)
C19_9 0.026(3) 0.038(3) 0.034(3) -0.004(2) 0.003(2) 0.001(2)
C20_9 0.027(3) 0.058(3) 0.042(3) -0.012(3) 0.001(2) 0.004(3)
C21_9 0.024(2) 0.043(3) 0.025(2) 0.001(2) -0.0009(19) 0.003(2)
C22_9 0.030(3) 0.033(3) 0.036(3) -0.001(2) -0.003(2) 0.006(2)
C23_9 0.024(3) 0.045(3) 0.041(3) 0.006(2) -0.004(2) -0.004(2)
C24_9 0.021(2) 0.043(3) 0.038(3) -0.001(2) 0.000(2) 0.002(2)
C25_9 0.022(2) 0.049(3) 0.031(3) -0.003(2) -0.002(2) 0.002(2)
C26_9 0.025(2) 0.038(3) 0.029(2) 0.000(2) -0.0034(19) -0.001(2)
C27_9 0.029(3) 0.054(3) 0.038(3) -0.007(3) -0.004(2) 0.005(3)
O1_9 0.063(3) 0.062(3) 0.040(2) -0.0237(19) -0.0110(19) 0.015(2)
O2_9 0.061(3) 0.053(2) 0.039(2) -0.0080(19) -0.0122(19) 0.007(2)
O3_9 0.0210(18) 0.073(3) 0.064(2) -0.027(2) -0.0157(17) 0.0027(18)
O4_9 0.0288(19) 0.063(2) 0.062(2) -0.0183(19) -0.0104(17) 0.0053(18)
O5_9 0.0225(19) 0.063(2) 0.063(2) -0.0057(19) 0.0106(17) -0.0034(17)
O6_9 0.026(2) 0.062(3) 0.072(3) -0.013(2) 0.0153(18) 0.0018(18)
C1_10 0.027(2) 0.034(3) 0.019(2) 0.0017(19) 0.0016(19) -0.005(2)
C2_10 0.022(2) 0.038(3) 0.028(2) 0.001(2) 0.0047(19) -0.002(2)
C3_10 0.017(2) 0.042(3) 0.028(2) 0.007(2) -0.0001(18) -0.004(2)
C4_10 0.028(3) 0.038(3) 0.028(2) -0.005(2) 0.002(2) 0.001(2)
C5_10 0.030(3) 0.031(2) 0.025(2) 0.0046(19) 0.0015(19) -0.001(2)
C6_10 0.023(2) 0.037(3) 0.026(2) 0.002(2) -0.0021(19) -0.005(2)
C7_10 0.025(2) 0.031(3) 0.027(2) 0.004(2) 0.004(2) -0.006(2)
C8_10 0.025(2) 0.042(3) 0.029(2) -0.003(2) -0.005(2) 0.001(2)
C9_10 0.030(3) 0.040(3) 0.034(3) -0.003(2) 0.003(2) 0.001(2)
C10_10 0.027(3) 0.037(3) 0.024(2) 0.003(2) 0.001(2) 0.001(2)
C11_10 0.032(3) 0.036(3) 0.026(2) 0.004(2) -0.008(2) 0.003(2)
C12_10 0.028(3) 0.036(3) 0.032(3) 0.003(2) 0.002(2) 0.005(2)
C13_10 0.037(3) 0.031(3) 0.034(3) 0.003(2) -0.002(2) 0.001(2)
C14_10 0.026(3) 0.052(3) 0.026(2) -0.004(2) 0.005(2) -0.005(2)
C15_10 0.025(3) 0.044(3) 0.040(3) -0.004(2) -0.001(2) 0.000(2)
C16_10 0.027(3) 0.053(3) 0.048(3) -0.013(3) -0.002(2) -0.002(2)
C17_10 0.029(3) 0.056(3) 0.034(3) -0.009(2) 0.003(2) -0.004(2)
C18_10 0.022(3) 0.067(4) 0.029(3) -0.002(3) 0.004(2) 0.003(2)
C19_10 0.030(3) 0.040(3) 0.035(3) -0.002(2) 0.004(2) -0.001(2)
C20_10 0.024(3) 0.060(4) 0.047(3) -0.014(3) -0.005(2) -0.002(3)
C21_10 0.023(2) 0.045(3) 0.025(2) 0.000(2) -0.0008(19) 0.002(2)
C22_10 0.025(2) 0.046(3) 0.026(2) 0.001(2) -0.0040(19) -0.002(2)
C23_10 0.023(3) 0.051(3) 0.036(3) 0.008(2) -0.002(2) 0.000(2)
C24_10 0.026(3) 0.052(3) 0.032(3) 0.002(2) 0.000(2) 0.009(2)
C25_10 0.028(3) 0.046(3) 0.038(3) -0.008(2) 0.002(2) 0.004(2)
C26_10 0.028(3) 0.043(3) 0.033(3) -0.004(2) 0.002(2) -0.005(2)
C27_10 0.030(3) 0.057(3) 0.034(3) -0.003(3) 0.004(2) -0.004(3)
O1_10 0.056(2) 0.047(2) 0.036(2) -0.0072(18) -0.0138(18) 0.0130(19)
O2_10 0.042(2) 0.058(2) 0.040(2) -0.0189(18) -0.0056(17) 0.0076(18)
O3_10 0.038(2) 0.070(3) 0.086(3) -0.020(2) -0.023(2) -0.009(2)
O4_10 0.031(2) 0.081(3) 0.066(3) -0.021(2) -0.0110(19) 0.003(2)
O5_10 0.0206(18) 0.078(3) 0.046(2) -0.0043(19) 0.0089(16) 0.0064(18)
O6_10 0.039(2) 0.063(3) 0.097(3) -0.019(2) 0.025(2) 0.000(2)
C1_11 0.030(2) 0.030(2) 0.024(2) 0.0017(19) 0.0034(19) -0.001(2)
C2_11 0.023(2) 0.035(3) 0.036(3) -0.003(2) 0.002(2) -0.001(2)
C3_11 0.023(2) 0.038(3) 0.026(2) -0.002(2) -0.0002(18) -0.002(2)
C4_11 0.033(3) 0.037(3) 0.027(2) 0.002(2) -0.001(2) -0.002(2)
C5_11 0.024(2) 0.041(3) 0.026(2) 0.001(2) 0.0009(18) -0.005(2)
C6_11 0.020(2) 0.041(3) 0.032(2) -0.001(2) -0.0024(18) 0.001(2)
C7_11 0.028(2) 0.031(2) 0.028(2) 0.0005(19) -0.0001(19) 0.002(2)
C8_11 0.029(2) 0.033(3) 0.032(2) 0.002(2) -0.001(2) -0.002(2)
C9_11 0.032(3) 0.036(3) 0.031(3) -0.001(2) 0.001(2) -0.005(2)
C10_11 0.036(3) 0.028(2) 0.028(2) -0.002(2) 0.004(2) -0.002(2)
C11_11 0.029(2) 0.037(3) 0.030(2) 0.002(2) -0.0020(19) 0.001(2)
C12_11 0.032(3) 0.034(3) 0.032(2) 0.002(2) 0.006(2) -0.004(2)
C13_11 0.037(3) 0.038(3) 0.033(3) 0.001(2) 0.002(2) 0.000(2)
C14_11 0.028(2) 0.044(3) 0.023(2) 0.004(2) 0.0033(19) 0.000(2)
C15_11 0.024(2) 0.040(3) 0.033(2) 0.005(2) 0.005(2) -0.002(2)
C16_11 0.034(3) 0.047(3) 0.033(3) 0.010(2) 0.004(2) 0.000(2)
C17_11 0.031(3) 0.050(3) 0.032(3) 0.005(2) 0.001(2) 0.001(2)
C18_11 0.033(3) 0.048(3) 0.045(3) 0.000(2) -0.001(2) -0.007(2)
C19_11 0.027(2) 0.043(3) 0.043(3) 0.006(2) 0.000(2) 0.003(2)
C20_11 0.030(3) 0.057(4) 0.040(3) 0.004(3) -0.003(2) -0.008(3)
C21_11 0.023(2) 0.048(3) 0.025(2) 0.002(2) 0.0025(18) -0.001(2)
C22_11 0.033(3) 0.048(3) 0.052(3) 0.005(2) 0.009(2) -0.002(2)
C23_11 0.032(3) 0.047(3) 0.060(3) 0.007(3) 0.013(2) 0.006(2)
C24_11 0.029(3) 0.054(3) 0.034(3) 0.010(2) 0.003(2) 0.000(2)
C25_11 0.033(3) 0.052(3) 0.035(3) 0.012(2) -0.005(2) -0.003(2)
C26_11 0.021(2) 0.046(3) 0.034(2) 0.009(2) -0.0003(19) 0.000(2)
C27_11 0.029(3) 0.055(3) 0.041(3) 0.010(3) 0.003(2) 0.000(2)
O1_11 0.057(2) 0.052(2) 0.044(2) 0.0177(17) -0.0051(18) -0.0198(19)
O2_11 0.043(2) 0.048(2) 0.0388(19) 0.0134(16) -0.0036(16) -0.0024(16)
O3_11 0.041(2) 0.050(2) 0.062(2) 0.0162(19) -0.0080(17) 0.0083(17)
O4_11 0.034(2) 0.063(2) 0.090(3) 0.013(2) -0.024(2) -0.0012(19)
O5_11 0.041(2) 0.071(3) 0.093(3) 0.019(2) 0.031(2) 0.000(2)
O6_11 0.0286(18) 0.061(2) 0.055(2) 0.0184(19) 0.0064(16) -0.0044(17)
C1_12 0.032(3) 0.033(3) 0.026(3) 0.005(2) 0.001(2) -0.002(2)
C2_12 0.020(2) 0.032(3) 0.030(2) 0.000(2) 0.003(2) -0.005(2)
C3_12 0.022(2) 0.032(3) 0.021(2) 0.002(2) 0.0001(19) 0.000(2)
C4_12 0.031(3) 0.033(3) 0.022(2) 0.002(2) 0.000(2) 0.003(2)
C5_12 0.028(3) 0.028(3) 0.026(2) 0.003(2) 0.002(2) -0.001(2)
C6_12 0.030(3) 0.030(3) 0.024(2) 0.002(2) -0.002(2) 0.000(2)
C7_12 0.031(3) 0.030(3) 0.028(3) -0.002(2) 0.006(2) 0.005(2)
C8_12 0.035(3) 0.030(3) 0.029(3) 0.001(2) 0.000(2) 0.000(2)
C9_12 0.036(3) 0.024(2) 0.033(3) 0.004(2) 0.006(2) -0.002(2)
C10_12 0.044(3) 0.026(3) 0.030(3) 0.004(2) 0.006(2) 0.004(2)
C11_12 0.041(3) 0.039(3) 0.027(3) 0.004(2) -0.002(2) 0.006(2)
C12_12 0.035(3) 0.031(3) 0.028(3) 0.002(2) 0.002(2) 0.002(2)
C13_12 0.046(3) 0.028(3) 0.029(3) 0.003(2) 0.007(3) 0.002(2)
C14_12 0.026(3) 0.040(3) 0.021(2) 0.000(2) 0.0008(19) 0.002(2)
C15_12 0.023(3) 0.042(3) 0.025(2) 0.006(2) 0.000(2) -0.003(2)
C16_12 0.029(3) 0.039(3) 0.032(3) 0.008(2) 0.001(2) -0.002(2)
C17_12 0.026(3) 0.038(3) 0.027(2) 0.004(2) 0.000(2) -0.002(2)
C18_12 0.028(3) 0.046(3) 0.032(3) 0.002(2) 0.000(2) -0.007(2)
C19_12 0.027(3) 0.041(3) 0.029(2) 0.006(2) -0.001(2) -0.001(2)
C20_12 0.026(3) 0.047(3) 0.044(3) 0.007(3) 0.000(2) 0.000(2)
C21_12 0.021(2) 0.037(3) 0.027(2) 0.001(2) -0.0011(19) 0.000(2)
C22_12 0.026(3) 0.037(3) 0.033(3) 0.007(2) -0.001(2) 0.001(2)
C23_12 0.020(2) 0.042(3) 0.032(3) 0.006(2) 0.004(2) 0.003(2)
C24_12 0.030(3) 0.044(3) 0.028(3) 0.000(2) 0.001(2) -0.001(2)
C25_12 0.032(3) 0.037(3) 0.030(3) 0.005(2) 0.005(2) -0.004(2)
C26_12 0.025(3) 0.039(3) 0.030(3) 0.003(2) -0.002(2) 0.001(2)
C27_12 0.025(3) 0.051(3) 0.040(3) 0.005(3) 0.008(2) 0.001(3)
O1_12 0.059(3) 0.051(2) 0.044(2) 0.0200(19) 0.002(2) -0.010(2)
O2_12 0.056(2) 0.042(2) 0.033(2) 0.0105(17) -0.0039(18) -0.0048(19)
O3_12 0.038(2) 0.048(2) 0.071(3) 0.0164(19) -0.0129(19) 0.0005(18)
O4_12 0.0268(19) 0.055(2) 0.059(2) 0.0135(19) -0.0108(17) -0.0053(18)
O5_12 0.030(2) 0.055(2) 0.056(2) 0.0072(18) 0.0131(18) -0.0015(18)
O6_12 0.035(2) 0.053(2) 0.070(3) 0.019(2) 0.017(2) -0.0043(19)
C1_13 0.031(3) 0.029(3) 0.024(2) -0.003(2) 0.002(2) -0.003(2)
C2_13 0.025(3) 0.031(3) 0.030(2) 0.000(2) 0.003(2) -0.003(2)
C3_13 0.028(3) 0.030(3) 0.026(2) 0.000(2) -0.001(2) 0.002(2)
C4_13 0.027(3) 0.034(3) 0.023(2) 0.002(2) 0.002(2) 0.002(2)
C5_13 0.026(3) 0.032(3) 0.023(2) 0.002(2) 0.0033(19) 0.003(2)
C6_13 0.024(2) 0.035(3) 0.031(3) 0.001(2) -0.002(2) 0.003(2)
C7_13 0.033(3) 0.032(3) 0.024(2) -0.004(2) 0.002(2) 0.003(2)
C8_13 0.030(3) 0.030(3) 0.032(3) 0.002(2) -0.001(2) -0.001(2)
C9_13 0.040(3) 0.028(3) 0.036(3) 0.002(2) 0.006(2) -0.001(2)
C10_13 0.041(3) 0.029(3) 0.022(2) -0.001(2) 0.002(2) 0.007(2)
C11_13 0.034(3) 0.035(3) 0.033(3) 0.001(2) -0.002(2) 0.005(2)
C12_13 0.039(3) 0.032(3) 0.030(3) 0.003(2) 0.002(2) 0.002(2)
C13_13 0.046(3) 0.031(3) 0.034(3) 0.002(2) 0.005(3) 0.004(3)
C14_13 0.026(3) 0.039(3) 0.024(2) 0.001(2) 0.002(2) 0.001(2)
C15_13 0.029(3) 0.037(3) 0.024(2) 0.003(2) 0.000(2) -0.003(2)
C16_13 0.035(3) 0.039(3) 0.033(3) 0.007(2) 0.001(2) 0.004(2)
C17_13 0.025(3) 0.043(3) 0.033(3) 0.005(2) -0.004(2) 0.002(2)
C18_13 0.021(3) 0.045(3) 0.042(3) 0.003(2) -0.002(2) -0.002(2)
C19_13 0.027(3) 0.044(3) 0.025(2) 0.007(2) 0.003(2) 0.001(2)
C20_13 0.038(3) 0.042(3) 0.045(3) 0.009(3) 0.000(3) 0.002(3)
C21_13 0.026(3) 0.034(3) 0.022(2) -0.001(2) -0.0005(19) -0.001(2)
C22_13 0.030(3) 0.038(3) 0.028(2) 0.001(2) 0.003(2) 0.003(2)
C23_13 0.021(3) 0.042(3) 0.032(3) 0.001(2) 0.002(2) 0.002(2)
C24_13 0.027(3) 0.047(3) 0.028(3) 0.000(2) 0.003(2) -0.002(2)
C25_13 0.034(3) 0.041(3) 0.033(3) 0.004(2) 0.005(2) -0.007(2)
C26_13 0.027(3) 0.042(3) 0.029(2) 0.004(2) 0.005(2) 0.001(2)
C27_13 0.028(3) 0.044(3) 0.039(3) -0.001(3) 0.004(2) -0.003(3)
O1_13 0.066(3) 0.046(2) 0.041(2) 0.0161(18) -0.0023(19) -0.013(2)
O2_13 0.060(3) 0.045(2) 0.034(2) 0.0117(18) -0.0102(19) -0.0057(19)
O3_13 0.033(2) 0.056(2) 0.062(3) 0.012(2) -0.0129(18) 0.0013(18)
O4_13 0.029(2) 0.061(2) 0.068(3) 0.013(2) -0.0123(18) -0.0066(19)
O5_13 0.031(2) 0.051(2) 0.053(2) 0.0037(18) 0.0092(17) -0.0008(18)
O6_13 0.033(2) 0.057(2) 0.068(3) 0.016(2) 0.0161(19) -0.0025(19)
C1_14 0.030(3) 0.035(3) 0.021(2) -0.004(2) 0.0028(19) -0.003(2)
C2_14 0.025(2) 0.033(2) 0.025(2) -0.0027(19) -0.0017(18) -0.0011(19)
C3_14 0.022(2) 0.028(2) 0.027(2) -0.0032(19) 0.0010(18) -0.0033(18)
C4_14 0.034(3) 0.034(3) 0.023(2) 0.002(2) 0.002(2) 0.000(2)
C5_14 0.030(3) 0.032(3) 0.024(2) -0.002(2) 0.0013(19) 0.001(2)
C6_14 0.019(2) 0.034(3) 0.030(2) -0.003(2) 0.0016(19) -0.0040(19)
C7_14 0.024(2) 0.027(2) 0.028(2) 0.0008(19) 0.0011(19) 0.0023(19)
C8_14 0.034(3) 0.035(3) 0.029(2) 0.003(2) 0.003(2) -0.007(2)
C9_14 0.032(3) 0.040(3) 0.026(2) 0.002(2) -0.004(2) 0.000(2)
C10_14 0.035(3) 0.031(3) 0.020(2) 0.0003(19) 0.006(2) -0.001(2)
C11_14 0.026(2) 0.033(3) 0.032(3) -0.002(2) 0.008(2) -0.005(2)
C12_14 0.022(2) 0.037(3) 0.033(3) -0.002(2) 0.003(2) -0.005(2)
C13_14 0.036(3) 0.031(3) 0.029(3) -0.004(2) 0.006(2) -0.003(2)
C14_14 0.026(2) 0.037(3) 0.024(2) -0.001(2) -0.0006(18) -0.004(2)
C15_14 0.028(3) 0.043(3) 0.041(3) 0.003(2) 0.003(2) 0.002(2)
C16_14 0.034(3) 0.047(3) 0.041(3) 0.010(2) 0.007(2) -0.003(2)
C17_14 0.026(2) 0.040(3) 0.032(2) 0.006(2) 0.003(2) -0.003(2)
C18_14 0.025(3) 0.041(3) 0.025(2) -0.004(2) 0.0013(19) 0.002(2)
C19_14 0.025(2) 0.037(3) 0.027(2) 0.003(2) -0.0020(19) -0.001(2)
C20_14 0.031(3) 0.053(3) 0.037(3) -0.003(2) 0.002(2) 0.000(3)
C21_14 0.022(2) 0.042(3) 0.025(2) -0.001(2) 0.0011(19) 0.004(2)
C22_14 0.020(2) 0.047(3) 0.033(3) 0.007(2) 0.0028(19) 0.005(2)
C23_14 0.027(3) 0.046(3) 0.035(3) 0.003(2) -0.002(2) -0.004(2)
C24_14 0.020(2) 0.053(3) 0.038(3) 0.006(2) 0.000(2) 0.003(2)
C25_14 0.038(3) 0.046(3) 0.042(3) 0.007(2) 0.002(2) 0.005(3)
C26_14 0.025(2) 0.041(3) 0.040(3) 0.003(2) -0.001(2) 0.000(2)
C27_14 0.040(3) 0.050(3) 0.043(3) 0.012(3) -0.004(2) 0.002(3)
O1_14 0.050(2) 0.051(2) 0.0309(19) 0.0078(17) -0.0122(17) -0.0207(18)
O2_14 0.043(2) 0.043(2) 0.038(2) 0.0122(16) 0.0002(16) -0.0070(17)
O3_14 0.045(2) 0.064(3) 0.098(3) 0.031(2) 0.031(2) -0.002(2)
O4_14 0.0264(18) 0.060(2) 0.041(2) 0.0030(17) 0.0081(15) -0.0025(17)
O5_14 0.0279(19) 0.072(3) 0.057(2) 0.0154(19) -0.0111(17) -0.0068(19)
O6_14 0.043(2) 0.065(3) 0.086(3) 0.013(2) -0.025(2) 0.010(2)

loop_
_atom_type_symbol
_atom_type_description
_atom_type_scat_dispersion_real
_atom_type_scat_dispersion_imag
_atom_type_scat_source
C C 0.0033 0.0016 'International Tables Vol C Tables 4.2.6.8 and 6.1.1.4'
H H 0.0000 0.0000 'International Tables Vol C Tables 4.2.6.8 and 6.1.1.4'
O O 0.0106 0.0060 'International Tables Vol C Tables 4.2.6.8 and 6.1.1.4'

loop_
_geom_angle_atom_site_label_1
_geom_angle_atom_site_label_2
_geom_angle_atom_site_label_3
_geom_angle
C6_1 C1_1 C2_1 118.5(4)
C6_1 C1_1 C7_1 120.4(4)
C2_1 C1_1 C7_1 121.1(4)
C3_1 C2_1 C1_1 121.5(5)
C3_1 C2_1 H2_1 119.3
C1_1 C2_1 H2_1 119.3
C2_1 C3_1 C4_1 118.2(4)
C2_1 C3_1 C14_1 120.8(5)
C4_1 C3_1 C14_1 121.0(4)
C5_1 C4_1 C3_1 121.3(4)
C5_1 C4_1 H4_1 119.3
C3_1 C4_1 H4_1 119.3
C6_1 C5_1 C4_1 119.4(5)
C6_1 C5_1 C21_1 121.0(4)
C4_1 C5_1 C21_1 119.6(4)
C5_1 C6_1 C1_1 121.0(5)
C5_1 C6_1 H6_1 119.5
C1_1 C6_1 H6_1 119.5
C12_1 C7_1 C8_1 118.4(4)
C12_1 C7_1 C1_1 120.9(4)
C8_1 C7_1 C1_1 120.8(4)
C9_1 C8_1 C7_1 121.3(5)
C9_1 C8_1 H8_1 119.4
C7_1 C8_1 H8_1 119.4
C8_1 C9_1 C10_1 119.9(5)
C8_1 C9_1 H9_1 120.0
C10_1 C9_1 H9_1 120.0
C11_1 C10_1 C9_1 119.1(4)
C11_1 C10_1 C13_1 120.6(5)
C9_1 C10_1 C13_1 120.2(5)
C10_1 C11_1 C12_1 120.5(5)
C10_1 C11_1 H11_1 119.7
C12_1 C11_1 H11_1 119.7
C7_1 C12_1 C11_1 120.7(5)
C7_1 C12_1 H12_1 119.6
C11_1 C12_1 H12_1 119.6
O1_1 C13_1 O2_1 123.4(5)
O1_1 C13_1 C10_1 119.8(5)
O2_1 C13_1 C10_1 116.8(5)
C19_1 C14_1 C15_1 117.6(5)
C19_1 C14_1 C3_1 121.5(5)
C15_1 C14_1 C3_1 120.9(5)
C16_1 C15_1 C14_1 120.9(5)
C16_1 C15_1 H15_1 119.5
C14_1 C15_1 H15_1 119.5
C17_1 C16_1 C15_1 120.1(5)
C17_1 C16_1 H16_1 119.9
C15_1 C16_1 H16_1 119.9
C18_1 C17_1 C16_1 119.9(5)
C18_1 C17_1 C20_1 117.0(5)
C16_1 C17_1 C20_1 123.1(5)
C17_1 C18_1 C19_1 119.7(5)
C17_1 C18_1 H18_1 120.2
C19_1 C18_1 H18_1 120.2
C14_1 C19_1 C18_1 121.7(5)
C14_1 C19_1 H19_1 119.1
C18_1 C19_1 H19_1 119.1
O4_1 C20_1 O3_1 123.7(5)
O4_1 C20_1 C17_1 122.8(5)
O3_1 C20_1 C17_1 113.5(5)
C26_1 C21_1 C22_1 119.7(5)
C26_1 C21_1 C5_1 120.0(4)
C22_1 C21_1 C5_1 120.2(4)
C23_1 C22_1 C21_1 119.3(5)
C23_1 C22_1 H22_1 120.3
C21_1 C22_1 H22_1 120.3
C24_1 C23_1 C22_1 120.5(5)
C24_1 C23_1 H23_1 119.8
C22_1 C23_1 H23_1 119.8
C25_1 C24_1 C23_1 120.4(5)
C25_1 C24_1 C27_1 118.1(5)
C23_1 C24_1 C27_1 121.5(5)
C24_1 C25_1 C26_1 120.3(5)
C24_1 C25_1 H25_1 119.9
C26_1 C25_1 H25_1 119.9
C25_1 C26_1 C21_1 119.8(5)
C25_1 C26_1 H26_1 120.1
C21_1 C26_1 H26_1 120.1
O6_1 C27_1 O5_1 124.4(5)
O6_1 C27_1 C24_1 119.8(5)
O5_1 C27_1 C24_1 115.7(5)
C13_1 O2_1 H2A_1 109.5
C20_1 O3_1 H3A_1 109.5
C27_1 O5_1 H5A_1 109.5
C2_2 C1_2 C6_2 118.5(4)
C2_2 C1_2 C7_2 120.5(4)
C6_2 C1_2 C7_2 120.9(4)
C1_2 C2_2 C3_2 122.0(4)
C1_2 C2_2 H2_2 119.0
C3_2 C2_2 H2_2 119.0
C2_2 C3_2 C4_2 118.0(4)
C2_2 C3_2 C14_2 120.7(4)
C4_2 C3_2 C14_2 121.3(4)
C5_2 C4_2 C3_2 121.1(4)
C5_2 C4_2 H4_2 119.5
C3_2 C4_2 H4_2 119.5
C4_2 C5_2 C6_2 119.1(4)
C4_2 C5_2 C21_2 120.6(4)
C6_2 C5_2 C21_2 120.2(4)
C5_2 C6_2 C1_2 121.3(4)
C5_2 C6_2 H6_2 119.4
C1_2 C6_2 H6_2 119.4
C8_2 C7_2 C12_2 118.2(4)
C8_2 C7_2 C1_2 121.0(4)
C12_2 C7_2 C1_2 120.8(5)
C9_2 C8_2 C7_2 120.2(5)
C9_2 C8_2 H8_2 119.9
C7_2 C8_2 H8_2 119.9
C8_2 C9_2 C10_2 121.0(5)
C8_2 C9_2 H9_2 119.5
C10_2 C9_2 H9_2 119.5
C11_2 C10_2 C9_2 119.8(4)
C11_2 C10_2 C13_2 121.6(5)
C9_2 C10_2 C13_2 118.6(5)
C10_2 C11_2 C12_2 120.0(5)
C10_2 C11_2 H11_2 120.0
C12_2 C11_2 H11_2 120.0
C11_2 C12_2 C7_2 120.9(5)
C11_2 C12_2 H12_2 119.6
C7_2 C12_2 H12_2 119.6
O1_2 C13_2 O2_2 123.8(5)
O1_2 C13_2 C10_2 120.9(6)
O2_2 C13_2 C10_2 115.3(5)
C15_2 C14_2 C19_2 118.4(4)
C15_2 C14_2 C3_2 119.7(4)
C19_2 C14_2 C3_2 122.0(4)
C16_2 C15_2 C14_2 120.5(4)
C16_2 C15_2 H15_2 119.8
C14_2 C15_2 H15_2 119.8
C15_2 C16_2 C17_2 120.2(4)
C15_2 C16_2 H16_2 119.9
C17_2 C16_2 H16_2 119.9
C16_2 C17_2 C18_2 119.5(4)
C16_2 C17_2 C20_2 121.4(4)
C18_2 C17_2 C20_2 119.1(4)
C19_2 C18_2 C17_2 120.8(4)
C19_2 C18_2 H18_2 119.6
C17_2 C18_2 H18_2 119.6
C18_2 C19_2 C14_2 120.6(4)
C18_2 C19_2 H19_2 119.7
C14_2 C19_2 H19_2 119.7
O4_2 C20_2 O3_2 123.5(4)
O4_2 C20_2 C17_2 120.6(5)
O3_2 C20_2 C17_2 115.9(4)
C26_2 C21_2 C22_2 119.7(4)
C26_2 C21_2 C5_2 120.5(4)
C22_2 C21_2 C5_2 119.8(4)
C23_2 C22_2 C21_2 120.2(4)
C23_2 C22_2 H22_2 119.9
C21_2 C22_2 H22_2 119.9
C24_2 C23_2 C22_2 120.4(4)
C24_2 C23_2 H23_2 119.8
C22_2 C23_2 H23_2 119.8
C23_2 C24_2 C25_2 119.0(4)
C23_2 C24_2 C27_2 119.2(4)
C25_2 C24_2 C27_2 121.8(4)
C26_2 C25_2 C24_2 121.1(4)
C26_2 C25_2 H25_2 119.5
C24_2 C25_2 H25_2 119.5
C21_2 C26_2 C25_2 119.7(4)
C21_2 C26_2 H26_2 120.2
C25_2 C26_2 H26_2 120.2
O5_2 C27_2 O6_2 123.7(5)
O5_2 C27_2 C24_2 120.2(5)
O6_2 C27_2 C24_2 116.1(4)
C13_2 O2_2 H2A_2 109.5
C20_2 O3_2 H3A_2 109.5
C27_2 O6_2 H6A_2 109.5
C2_3 C1_3 C6_3 118.6(4)
C2_3 C1_3 C7_3 120.6(4)
C6_3 C1_3 C7_3 120.8(4)
C1_3 C2_3 C3_3 122.0(4)
C1_3 C2_3 H2_3 119.0
C3_3 C2_3 H2_3 119.0
C4_3 C3_3 C2_3 117.3(4)
C4_3 C3_3 C14_3 121.5(4)
C2_3 C3_3 C14_3 121.1(4)
C5_3 C4_3 C3_3 121.7(5)
C5_3 C4_3 H4_3 119.2
C3_3 C4_3 H4_3 119.2
C6_3 C5_3 C4_3 119.1(4)
C6_3 C5_3 C21_3 119.7(4)
C4_3 C5_3 C21_3 121.1(4)
C5_3 C6_3 C1_3 121.3(4)
C5_3 C6_3 H6_3 119.4
C1_3 C6_3 H6_3 119.4
C8_3 C7_3 C12_3 118.0(4)
C8_3 C7_3 C1_3 121.9(4)
C12_3 C7_3 C1_3 120.1(4)
C9_3 C8_3 C7_3 121.0(5)
C9_3 C8_3 H8_3 119.5
C7_3 C8_3 H8_3 119.5
C8_3 C9_3 C10_3 120.8(5)
C8_3 C9_3 H9_3 119.6
C10_3 C9_3 H9_3 119.6
C9_3 C10_3 C11_3 118.6(4)
C9_3 C10_3 C13_3 120.0(5)
C11_3 C10_3 C13_3 121.3(5)
C12_3 C11_3 C10_3 120.5(5)
C12_3 C11_3 H11_3 119.8
C10_3 C11_3 H11_3 119.8
C11_3 C12_3 C7_3 121.0(5)
C11_3 C12_3 H12_3 119.5
C7_3 C12_3 H12_3 119.5
O1_3 C13_3 O2_3 122.1(5)
O1_3 C13_3 C10_3 122.0(5)
O2_3 C13_3 C10_3 115.9(5)
C15_3 C14_3 C19_3 118.1(4)
C15_3 C14_3 C3_3 121.6(4)
C19_3 C14_3 C3_3 120.3(4)
C16_3 C15_3 C14_3 120.9(5)
C16_3 C15_3 H15_3 119.5
C14_3 C15_3 H15_3 119.5
C17_3 C16_3 C15_3 120.4(5)
C17_3 C16_3 H16_3 119.8
C15_3 C16_3 H16_3 119.8
C18_3 C17_3 C16_3 119.7(4)
C18_3 C17_3 C20_3 119.8(5)
C16_3 C17_3 C20_3 120.5(5)
C17_3 C18_3 C19_3 120.1(5)
C17_3 C18_3 H18_3 120.0
C19_3 C18_3 H18_3 120.0
C18_3 C19_3 C14_3 120.9(5)
C18_3 C19_3 H19_3 119.6
C14_3 C19_3 H19_3 119.6
O3_3 C20_3 O4_3 124.5(4)
O3_3 C20_3 C17_3 119.2(5)
O4_3 C20_3 C17_3 116.2(5)
C26_3 C21_3 C22_3 118.5(4)
C26_3 C21_3 C5_3 121.8(4)
C22_3 C21_3 C5_3 119.7(4)
C23_3 C22_3 C21_3 120.9(5)
C23_3 C22_3 H22_3 119.5
C21_3 C22_3 H22_3 119.5
C22_3 C23_3 C24_3 120.8(5)
C22_3 C23_3 H23_3 119.6
C24_3 C23_3 H23_3 119.6
C23_3 C24_3 C25_3 119.0(5)
C23_3 C24_3 C27_3 121.1(5)
C25_3 C24_3 C27_3 119.9(5)
C26_3 C25_3 C24_3 120.0(5)
C26_3 C25_3 H25_3 120.0
C24_3 C25_3 H25_3 120.0
C25_3 C26_3 C21_3 120.8(4)
C25_3 C26_3 H26_3 119.6
C21_3 C26_3 H26_3 119.6
O5_3 C27_3 O6_3 124.7(5)
O5_3 C27_3 C24_3 120.9(5)
O6_3 C27_3 C24_3 114.4(5)
C13_3 O2_3 H2A_3 109.5
C20_3 O4_3 H4A_3 109.5
C27_3 O6_3 H6A_3 109.5
C2_4 C1_4 C6_4 117.9(4)
C2_4 C1_4 C7_4 121.0(4)
C6_4 C1_4 C7_4 121.0(4)
C1_4 C2_4 C3_4 122.3(4)
C1_4 C2_4 H2_4 118.8
C3_4 C2_4 H2_4 118.8
C4_4 C3_4 C2_4 117.9(4)
C4_4 C3_4 C14_4 121.9(4)
C2_4 C3_4 C14_4 120.2(4)
C5_4 C4_4 C3_4 121.3(4)
C5_4 C4_4 H4_4 119.3
C3_4 C4_4 H4_4 119.3
C6_4 C5_4 C4_4 119.3(4)
C6_4 C5_4 C21_4 119.6(4)
C4_4 C5_4 C21_4 121.1(4)
C5_4 C6_4 C1_4 121.3(4)
C5_4 C6_4 H6_4 119.4
C1_4 C6_4 H6_4 119.4
C8_4 C7_4 C12_4 118.3(4)
C8_4 C7_4 C1_4 120.5(4)
C12_4 C7_4 C1_4 121.1(4)
C7_4 C8_4 C9_4 120.8(5)
C7_4 C8_4 H8_4 119.6
C9_4 C8_4 H8_4 119.6
C10_4 C9_4 C8_4 120.1(4)
C10_4 C9_4 H9_4 120.0
C8_4 C9_4 H9_4 120.0
C11_4 C10_4 C9_4 119.6(4)
C11_4 C10_4 C13_4 120.9(4)
C9_4 C10_4 C13_4 119.5(4)
C10_4 C11_4 C12_4 120.9(4)
C10_4 C11_4 H11_4 119.5
C12_4 C11_4 H11_4 119.5
C11_4 C12_4 C7_4 120.3(4)
C11_4 C12_4 H12_4 119.9
C7_4 C12_4 H12_4 119.9
O2_4 C13_4 O1_4 124.0(4)
O2_4 C13_4 C10_4 120.0(4)
O1_4 C13_4 C10_4 116.0(5)
C19_4 C14_4 C15_4 118.1(4)
C19_4 C14_4 C3_4 120.0(4)
C15_4 C14_4 C3_4 121.9(4)
C16_4 C15_4 C14_4 120.5(4)
C16_4 C15_4 H15_4 119.7
C14_4 C15_4 H15_4 119.7
C15_4 C16_4 C17_4 120.8(4)
C15_4 C16_4 H16_4 119.6
C17_4 C16_4 H16_4 119.6
C18_4 C17_4 C16_4 119.8(4)
C18_4 C17_4 C20_4 121.1(5)
C16_4 C17_4 C20_4 119.1(4)
C17_4 C18_4 C19_4 119.5(4)
C17_4 C18_4 H18_4 120.3
C19_4 C18_4 H18_4 120.3
C14_4 C19_4 C18_4 121.4(4)
C14_4 C19_4 H19_4 119.3
C18_4 C19_4 H19_4 119.3
O3_4 C20_4 O4_4 123.7(5)
O3_4 C20_4 C17_4 117.3(5)
O4_4 C20_4 C17_4 119.0(5)
C22_4 C21_4 C26_4 117.9(4)
C22_4 C21_4 C5_4 120.7(4)
C26_4 C21_4 C5_4 121.4(4)
C23_4 C22_4 C21_4 121.5(5)
C23_4 C22_4 H22_4 119.2
C21_4 C22_4 H22_4 119.2
C22_4 C23_4 C24_4 119.8(5)
C22_4 C23_4 H23_4 120.1
C24_4 C23_4 H23_4 120.1
C23_4 C24_4 C25_4 119.8(4)
C23_4 C24_4 C27_4 120.0(5)
C25_4 C24_4 C27_4 120.2(4)
C26_4 C25_4 C24_4 119.3(4)
C26_4 C25_4 H25_4 120.4
C24_4 C25_4 H25_4 120.4
C25_4 C26_4 C21_4 121.7(4)
C25_4 C26_4 H26_4 119.1
C21_4 C26_4 H26_4 119.1
O5_4 C27_4 O6_4 123.6(4)
O5_4 C27_4 C24_4 120.7(5)
O6_4 C27_4 C24_4 115.7(5)
C13_4 O1_4 H1A_4 109.5
C20_4 O3_4 H3A_4 109.5
C27_4 O6_4 H6A_4 109.5
C2_5 C1_5 C6_5 117.6(4)
C2_5 C1_5 C7_5 121.1(4)
C6_5 C1_5 C7_5 121.3(4)
C1_5 C2_5 C3_5 121.7(4)
C1_5 C2_5 H2_5 119.1
C3_5 C2_5 H2_5 119.1
C4_5 C3_5 C2_5 118.2(4)
C4_5 C3_5 C14_5 121.5(4)
C2_5 C3_5 C14_5 120.2(4)
C3_5 C4_5 C5_5 121.8(4)
C3_5 C4_5 H4_5 119.1
C5_5 C4_5 H4_5 119.1
C6_5 C5_5 C4_5 118.3(4)
C6_5 C5_5 C21_5 120.8(4)
C4_5 C5_5 C21_5 120.9(4)
C5_5 C6_5 C1_5 122.3(5)
C5_5 C6_5 H6_5 118.8
C1_5 C6_5 H6_5 118.8
C12_5 C7_5 C8_5 117.3(4)
C12_5 C7_5 C1_5 121.2(4)
C8_5 C7_5 C1_5 121.6(5)
C9_5 C8_5 C7_5 122.0(5)
C9_5 C8_5 H8_5 119.0
C7_5 C8_5 H8_5 119.0
C8_5 C9_5 C10_5 119.7(5)
C8_5 C9_5 H9_5 120.1
C10_5 C9_5 H9_5 120.1
C11_5 C10_5 C9_5 119.8(4)
C11_5 C10_5 C13_5 120.0(5)
C9_5 C10_5 C13_5 120.2(5)
C12_5 C11_5 C10_5 119.1(5)
C12_5 C11_5 H11_5 120.4
C10_5 C11_5 H11_5 120.4
C11_5 C12_5 C7_5 122.1(5)
C11_5 C12_5 H12_5 119.0
C7_5 C12_5 H12_5 119.0
O2_5 C13_5 O1_5 124.0(5)
O2_5 C13_5 C10_5 118.9(5)
O1_5 C13_5 C10_5 117.0(5)
C15_5 C14_5 C19_5 117.7(4)
C15_5 C14_5 C3_5 121.3(4)
C19_5 C14_5 C3_5 121.0(4)
C16_5 C15_5 C14_5 121.3(4)
C16_5 C15_5 H15_5 119.3
C14_5 C15_5 H15_5 119.3
C17_5 C16_5 C15_5 120.3(5)
C17_5 C16_5 H16_5 119.8
C15_5 C16_5 H16_5 119.8
C16_5 C17_5 C18_5 119.8(5)
C16_5 C17_5 C20_5 122.2(5)
C18_5 C17_5 C20_5 118.0(5)
C17_5 C18_5 C19_5 120.2(5)
C17_5 C18_5 H18_5 119.9
C19_5 C18_5 H18_5 119.9
C18_5 C19_5 C14_5 120.6(4)
C18_5 C19_5 H19_5 119.7
C14_5 C19_5 H19_5 119.7
O4_5 C20_5 O3_5 124.0(5)
O4_5 C20_5 C17_5 121.4(5)
O3_5 C20_5 C17_5 114.5(5)
C26_5 C21_5 C22_5 118.3(4)
C26_5 C21_5 C5_5 120.9(4)
C22_5 C21_5 C5_5 120.9(4)
C23_5 C22_5 C21_5 120.9(5)
C23_5 C22_5 H22_5 119.5
C21_5 C22_5 H22_5 119.5
C22_5 C23_5 C24_5 120.4(5)
C22_5 C23_5 H23_5 119.8
C24_5 C23_5 H23_5 119.8
C23_5 C24_5 C25_5 119.1(4)
C23_5 C24_5 C27_5 119.6(5)
C25_5 C24_5 C27_5 121.4(5)
C26_5 C25_5 C24_5 120.0(5)
C26_5 C25_5 H25_5 120.0
C24_5 C25_5 H25_5 120.0
C21_5 C26_5 C25_5 121.3(4)
C21_5 C26_5 H26_5 119.4
C25_5 C26_5 H26_5 119.4
O5_5 C27_5 O6_5 122.8(5)
O5_5 C27_5 C24_5 120.0(5)
O6_5 C27_5 C24_5 117.2(5)
C13_5 O1_5 H1A_5 109.5
C20_5 O3_5 H3A_5 109.5
C27_5 O6_5 H6A_5 109.5
C6_6 C1_6 C2_6 118.3(4)
C6_6 C1_6 C7_6 121.1(4)
C2_6 C1_6 C7_6 120.6(4)
C3_6 C2_6 C1_6 122.6(4)
C3_6 C2_6 H2_6 118.7
C1_6 C2_6 H2_6 118.7
C2_6 C3_6 C4_6 117.5(4)
C2_6 C3_6 C14_6 121.6(4)
C4_6 C3_6 C14_6 120.9(4)
C5_6 C4_6 C3_6 121.7(4)
C5_6 C4_6 H4_6 119.1
C3_6 C4_6 H4_6 119.1
C4_6 C5_6 C6_6 118.6(4)
C4_6 C5_6 C21_6 120.7(4)
C6_6 C5_6 C21_6 120.7(4)
C1_6 C6_6 C5_6 121.3(4)
C1_6 C6_6 H6_6 119.4
C5_6 C6_6 H6_6 119.4
C12_6 C7_6 C8_6 118.6(4)
C12_6 C7_6 C1_6 120.2(4)
C8_6 C7_6 C1_6 121.2(4)
C9_6 C8_6 C7_6 121.3(5)
C9_6 C8_6 H8_6 119.4
C7_6 C8_6 H8_6 119.4
C8_6 C9_6 C10_6 120.0(5)
C8_6 C9_6 H9_6 120.0
C10_6 C9_6 H9_6 120.0
C11_6 C10_6 C9_6 119.3(5)
C11_6 C10_6 C13_6 121.1(5)
C9_6 C10_6 C13_6 119.6(5)
C10_6 C11_6 C12_6 120.2(5)
C10_6 C11_6 H11_6 119.9
C12_6 C11_6 H11_6 119.9
C7_6 C12_6 C11_6 120.6(5)
C7_6 C12_6 H12_6 119.7
C11_6 C12_6 H12_6 119.7
O1_6 C13_6 O2_6 123.6(5)
O1_6 C13_6 C10_6 119.6(5)
O2_6 C13_6 C10_6 116.8(5)
C15_6 C14_6 C19_6 118.2(4)
C15_6 C14_6 C3_6 120.7(4)
C19_6 C14_6 C3_6 121.0(4)
C14_6 C15_6 C16_6 121.5(4)
C14_6 C15_6 H15_6 119.2
C16_6 C15_6 H15_6 119.2
C15_6 C16_6 C17_6 119.0(4)
C15_6 C16_6 H16_6 120.5
C17_6 C16_6 H16_6 120.5
C18_6 C17_6 C16_6 120.6(4)
C18_6 C17_6 C20_6 119.6(5)
C16_6 C17_6 C20_6 119.8(4)
C17_6 C18_6 C19_6 119.5(5)
C17_6 C18_6 H18_6 120.2
C19_6 C18_6 H18_6 120.2
C14_6 C19_6 C18_6 121.1(4)
C14_6 C19_6 H19_6 119.4
C18_6 C19_6 H19_6 119.4
O4_6 C20_6 O3_6 124.2(4)
O4_6 C20_6 C17_6 119.4(5)
O3_6 C20_6 C17_6 116.5(4)
C22_6 C21_6 C26_6 117.8(4)
C22_6 C21_6 C5_6 121.4(4)
C26_6 C21_6 C5_6 120.8(4)
C23_6 C22_6 C21_6 121.6(5)
C23_6 C22_6 H22_6 119.2
C21_6 C22_6 H22_6 119.2
C22_6 C23_6 C24_6 120.0(5)
C22_6 C23_6 H23_6 120.0
C24_6 C23_6 H23_6 120.0
C23_6 C24_6 C25_6 119.9(5)
C23_6 C24_6 C27_6 118.8(5)
C25_6 C24_6 C27_6 121.3(5)
C24_6 C25_6 C26_6 119.4(5)
C24_6 C25_6 H25_6 120.3
C26_6 C25_6 H25_6 120.3
C25_6 C26_6 C21_6 121.3(4)
C25_6 C26_6 H26_6 119.4
C21_6 C26_6 H26_6 119.4
O5_6 C27_6 O6_6 124.1(5)
O5_6 C27_6 C24_6 119.9(5)
O6_6 C27_6 C24_6 116.0(5)
C13_6 O2_6 H2A_6 109.5
C20_6 O3_6 H3A_6 109.5
C27_6 O6_6 H6A_6 109.5
C6_7 C1_7 C2_7 117.4(4)
C6_7 C1_7 C7_7 122.0(4)
C2_7 C1_7 C7_7 120.7(4)
C3_7 C2_7 C1_7 122.2(4)
C3_7 C2_7 H2_7 118.9
C1_7 C2_7 H2_7 118.9
C2_7 C3_7 C4_7 117.6(4)
C2_7 C3_7 C14_7 121.0(4)
C4_7 C3_7 C14_7 121.4(4)
C5_7 C4_7 C3_7 122.1(4)
C5_7 C4_7 H4_7 119.0
C3_7 C4_7 H4_7 119.0
C4_7 C5_7 C6_7 118.6(4)
C4_7 C5_7 C21_7 120.8(4)
C6_7 C5_7 C21_7 120.6(4)
C5_7 C6_7 C1_7 122.1(4)
C5_7 C6_7 H6_7 118.9
C1_7 C6_7 H6_7 118.9
C8_7 C7_7 C12_7 118.2(4)
C8_7 C7_7 C1_7 121.2(4)
C12_7 C7_7 C1_7 120.6(4)
C9_7 C8_7 C7_7 121.5(4)
C9_7 C8_7 H8_7 119.3
C7_7 C8_7 H8_7 119.3
C8_7 C9_7 C10_7 119.9(4)
C8_7 C9_7 H9_7 120.0
C10_7 C9_7 H9_7 120.0
C11_7 C10_7 C9_7 119.5(4)
C11_7 C10_7 C13_7 122.4(4)
C9_7 C10_7 C13_7 118.1(4)
C12_7 C11_7 C10_7 119.7(4)
C12_7 C11_7 H11_7 120.2
C10_7 C11_7 H11_7 120.2
C11_7 C12_7 C7_7 121.2(4)
C11_7 C12_7 H12_7 119.4
C7_7 C12_7 H12_7 119.4
O1_7 C13_7 O2_7 123.6(4)
O1_7 C13_7 C10_7 121.2(4)
O2_7 C13_7 C10_7 115.2(4)
C15_7 C14_7 C19_7 117.9(4)
C15_7 C14_7 C3_7 119.9(4)
C19_7 C14_7 C3_7 122.1(4)
C14_7 C15_7 C16_7 121.9(4)
C14_7 C15_7 H15_7 119.1
C16_7 C15_7 H15_7 119.1
C15_7 C16_7 C17_7 119.7(4)
C15_7 C16_7 H16_7 120.2
C17_7 C16_7 H16_7 120.2
C18_7 C17_7 C16_7 119.5(4)
C18_7 C17_7 C20_7 121.3(4)
C16_7 C17_7 C20_7 119.2(4)
C17_7 C18_7 C19_7 120.5(4)
C17_7 C18_7 H18_7 119.7
C19_7 C18_7 H18_7 119.7
C18_7 C19_7 C14_7 120.4(4)
C18_7 C19_7 H19_7 119.8
C14_7 C19_7 H19_7 119.8
O3_7 C20_7 O4_7 124.2(4)
O3_7 C20_7 C17_7 118.8(4)
O4_7 C20_7 C17_7 116.9(4)
C22_7 C21_7 C26_7 117.7(4)
C22_7 C21_7 C5_7 121.1(4)
C26_7 C21_7 C5_7 121.2(4)
C23_7 C22_7 C21_7 121.2(4)
C23_7 C22_7 H22_7 119.4
C21_7 C22_7 H22_7 119.4
C22_7 C23_7 C24_7 120.3(5)
C22_7 C23_7 H23_7 119.9
C24_7 C23_7 H23_7 119.9
C25_7 C24_7 C23_7 119.3(4)
C25_7 C24_7 C27_7 121.3(4)
C23_7 C24_7 C27_7 119.4(5)
C26_7 C25_7 C24_7 120.2(4)
C26_7 C25_7 H25_7 119.9
C24_7 C25_7 H25_7 119.9
C25_7 C26_7 C21_7 121.3(4)
C25_7 C26_7 H26_7 119.4
C21_7 C26_7 H26_7 119.4
O6_7 C27_7 O5_7 123.8(5)
O6_7 C27_7 C24_7 119.0(5)
O5_7 C27_7 C24_7 117.2(5)
C13_7 O2_7 H2A_7 109.5
C20_7 O4_7 H4A_7 109.5
C27_7 O5_7 H5A_7 109.5
C6_8 C1_8 C2_8 117.2(4)
C6_8 C1_8 C7_8 120.7(4)
C2_8 C1_8 C7_8 122.1(4)
C3_8 C2_8 C1_8 122.7(4)
C3_8 C2_8 H2_8 118.7
C1_8 C2_8 H2_8 118.7
C2_8 C3_8 C4_8 118.5(4)
C2_8 C3_8 C14_8 120.7(4)
C4_8 C3_8 C14_8 120.8(4)
C3_8 C4_8 C5_8 120.9(4)
C3_8 C4_8 H4_8 119.6
C5_8 C4_8 H4_8 119.6
C6_8 C5_8 C4_8 118.6(4)
C6_8 C5_8 C21_8 120.5(4)
C4_8 C5_8 C21_8 120.9(4)
C5_8 C6_8 C1_8 122.2(4)
C5_8 C6_8 H6_8 118.9
C1_8 C6_8 H6_8 118.9
C12_8 C7_8 C8_8 117.7(4)
C12_8 C7_8 C1_8 120.7(4)
C8_8 C7_8 C1_8 121.6(4)
C9_8 C8_8 C7_8 121.5(4)
C9_8 C8_8 H8_8 119.3
C7_8 C8_8 H8_8 119.3
C10_8 C9_8 C8_8 119.8(5)
C10_8 C9_8 H9_8 120.1
C8_8 C9_8 H9_8 120.1
C9_8 C10_8 C11_8 119.9(5)
C9_8 C10_8 C13_8 120.4(5)
C11_8 C10_8 C13_8 119.8(5)
C10_8 C11_8 C12_8 120.3(5)
C10_8 C11_8 H11_8 119.8
C12_8 C11_8 H11_8 119.8
C11_8 C12_8 C7_8 120.8(5)
C11_8 C12_8 H12_8 119.6
C7_8 C12_8 H12_8 119.6
O1_8 C13_8 O2_8 123.7(5)
O1_8 C13_8 C10_8 120.7(5)
O2_8 C13_8 C10_8 115.6(5)
C19_8 C14_8 C15_8 118.4(4)
C19_8 C14_8 C3_8 120.8(4)
C15_8 C14_8 C3_8 120.9(4)
C16_8 C15_8 C14_8 120.8(5)
C16_8 C15_8 H15_8 119.6
C14_8 C15_8 H15_8 119.6
C15_8 C16_8 C17_8 119.3(5)
C15_8 C16_8 H16_8 120.3
C17_8 C16_8 H16_8 120.3
C18_8 C17_8 C16_8 120.1(5)
C18_8 C17_8 C20_8 119.2(5)
C16_8 C17_8 C20_8 120.7(5)
C19_8 C18_8 C17_8 120.2(5)
C19_8 C18_8 H18_8 119.9
C17_8 C18_8 H18_8 119.9
C18_8 C19_8 C14_8 121.2(5)
C18_8 C19_8 H19_8 119.4
C14_8 C19_8 H19_8 119.4
O4_8 C20_8 O3_8 122.9(5)
O4_8 C20_8 C17_8 120.5(5)
O3_8 C20_8 C17_8 116.5(5)
C26_8 C21_8 C22_8 118.4(5)
C26_8 C21_8 C5_8 120.9(4)
C22_8 C21_8 C5_8 120.7(4)
C23_8 C22_8 C21_8 121.4(5)
C23_8 C22_8 H22_8 119.3
C21_8 C22_8 H22_8 119.3
C24_8 C23_8 C22_8 120.1(5)
C24_8 C23_8 H23_8 120.0
C22_8 C23_8 H23_8 120.0
C23_8 C24_8 C25_8 119.3(5)
C23_8 C24_8 C27_8 120.7(5)
C25_8 C24_8 C27_8 119.9(5)
C24_8 C25_8 C26_8 121.0(5)
C24_8 C25_8 H25_8 119.5
C26_8 C25_8 H25_8 119.5
C21_8 C26_8 C25_8 119.8(5)
C21_8 C26_8 H26_8 120.1
C25_8 C26_8 H26_8 120.1
O5_8 C27_8 O6_8 123.8(5)
O5_8 C27_8 C24_8 120.0(5)
O6_8 C27_8 C24_8 116.2(5)
C13_8 O2_8 H2A_8 109.5
C20_8 O3_8 H3A_8 109.5
C27_8 O6_8 H6A_8 109.5
C6_9 C1_9 C2_9 118.1(4)
C6_9 C1_9 C7_9 121.2(4)
C2_9 C1_9 C7_9 120.7(4)
C3_9 C2_9 C1_9 121.3(4)
C3_9 C2_9 H2_9 119.4
C1_9 C2_9 H2_9 119.4
C4_9 C3_9 C2_9 118.8(4)
C4_9 C3_9 C14_9 121.2(4)
C2_9 C3_9 C14_9 120.1(4)
C5_9 C4_9 C3_9 121.3(4)
C5_9 C4_9 H4_9 119.3
C3_9 C4_9 H4_9 119.3
C4_9 C5_9 C6_9 118.6(4)
C4_9 C5_9 C21_9 120.9(4)
C6_9 C5_9 C21_9 120.5(4)
C5_9 C6_9 C1_9 121.9(4)
C5_9 C6_9 H6_9 119.1
C1_9 C6_9 H6_9 119.1
C8_9 C7_9 C12_9 117.9(4)
C8_9 C7_9 C1_9 121.1(4)
C12_9 C7_9 C1_9 121.0(4)
C7_9 C8_9 C9_9 121.6(5)
C7_9 C8_9 H8_9 119.2
C9_9 C8_9 H8_9 119.2
C8_9 C9_9 C10_9 119.3(5)
C8_9 C9_9 H9_9 120.3
C10_9 C9_9 H9_9 120.3
C11_9 C10_9 C9_9 119.8(5)
C11_9 C10_9 C13_9 120.4(5)
C9_9 C10_9 C13_9 119.7(5)
C10_9 C11_9 C12_9 119.6(5)
C10_9 C11_9 H11_9 120.2
C12_9 C11_9 H11_9 120.2
C11_9 C12_9 C7_9 121.8(4)
C11_9 C12_9 H12_9 119.1
C7_9 C12_9 H12_9 119.1
O2_9 C13_9 O1_9 123.8(5)
O2_9 C13_9 C10_9 118.5(5)
O1_9 C13_9 C10_9 117.7(5)
C15_9 C14_9 C19_9 117.6(4)
C15_9 C14_9 C3_9 122.0(4)
C19_9 C14_9 C3_9 120.5(4)
C16_9 C15_9 C14_9 121.2(4)
C16_9 C15_9 H15_9 119.4
C14_9 C15_9 H15_9 119.4
C15_9 C16_9 C17_9 120.0(4)
C15_9 C16_9 H16_9 120.0
C17_9 C16_9 H16_9 120.0
C18_9 C17_9 C16_9 119.6(4)
C18_9 C17_9 C20_9 119.4(4)
C16_9 C17_9 C20_9 121.0(5)
C19_9 C18_9 C17_9 120.5(4)
C19_9 C18_9 H18_9 119.8
C17_9 C18_9 H18_9 119.8
C18_9 C19_9 C14_9 121.1(4)
C18_9 C19_9 H19_9 119.4
C14_9 C19_9 H19_9 119.4
O4_9 C20_9 O3_9 123.9(5)
O4_9 C20_9 C17_9 119.7(5)
O3_9 C20_9 C17_9 116.4(4)
C22_9 C21_9 C26_9 118.0(4)
C22_9 C21_9 C5_9 121.9(4)
C26_9 C21_9 C5_9 120.1(4)
C21_9 C22_9 C23_9 121.7(4)
C21_9 C22_9 H22_9 119.1
C23_9 C22_9 H22_9 119.1
C24_9 C23_9 C22_9 119.7(4)
C24_9 C23_9 H23_9 120.1
C22_9 C23_9 H23_9 120.1
C23_9 C24_9 C25_9 120.3(4)
C23_9 C24_9 C27_9 120.2(4)
C25_9 C24_9 C27_9 119.5(4)
C24_9 C25_9 C26_9 118.9(4)
C24_9 C25_9 H25_9 120.5
C26_9 C25_9 H25_9 120.5
C21_9 C26_9 C25_9 121.3(4)
C21_9 C26_9 H26_9 119.3
C25_9 C26_9 H26_9 119.3
O5_9 C27_9 O6_9 123.9(4)
O5_9 C27_9 C24_9 119.8(5)
O6_9 C27_9 C24_9 116.3(5)
C13_9 O1_9 H1A_9 109.5
C20_9 O3_9 H3A_9 109.5
C27_9 O6_9 H6A_9 109.5
C6_10 C1_10 C2_10 117.8(4)
C6_10 C1_10 C7_10 121.0(4)
C2_10 C1_10 C7_10 121.1(4)
C1_10 C2_10 C3_10 121.9(4)
C1_10 C2_10 H2_10 119.1
C3_10 C2_10 H2_10 119.1
C4_10 C3_10 C2_10 118.4(4)
C4_10 C3_10 C14_10 120.3(4)
C2_10 C3_10 C14_10 121.3(4)
C3_10 C4_10 C5_10 121.6(4)
C3_10 C4_10 H4_10 119.2
C5_10 C4_10 H4_10 119.2
C6_10 C5_10 C4_10 118.0(4)
C6_10 C5_10 C21_10 120.9(4)
C4_10 C5_10 C21_10 121.0(4)
C1_10 C6_10 C5_10 122.3(4)
C1_10 C6_10 H6_10 118.8
C5_10 C6_10 H6_10 118.8
C8_10 C7_10 C12_10 117.3(4)
C8_10 C7_10 C1_10 121.6(4)
C12_10 C7_10 C1_10 121.1(4)
C7_10 C8_10 C9_10 121.4(4)
C7_10 C8_10 H8_10 119.3
C9_10 C8_10 H8_10 119.3
C10_10 C9_10 C8_10 120.3(4)
C10_10 C9_10 H9_10 119.9
C8_10 C9_10 H9_10 119.9
C9_10 C10_10 C11_10 118.8(4)
C9_10 C10_10 C13_10 121.1(4)
C11_10 C10_10 C13_10 120.1(4)
C12_10 C11_10 C10_10 120.8(4)
C12_10 C11_10 H11_10 119.6
C10_10 C11_10 H11_10 119.6
C11_10 C12_10 C7_10 121.5(4)
C11_10 C12_10 H12_10 119.3
C7_10 C12_10 H12_10 119.3
O1_10 C13_10 O2_10 122.6(5)
O1_10 C13_10 C10_10 119.3(5)
O2_10 C13_10 C10_10 118.1(5)
C15_10 C14_10 C19_10 117.7(4)
C15_10 C14_10 C3_10 121.0(4)
C19_10 C14_10 C3_10 121.2(4)
C14_10 C15_10 C16_10 120.9(5)
C14_10 C15_10 H15_10 119.5
C16_10 C15_10 H15_10 119.5
C17_10 C16_10 C15_10 120.0(5)
C17_10 C16_10 H16_10 120.0
C15_10 C16_10 H16_10 120.0
C16_10 C17_10 C18_10 119.8(5)
C16_10 C17_10 C20_10 122.9(5)
C18_10 C17_10 C20_10 117.3(5)
C19_10 C18_10 C17_10 119.7(5)
C19_10 C18_10 H18_10 120.1
C17_10 C18_10 H18_10 120.1
C18_10 C19_10 C14_10 121.8(5)
C18_10 C19_10 H19_10 119.1
C14_10 C19_10 H19_10 119.1
O4_10 C20_10 O3_10 124.0(5)
O4_10 C20_10 C17_10 121.3(5)
O3_10 C20_10 C17_10 114.7(5)
C26_10 C21_10 C22_10 118.7(4)
C26_10 C21_10 C5_10 120.1(4)
C22_10 C21_10 C5_10 121.1(4)
C23_10 C22_10 C21_10 120.3(4)
C23_10 C22_10 H22_10 119.9
C21_10 C22_10 H22_10 119.9
C24_10 C23_10 C22_10 120.3(5)
C24_10 C23_10 H23_10 119.8
C22_10 C23_10 H23_10 119.8
C23_10 C24_10 C25_10 119.8(4)
C23_10 C24_10 C27_10 120.7(5)
C25_10 C24_10 C27_10 119.4(5)
C26_10 C25_10 C24_10 119.7(4)
C26_10 C25_10 H25_10 120.2
C24_10 C25_10 H25_10 120.2
C21_10 C26_10 C25_10 121.2(4)
C21_10 C26_10 H26_10 119.4
C25_10 C26_10 H26_10 119.4
O5_10 C27_10 O6_10 124.2(4)
O5_10 C27_10 C24_10 117.6(5)
O6_10 C27_10 C24_10 118.2(5)
C13_10 O2_10 H2A_10 109.5
C20_10 O3_10 H3A_10 109.5
C27_10 O5_10 H5A_10 109.5
C6_11 C1_11 C2_11 118.2(4)
C6_11 C1_11 C7_11 121.6(4)
C2_11 C1_11 C7_11 120.2(4)
C3_11 C2_11 C1_11 120.8(4)
C3_11 C2_11 H2_11 119.6
C1_11 C2_11 H2_11 119.6
C2_11 C3_11 C4_11 120.0(4)
C2_11 C3_11 C14_11 119.1(4)
C4_11 C3_11 C14_11 120.9(4)
C3_11 C4_11 C5_11 120.8(4)
C3_11 C4_11 H4_11 119.6
C5_11 C4_11 H4_11 119.6
C4_11 C5_11 C6_11 117.9(4)
C4_11 C5_11 C21_11 121.5(4)
C6_11 C5_11 C21_11 120.6(4)
C1_11 C6_11 C5_11 122.2(4)
C1_11 C6_11 H6_11 118.9
C5_11 C6_11 H6_11 118.9
C8_11 C7_11 C12_11 118.4(4)
C8_11 C7_11 C1_11 120.7(4)
C12_11 C7_11 C1_11 120.8(4)
C9_11 C8_11 C7_11 120.9(4)
C9_11 C8_11 H8_11 119.5
C7_11 C8_11 H8_11 119.5
C8_11 C9_11 C10_11 120.5(4)
C8_11 C9_11 H9_11 119.7
C10_11 C9_11 H9_11 119.7
C11_11 C10_11 C9_11 119.5(4)
C11_11 C10_11 C13_11 119.3(4)
C9_11 C10_11 C13_11 121.3(4)
C10_11 C11_11 C12_11 119.6(4)
C10_11 C11_11 H11_11 120.2
C12_11 C11_11 H11_11 120.2
C7_11 C12_11 C11_11 121.0(4)
C7_11 C12_11 H12_11 119.5
C11_11 C12_11 H12_11 119.5
O2_11 C13_11 O1_11 124.0(4)
O2_11 C13_11 C10_11 122.0(4)
O1_11 C13_11 C10_11 114.0(4)
C19_11 C14_11 C15_11 119.6(4)
C19_11 C14_11 C3_11 120.1(4)
C15_11 C14_11 C3_11 120.3(4)
C16_11 C15_11 C14_11 119.7(4)
C16_11 C15_11 H15_11 120.2
C14_11 C15_11 H15_11 120.2
C17_11 C16_11 C15_11 120.9(5)
C17_11 C16_11 H16_11 119.5
C15_11 C16_11 H16_11 119.5
C16_11 C17_11 C18_11 119.5(4)
C16_11 C17_11 C20_11 119.5(5)
C18_11 C17_11 C20_11 121.0(4)
C19_11 C18_11 C17_11 119.7(4)
C19_11 C18_11 H18_11 120.1
C17_11 C18_11 H18_11 120.2
C18_11 C19_11 C14_11 120.5(4)
C18_11 C19_11 H19_11 119.8
C14_11 C19_11 H19_11 119.8
O3_11 C20_11 O4_11 123.9(5)
O3_11 C20_11 C17_11 118.3(5)
O4_11 C20_11 C17_11 117.8(5)
C26_11 C21_11 C22_11 118.6(4)
C26_11 C21_11 C5_11 121.5(4)
C22_11 C21_11 C5_11 119.8(4)
C23_11 C22_11 C21_11 119.8(4)
C23_11 C22_11 H22_11 120.1
C21_11 C22_11 H22_11 120.1
C24_11 C23_11 C22_11 120.4(4)
C24_11 C23_11 H23_11 119.8
C22_11 C23_11 H23_11 119.8
C25_11 C24_11 C23_11 118.8(4)
C25_11 C24_11 C27_11 120.6(4)
C23_11 C24_11 C27_11 120.6(4)
C24_11 C25_11 C26_11 120.8(5)
C24_11 C25_11 H25_11 119.6
C26_11 C25_11 H25_11 119.6
C21_11 C26_11 C25_11 121.4(4)
C21_11 C26_11 H26_11 119.3
C25_11 C26_11 H26_11 119.3
O6_11 C27_11 O5_11 124.8(4)
O6_11 C27_11 C24_11 120.0(5)
O5_11 C27_11 C24_11 115.1(4)
C13_11 O1_11 H1A_11 109.5
C20_11 O4_11 H4A_11 109.5
C27_11 O5_11 H5A_11 109.5
C2_12 C1_12 C6_12 118.6(4)
C2_12 C1_12 C7_12 121.1(4)
C6_12 C1_12 C7_12 120.3(4)
C1_12 C2_12 C3_12 122.0(4)
C1_12 C2_12 H2_12 119.0
C3_12 C2_12 H2_12 119.0
C4_12 C3_12 C2_12 118.4(4)
C4_12 C3_12 C14_12 121.0(4)
C2_12 C3_12 C14_12 120.6(4)
C3_12 C4_12 C5_12 121.3(4)
C3_12 C4_12 H4_12 119.3
C5_12 C4_12 H4_12 119.3
C6_12 C5_12 C4_12 118.6(4)
C6_12 C5_12 C21_12 120.5(4)
C4_12 C5_12 C21_12 121.0(4)
C1_12 C6_12 C5_12 121.1(4)
C1_12 C6_12 H6_12 119.5
C5_12 C6_12 H6_12 119.5
C12_12 C7_12 C8_12 119.2(4)
C12_12 C7_12 C1_12 120.3(4)
C8_12 C7_12 C1_12 120.5(4)
C9_12 C8_12 C7_12 120.6(5)
C9_12 C8_12 H8_12 119.7
C7_12 C8_12 H8_12 119.7
C8_12 C9_12 C10_12 120.1(4)
C8_12 C9_12 H9_12 120.0
C10_12 C9_12 H9_12 120.0
C11_12 C10_12 C9_12 119.1(5)
C11_12 C10_12 C13_12 119.9(5)
C9_12 C10_12 C13_12 120.9(5)
C10_12 C11_12 C12_12 121.4(5)
C10_12 C11_12 H11_12 119.3
C12_12 C11_12 H11_12 119.3
C7_12 C12_12 C11_12 119.6(5)
C7_12 C12_12 H12_12 120.2
C11_12 C12_12 H12_12 120.2
O2_12 C13_12 O1_12 124.0(5)
O2_12 C13_12 C10_12 120.1(5)
O1_12 C13_12 C10_12 115.9(5)
C15_12 C14_12 C19_12 120.0(4)
C15_12 C14_12 C3_12 120.6(4)
C19_12 C14_12 C3_12 119.4(4)
C14_12 C15_12 C16_12 120.4(5)
C14_12 C15_12 H15_12 119.8
C16_12 C15_12 H15_12 119.8
C15_12 C16_12 C17_12 119.9(5)
C15_12 C16_12 H16_12 120.0
C17_12 C16_12 H16_12 120.0
C16_12 C17_12 C18_12 119.8(5)
C16_12 C17_12 C20_12 120.9(4)
C18_12 C17_12 C20_12 119.3(4)
C19_12 C18_12 C17_12 119.8(5)
C19_12 C18_12 H18_12 120.1
C17_12 C18_12 H18_12 120.1
C18_12 C19_12 C14_12 120.0(4)
C18_12 C19_12 H19_12 120.0
C14_12 C19_12 H19_12 120.0
O4_12 C20_12 O3_12 124.6(5)
O4_12 C20_12 C17_12 119.9(5)
O3_12 C20_12 C17_12 115.4(5)
C26_12 C21_12 C22_12 118.3(4)
C26_12 C21_12 C5_12 120.5(4)
C22_12 C21_12 C5_12 121.1(4)
C23_12 C22_12 C21_12 120.3(4)
C23_12 C22_12 H22_12 119.8
C21_12 C22_12 H22_12 119.8
C22_12 C23_12 C24_12 120.0(4)
C22_12 C23_12 H23_12 120.0
C24_12 C23_12 H23_12 120.0
C25_12 C24_12 C23_12 119.9(4)
C25_12 C24_12 C27_12 120.5(5)
C23_12 C24_12 C27_12 119.6(4)
C24_12 C25_12 C26_12 119.8(5)
C24_12 C25_12 H25_12 120.1
C26_12 C25_12 H25_12 120.1
C25_12 C26_12 C21_12 121.6(5)
C25_12 C26_12 H26_12 119.2
C21_12 C26_12 H26_12 119.2
O6_12 C27_12 O5_12 125.1(4)
O6_12 C27_12 C24_12 116.9(5)
O5_12 C27_12 C24_12 118.0(5)
C13_12 O1_12 H1A_12 109.5
C20_12 O3_12 H3A_12 109.5
C27_12 O6_12 H6A_12 109.5
C2_13 C1_13 C6_13 117.5(4)
C2_13 C1_13 C7_13 121.7(4)
C6_13 C1_13 C7_13 120.8(4)
C1_13 C2_13 C3_13 122.1(4)
C1_13 C2_13 H2_13 119.0
C3_13 C2_13 H2_13 119.0
C4_13 C3_13 C2_13 118.1(4)
C4_13 C3_13 C14_13 121.0(4)
C2_13 C3_13 C14_13 120.9(4)
C3_13 C4_13 C5_13 122.1(4)
C3_13 C4_13 H4_13 119.0
C5_13 C4_13 H4_13 119.0
C4_13 C5_13 C6_13 118.3(4)
C4_13 C5_13 C21_13 121.1(4)
C6_13 C5_13 C21_13 120.7(4)
C5_13 C6_13 C1_13 121.9(4)
C5_13 C6_13 H6_13 119.0
C1_13 C6_13 H6_13 119.0
C12_13 C7_13 C8_13 117.6(4)
C12_13 C7_13 C1_13 120.9(4)
C8_13 C7_13 C1_13 121.5(4)
C9_13 C8_13 C7_13 121.0(5)
C9_13 C8_13 H8_13 119.5
C7_13 C8_13 H8_13 119.5
C8_13 C9_13 C10_13 119.9(5)
C8_13 C9_13 H9_13 120.0
C10_13 C9_13 H9_13 120.0
C11_13 C10_13 C9_13 120.5(5)
C11_13 C10_13 C13_13 118.5(5)
C9_13 C10_13 C13_13 121.0(5)
C10_13 C11_13 C12_13 120.5(5)
C10_13 C11_13 H11_13 119.8
C12_13 C11_13 H11_13 119.8
C11_13 C12_13 C7_13 120.4(5)
C11_13 C12_13 H12_13 119.8
C7_13 C12_13 H12_13 119.8
O2_13 C13_13 O1_13 125.3(5)
O2_13 C13_13 C10_13 119.8(5)
O1_13 C13_13 C10_13 115.0(5)
C15_13 C14_13 C19_13 118.9(4)
C15_13 C14_13 C3_13 121.3(4)
C19_13 C14_13 C3_13 119.7(4)
C14_13 C15_13 C16_13 120.9(5)
C14_13 C15_13 H15_13 119.5
C16_13 C15_13 H15_13 119.5
C17_13 C16_13 C15_13 119.6(5)
C17_13 C16_13 H16_13 120.2
C15_13 C16_13 H16_13 120.2
C16_13 C17_13 C18_13 120.1(5)
C16_13 C17_13 C20_13 121.2(5)
C18_13 C17_13 C20_13 118.7(5)
C19_13 C18_13 C17_13 120.6(5)
C19_13 C18_13 H18_13 119.7
C17_13 C18_13 H18_13 119.7
C18_13 C19_13 C14_13 119.8(5)
C18_13 C19_13 H19_13 120.1
C14_13 C19_13 H19_13 120.1
O4_13 C20_13 O3_13 123.6(5)
O4_13 C20_13 C17_13 120.4(5)
O3_13 C20_13 C17_13 116.0(5)
C26_13 C21_13 C22_13 119.1(4)
C26_13 C21_13 C5_13 119.5(4)
C22_13 C21_13 C5_13 121.5(4)
C23_13 C22_13 C21_13 120.3(4)
C23_13 C22_13 H22_13 119.8
C21_13 C22_13 H22_13 119.8
C22_13 C23_13 C24_13 120.7(4)
C22_13 C23_13 H23_13 119.6
C24_13 C23_13 H23_13 119.6
C25_13 C24_13 C23_13 119.1(4)
C25_13 C24_13 C27_13 121.0(5)
C23_13 C24_13 C27_13 120.0(5)
C24_13 C25_13 C26_13 121.0(5)
C24_13 C25_13 H25_13 119.5
C26_13 C25_13 H25_13 119.5
C25_13 C26_13 C21_13 119.9(4)
C25_13 C26_13 H26_13 120.1
C21_13 C26_13 H26_13 120.1
O5_13 C27_13 O6_13 123.6(4)
O5_13 C27_13 C24_13 120.5(5)
O6_13 C27_13 C24_13 115.9(5)
C13_13 O1_13 H1A_13 109.5
C20_13 O3_13 H3A_13 109.5
C27_13 O6_13 H6A_13 109.5
C6_14 C1_14 C2_14 118.4(4)
C6_14 C1_14 C7_14 121.2(4)
C2_14 C1_14 C7_14 120.4(4)
C3_14 C2_14 C1_14 121.3(4)
C3_14 C2_14 H2_14 119.3
C1_14 C2_14 H2_14 119.3
C2_14 C3_14 C4_14 118.9(4)
C2_14 C3_14 C14_14 120.8(4)
C4_14 C3_14 C14_14 120.3(4)
C5_14 C4_14 C3_14 121.6(4)
C5_14 C4_14 H4_14 119.2
C3_14 C4_14 H4_14 119.2
C4_14 C5_14 C6_14 118.2(4)
C4_14 C5_14 C21_14 121.4(4)
C6_14 C5_14 C21_14 120.4(4)
C1_14 C6_14 C5_14 121.4(4)
C1_14 C6_14 H6_14 119.3
C5_14 C6_14 H6_14 119.3
C8_14 C7_14 C12_14 118.1(4)
C8_14 C7_14 C1_14 120.4(4)
C12_14 C7_14 C1_14 121.5(4)
C7_14 C8_14 C9_14 121.3(4)
C7_14 C8_14 H8_14 119.4
C9_14 C8_14 H8_14 119.4
C10_14 C9_14 C8_14 119.7(4)
C10_14 C9_14 H9_14 120.1
C8_14 C9_14 H9_14 120.1
C9_14 C10_14 C11_14 119.9(4)
C9_14 C10_14 C13_14 118.9(4)
C11_14 C10_14 C13_14 121.1(4)
C12_14 C11_14 C10_14 120.1(4)
C12_14 C11_14 H11_14 119.9
C10_14 C11_14 H11_14 119.9
C11_14 C12_14 C7_14 120.9(4)
C11_14 C12_14 H12_14 119.6
C7_14 C12_14 H12_14 119.6
O1_14 C13_14 O2_14 123.3(4)
O1_14 C13_14 C10_14 119.6(4)
O2_14 C13_14 C10_14 117.1(4)
C19_14 C14_14 C15_14 117.4(4)
C19_14 C14_14 C3_14 122.6(4)
C15_14 C14_14 C3_14 120.0(4)
C16_14 C15_14 C14_14 121.4(4)
C16_14 C15_14 H15_14 119.3
C14_14 C15_14 H15_14 119.3
C15_14 C16_14 C17_14 119.5(4)
C15_14 C16_14 H16_14 120.2
C17_14 C16_14 H16_14 120.2
C18_14 C17_14 C16_14 120.3(4)
C18_14 C17_14 C20_14 121.1(4)
C16_14 C17_14 C20_14 118.6(4)
C17_14 C18_14 C19_14 119.7(4)
C17_14 C18_14 H18_14 120.2
C19_14 C18_14 H18_14 120.2
C18_14 C19_14 C14_14 121.6(4)
C18_14 C19_14 H19_14 119.2
C14_14 C19_14 H19_14 119.2
O3_14 C20_14 O4_14 123.2(4)
O3_14 C20_14 C17_14 119.5(5)
O4_14 C20_14 C17_14 117.3(4)
C26_14 C21_14 C22_14 119.9(4)
C26_14 C21_14 C5_14 120.3(4)
C22_14 C21_14 C5_14 119.8(4)
C23_14 C22_14 C21_14 119.3(4)
C23_14 C22_14 H22_14 120.4
C21_14 C22_14 H22_14 120.4
C24_14 C23_14 C22_14 120.6(5)
C24_14 C23_14 H23_14 119.7
C22_14 C23_14 H23_14 119.7
C23_14 C24_14 C25_14 120.6(4)
C23_14 C24_14 C27_14 119.1(4)
C25_14 C24_14 C27_14 120.3(5)
C26_14 C25_14 C24_14 119.6(5)
C26_14 C25_14 H25_14 120.2
C24_14 C25_14 H25_14 120.2
C25_14 C26_14 C21_14 120.0(5)
C25_14 C26_14 H26_14 120.0
C21_14 C26_14 H26_14 120.0
O5_14 C27_14 O6_14 124.2(5)
O5_14 C27_14 C24_14 118.8(5)
O6_14 C27_14 C24_14 117.0(5)
C13_14 O2_14 H2A_14 109.5
C20_14 O4_14 H4A_14 109.5
C27_14 O6_14 H6A_14 109.5

loop_
_geom_bond_atom_site_label_1
_geom_bond_atom_site_label_2
_geom_bond_distance
C1_1 C6_1 1.395(6)
C1_1 C2_1 1.399(6)
C1_1 C7_1 1.495(6)
C2_1 C3_1 1.390(6)
C2_1 H2_1 0.9500
C3_1 C4_1 1.393(6)
C3_1 C14_1 1.491(6)
C4_1 C5_1 1.389(6)
C4_1 H4_1 0.9500
C5_1 C6_1 1.379(6)
C5_1 C21_1 1.502(6)
C6_1 H6_1 0.9500
C7_1 C12_1 1.375(6)
C7_1 C8_1 1.403(6)
C8_1 C9_1 1.367(6)
C8_1 H8_1 0.9500
C9_1 C10_1 1.400(6)
C9_1 H9_1 0.9500
C10_1 C11_1 1.377(6)
C10_1 C13_1 1.486(6)
C11_1 C12_1 1.392(6)
C11_1 H11_1 0.9500
C12_1 H12_1 0.9500
C13_1 O1_1 1.266(6)
C13_1 O2_1 1.267(6)
C14_1 C19_1 1.376(7)
C14_1 C15_1 1.410(6)
C15_1 C16_1 1.384(6)
C15_1 H15_1 0.9500
C16_1 C17_1 1.383(7)
C16_1 H16_1 0.9500
C17_1 C18_1 1.378(6)
C17_1 C20_1 1.484(7)
C18_1 C19_1 1.396(6)
C18_1 H18_1 0.9500
C19_1 H19_1 0.9500
C20_1 O4_1 1.207(6)
C20_1 O3_1 1.335(6)
C21_1 C26_1 1.394(6)
C21_1 C22_1 1.399(6)
C22_1 C23_1 1.393(6)
C22_1 H22_1 0.9500
C23_1 C24_1 1.376(7)
C23_1 H23_1 0.9500
C24_1 C25_1 1.374(7)
C24_1 C27_1 1.496(7)
C25_1 C26_1 1.391(6)
C25_1 H25_1 0.9500
C26_1 H26_1 0.9500
C27_1 O6_1 1.240(6)
C27_1 O5_1 1.287(6)
O2_1 H2A_1 0.8400
O3_1 H3A_1 0.8400
O5_1 H5A_1 0.8400
C1_2 C2_2 1.380(6)
C1_2 C6_2 1.396(6)
C1_2 C7_2 1.494(6)
C2_2 C3_2 1.402(6)
C2_2 H2_2 0.9500
C3_2 C4_2 1.404(6)
C3_2 C14_2 1.474(6)
C4_2 C5_2 1.386(6)
C4_2 H4_2 0.9500
C5_2 C6_2 1.394(6)
C5_2 C21_2 1.493(6)
C6_2 H6_2 0.9500
C7_2 C8_2 1.393(7)
C7_2 C12_2 1.405(6)
C8_2 C9_2 1.384(6)
C8_2 H8_2 0.9500
C9_2 C10_2 1.383(6)
C9_2 H9_2 0.9500
C10_2 C11_2 1.372(6)
C10_2 C13_2 1.482(7)
C11_2 C12_2 1.390(6)
C11_2 H11_2 0.9500
C12_2 H12_2 0.9500
C13_2 O1_2 1.241(7)
C13_2 O2_2 1.290(7)
C14_2 C15_2 1.405(6)
C14_2 C19_2 1.406(6)
C15_2 C16_2 1.390(6)
C15_2 H15_2 0.9500
C16_2 C17_2 1.389(6)
C16_2 H16_2 0.9500
C17_2 C18_2 1.390(6)
C17_2 C20_2 1.484(6)
C18_2 C19_2 1.376(6)
C18_2 H18_2 0.9500
C19_2 H19_2 0.9500
C20_2 O4_2 1.242(5)
C20_2 O3_2 1.287(6)
C21_2 C26_2 1.391(6)
C21_2 C22_2 1.400(6)
C22_2 C23_2 1.395(6)
C22_2 H22_2 0.9500
C23_2 C24_2 1.389(6)
C23_2 H23_2 0.9500
C24_2 C25_2 1.397(6)
C24_2 C27_2 1.473(6)
C25_2 C26_2 1.392(6)
C25_2 H25_2 0.9500
C26_2 H26_2 0.9500
C27_2 O5_2 1.244(5)
C27_2 O6_2 1.288(6)
O2_2 H2A_2 0.8400
O3_2 H3A_2 0.8400
O6_2 H6A_2 0.8400
C1_3 C2_3 1.378(6)
C1_3 C6_3 1.397(6)
C1_3 C7_3 1.502(6)
C2_3 C3_3 1.408(6)
C2_3 H2_3 0.9500
C3_3 C4_3 1.399(6)
C3_3 C14_3 1.476(6)
C4_3 C5_3 1.387(6)
C4_3 H4_3 0.9500
C5_3 C6_3 1.382(6)
C5_3 C21_3 1.497(6)
C6_3 H6_3 0.9500
C7_3 C8_3 1.383(7)
C7_3 C12_3 1.407(6)
C8_3 C9_3 1.376(6)
C8_3 H8_3 0.9500
C9_3 C10_3 1.389(6)
C9_3 H9_3 0.9500
C10_3 C11_3 1.392(6)
C10_3 C13_3 1.467(7)
C11_3 C12_3 1.368(6)
C11_3 H11_3 0.9500
C12_3 H12_3 0.9500
C13_3 O1_3 1.231(6)
C13_3 O2_3 1.307(6)
C14_3 C15_3 1.391(6)
C14_3 C19_3 1.405(6)
C15_3 C16_3 1.389(6)
C15_3 H15_3 0.9500
C16_3 C17_3 1.388(6)
C16_3 H16_3 0.9500
C17_3 C18_3 1.383(7)
C17_3 C20_3 1.495(6)
C18_3 C19_3 1.391(6)
C18_3 H18_3 0.9500
C19_3 H19_3 0.9500
C20_3 O3_3 1.261(6)
C20_3 O4_3 1.264(6)
C21_3 C26_3 1.387(6)
C21_3 C22_3 1.394(6)
C22_3 C23_3 1.373(6)
C22_3 H22_3 0.9500
C23_3 C24_3 1.381(6)
C23_3 H23_3 0.9500
C24_3 C25_3 1.401(6)
C24_3 C27_3 1.491(6)
C25_3 C26_3 1.387(6)
C25_3 H25_3 0.9500
C26_3 H26_3 0.9500
C27_3 O5_3 1.235(6)
C27_3 O6_3 1.291(6)
O2_3 H2A_3 0.8400
O4_3 H4A_3 0.8400
O6_3 H6A_3 0.8400
C1_4 C2_4 1.390(6)
C1_4 C6_4 1.403(6)
C1_4 C7_4 1.488(6)
C2_4 C3_4 1.402(6)
C2_4 H2_4 0.9500
C3_4 C4_4 1.397(6)
C3_4 C14_4 1.474(6)
C4_4 C5_4 1.392(6)
C4_4 H4_4 0.9500
C5_4 C6_4 1.392(6)
C5_4 C21_4 1.500(6)
C6_4 H6_4 0.9500
C7_4 C8_4 1.388(6)
C7_4 C12_4 1.407(6)
C8_4 C9_4 1.401(6)
C8_4 H8_4 0.9500
C9_4 C10_4 1.381(6)
C9_4 H9_4 0.9500
C10_4 C11_4 1.378(6)
C10_4 C13_4 1.489(6)
C11_4 C12_4 1.386(6)
C11_4 H11_4 0.9500
C12_4 H12_4 0.9500
C13_4 O2_4 1.266(6)
C13_4 O1_4 1.279(5)
C14_4 C19_4 1.394(6)
C14_4 C15_4 1.397(6)
C15_4 C16_4 1.381(6)
C15_4 H15_4 0.9500
C16_4 C17_4 1.388(6)
C16_4 H16_4 0.9500
C17_4 C18_4 1.378(6)
C17_4 C20_4 1.478(6)
C18_4 C19_4 1.398(6)
C18_4 H18_4 0.9500
C19_4 H19_4 0.9500
C20_4 O3_4 1.277(6)
C20_4 O4_4 1.278(6)
C21_4 C22_4 1.389(6)
C21_4 C26_4 1.390(6)
C22_4 C23_4 1.378(6)
C22_4 H22_4 0.9500
C23_4 C24_4 1.386(6)
C23_4 H23_4 0.9500
C24_4 C25_4 1.396(6)
C24_4 C27_4 1.475(6)
C25_4 C26_4 1.380(6)
C25_4 H25_4 0.9500
C26_4 H26_4 0.9500
C27_4 O5_4 1.258(6)
C27_4 O6_4 1.287(5)
O1_4 H1A_4 0.8400
O3_4 H3A_4 0.8400
O6_4 H6A_4 0.8400
C1_5 C2_5 1.400(6)
C1_5 C6_5 1.400(6)
C1_5 C7_5 1.475(6)
C2_5 C3_5 1.408(6)
C2_5 H2_5 0.9500
C3_5 C4_5 1.391(6)
C3_5 C14_5 1.473(6)
C4_5 C5_5 1.396(6)
C4_5 H4_5 0.9500
C5_5 C6_5 1.391(6)
C5_5 C21_5 1.493(6)
C6_5 H6_5 0.9500
C7_5 C12_5 1.394(7)
C7_5 C8_5 1.395(6)
C8_5 C9_5 1.373(6)
C8_5 H8_5 0.9500
C9_5 C10_5 1.398(6)
C9_5 H9_5 0.9500
C10_5 C11_5 1.392(6)
C10_5 C13_5 1.485(7)
C11_5 C12_5 1.387(6)
C11_5 H11_5 0.9500
C12_5 H12_5 0.9500
C13_5 O2_5 1.271(6)
C13_5 O1_5 1.276(6)
C14_5 C15_5 1.392(6)
C14_5 C19_5 1.403(6)
C15_5 C16_5 1.384(6)
C15_5 H15_5 0.9500
C16_5 C17_5 1.372(6)
C16_5 H16_5 0.9500
C17_5 C18_5 1.382(6)
C17_5 C20_5 1.485(7)
C18_5 C19_5 1.390(6)
C18_5 H18_5 0.9500
C19_5 H19_5 0.9500
C20_5 O4_5 1.239(5)
C20_5 O3_5 1.303(6)
C21_5 C26_5 1.381(6)
C21_5 C22_5 1.391(6)
C22_5 C23_5 1.381(6)
C22_5 H22_5 0.9500
C23_5 C24_5 1.385(6)
C23_5 H23_5 0.9500
C24_5 C25_5 1.388(6)
C24_5 C27_5 1.462(6)
C25_5 C26_5 1.384(6)
C25_5 H25_5 0.9500
C26_5 H26_5 0.9500
C27_5 O5_5 1.252(6)
C27_5 O6_5 1.286(6)
O1_5 H1A_5 0.8400
O3_5 H3A_5 0.8400
O6_5 H6A_5 0.8400
C1_6 C6_6 1.382(6)
C1_6 C2_6 1.402(6)
C1_6 C7_6 1.494(6)
C2_6 C3_6 1.386(6)
C2_6 H2_6 0.9500
C3_6 C4_6 1.401(6)
C3_6 C14_6 1.483(6)
C4_6 C5_6 1.395(6)
C4_6 H4_6 0.9500
C5_6 C6_6 1.405(6)
C5_6 C21_6 1.480(6)
C6_6 H6_6 0.9500
C7_6 C12_6 1.383(6)
C7_6 C8_6 1.398(6)
C8_6 C9_6 1.372(6)
C8_6 H8_6 0.9500
C9_6 C10_6 1.396(6)
C9_6 H9_6 0.9500
C10_6 C11_6 1.386(6)
C10_6 C13_6 1.483(7)
C11_6 C12_6 1.395(6)
C11_6 H11_6 0.9500
C12_6 H12_6 0.9500
C13_6 O1_6 1.259(6)
C13_6 O2_6 1.287(6)
C14_6 C15_6 1.387(6)
C14_6 C19_6 1.388(6)
C15_6 C16_6 1.386(6)
C15_6 H15_6 0.9500
C16_6 C17_6 1.396(6)
C16_6 H16_6 0.9500
C17_6 C18_6 1.369(6)
C17_6 C20_6 1.487(6)
C18_6 C19_6 1.395(6)
C18_6 H18_6 0.9500
C19_6 H19_6 0.9500
C20_6 O4_6 1.262(5)
C20_6 O3_6 1.293(6)
C21_6 C22_6 1.380(6)
C21_6 C26_6 1.398(6)
C22_6 C23_6 1.374(6)
C22_6 H22_6 0.9500
C23_6 C24_6 1.384(6)
C23_6 H23_6 0.9500
C24_6 C25_6 1.385(6)
C24_6 C27_6 1.493(7)
C25_6 C26_6 1.387(6)
C25_6 H25_6 0.9500
C26_6 H26_6 0.9500
C27_6 O5_6 1.250(6)
C27_6 O6_6 1.302(6)
O2_6 H2A_6 0.8400
O3_6 H3A_6 0.8400
O6_6 H6A_6 0.8400
C1_7 C6_7 1.391(6)
C1_7 C2_7 1.413(5)
C1_7 C7_7 1.487(6)
C2_7 C3_7 1.395(5)
C2_7 H2_7 0.9500
C3_7 C4_7 1.395(6)
C3_7 C14_7 1.477(5)
C4_7 C5_7 1.389(6)
C4_7 H4_7 0.9500
C5_7 C6_7 1.390(6)
C5_7 C21_7 1.478(6)
C6_7 H6_7 0.9500
C7_7 C8_7 1.390(6)
C7_7 C12_7 1.393(5)
C8_7 C9_7 1.373(6)
C8_7 H8_7 0.9500
C9_7 C10_7 1.398(6)
C9_7 H9_7 0.9500
C10_7 C11_7 1.390(6)
C10_7 C13_7 1.475(6)
C11_7 C12_7 1.386(6)
C11_7 H11_7 0.9500
C12_7 H12_7 0.9500
C13_7 O1_7 1.234(5)
C13_7 O2_7 1.300(5)
C14_7 C15_7 1.381(6)
C14_7 C19_7 1.404(6)
C15_7 C16_7 1.387(5)
C15_7 H15_7 0.9500
C16_7 C17_7 1.386(6)
C16_7 H16_7 0.9500
C17_7 C18_7 1.385(6)
C17_7 C20_7 1.484(6)
C18_7 C19_7 1.389(6)
C18_7 H18_7 0.9500
C19_7 H19_7 0.9500
C20_7 O3_7 1.258(5)
C20_7 O4_7 1.284(5)
C21_7 C22_7 1.394(6)
C21_7 C26_7 1.395(6)
C22_7 C23_7 1.383(6)
C22_7 H22_7 0.9500
C23_7 C24_7 1.387(6)
C23_7 H23_7 0.9500
C24_7 C25_7 1.386(6)
C24_7 C27_7 1.483(6)
C25_7 C26_7 1.384(6)
C25_7 H25_7 0.9500
C26_7 H26_7 0.9500
C27_7 O6_7 1.267(6)
C27_7 O5_7 1.280(5)
O2_7 H2A_7 0.8400
O4_7 H4A_7 0.8400
O5_7 H5A_7 0.8400
C1_8 C6_8 1.395(6)
C1_8 C2_8 1.396(6)
C1_8 C7_8 1.481(6)
C2_8 C3_8 1.388(6)
C2_8 H2_8 0.9500
C3_8 C4_8 1.390(6)
C3_8 C14_8 1.485(6)
C4_8 C5_8 1.404(6)
C4_8 H4_8 0.9500
C5_8 C6_8 1.391(6)
C5_8 C21_8 1.483(6)
C6_8 H6_8 0.9500
C7_8 C12_8 1.395(6)
C7_8 C8_8 1.401(6)
C8_8 C9_8 1.383(6)
C8_8 H8_8 0.9500
C9_8 C10_8 1.381(6)
C9_8 H9_8 0.9500
C10_8 C11_8 1.383(7)
C10_8 C13_8 1.487(7)
C11_8 C12_8 1.388(7)
C11_8 H11_8 0.9500
C12_8 H12_8 0.9500
C13_8 O1_8 1.250(6)
C13_8 O2_8 1.291(6)
C14_8 C19_8 1.396(6)
C14_8 C15_8 1.396(6)
C15_8 C16_8 1.395(6)
C15_8 H15_8 0.9500
C16_8 C17_8 1.398(7)
C16_8 H16_8 0.9500
C17_8 C18_8 1.379(7)
C17_8 C20_8 1.477(7)
C18_8 C19_8 1.377(6)
C18_8 H18_8 0.9500
C19_8 H19_8 0.9500
C20_8 O4_8 1.251(6)
C20_8 O3_8 1.297(6)
C21_8 C26_8 1.392(6)
C21_8 C22_8 1.392(6)
C22_8 C23_8 1.388(6)
C22_8 H22_8 0.9500
C23_8 C24_8 1.372(6)
C23_8 H23_8 0.9500
C24_8 C25_8 1.386(7)
C24_8 C27_8 1.475(7)
C25_8 C26_8 1.393(7)
C25_8 H25_8 0.9500
C26_8 H26_8 0.9500
C27_8 O5_8 1.249(6)
C27_8 O6_8 1.286(6)
O2_8 H2A_8 0.8400
O3_8 H3A_8 0.8400
O6_8 H6A_8 0.8400
C1_9 C6_9 1.394(6)
C1_9 C2_9 1.398(6)
C1_9 C7_9 1.486(6)
C2_9 C3_9 1.396(6)
C2_9 H2_9 0.9500
C3_9 C4_9 1.395(6)
C3_9 C14_9 1.480(6)
C4_9 C5_9 1.390(6)
C4_9 H4_9 0.9500
C5_9 C6_9 1.393(6)
C5_9 C21_9 1.487(6)
C6_9 H6_9 0.9500
C7_9 C8_9 1.383(6)
C7_9 C12_9 1.390(6)
C8_9 C9_9 1.385(6)
C8_9 H8_9 0.9500
C9_9 C10_9 1.403(6)
C9_9 H9_9 0.9500
C10_9 C11_9 1.378(6)
C10_9 C13_9 1.483(6)
C11_9 C12_9 1.383(6)
C11_9 H11_9 0.9500
C12_9 H12_9 0.9500
C13_9 O2_9 1.263(6)
C13_9 O1_9 1.280(6)
C14_9 C15_9 1.400(6)
C14_9 C19_9 1.400(6)
C15_9 C16_9 1.383(6)
C15_9 H15_9 0.9500
C16_9 C17_9 1.385(6)
C16_9 H16_9 0.9500
C17_9 C18_9 1.382(6)
C17_9 C20_9 1.483(6)
C18_9 C19_9 1.379(6)
C18_9 H18_9 0.9500
C19_9 H19_9 0.9500
C20_9 O4_9 1.257(5)
C20_9 O3_9 1.294(6)
C21_9 C22_9 1.383(6)
C21_9 C26_9 1.389(6)
C22_9 C23_9 1.387(6)
C22_9 H22_9 0.9500
C23_9 C24_9 1.374(6)
C23_9 H23_9 0.9500
C24_9 C25_9 1.394(6)
C24_9 C27_9 1.489(6)
C25_9 C26_9 1.399(6)
C25_9 H25_9 0.9500
C26_9 H26_9 0.9500
C27_9 O5_9 1.252(6)
C27_9 O6_9 1.286(6)
O1_9 H1A_9 0.8400
O3_9 H3A_9 0.8400
O6_9 H6A_9 0.8400
C1_10 C6_10 1.393(6)
C1_10 C2_10 1.399(6)
C1_10 C7_10 1.482(6)
C2_10 C3_10 1.402(6)
C2_10 H2_10 0.9500
C3_10 C4_10 1.393(6)
C3_10 C14_10 1.466(6)
C4_10 C5_10 1.403(6)
C4_10 H4_10 0.9500
C5_10 C6_10 1.399(6)
C5_10 C21_10 1.475(6)
C6_10 H6_10 0.9500
C7_10 C8_10 1.390(6)
C7_10 C12_10 1.396(6)
C8_10 C9_10 1.391(6)
C8_10 H8_10 0.9500
C9_10 C10_10 1.380(6)
C9_10 H9_10 0.9500
C10_10 C11_10 1.388(6)
C10_10 C13_10 1.470(6)
C11_10 C12_10 1.371(6)
C11_10 H11_10 0.9500
C12_10 H12_10 0.9500
C13_10 O1_10 1.267(6)
C13_10 O2_10 1.274(5)
C14_10 C15_10 1.401(6)
C14_10 C19_10 1.403(6)
C15_10 C16_10 1.401(6)
C15_10 H15_10 0.9500
C16_10 C17_10 1.386(6)
C16_10 H16_10 0.9500
C17_10 C18_10 1.401(7)
C17_10 C20_10 1.480(6)
C18_10 C19_10 1.380(6)
C18_10 H18_10 0.9500
C19_10 H19_10 0.9500
C20_10 O4_10 1.228(6)
C20_10 O3_10 1.310(6)
C21_10 C26_10 1.390(6)
C21_10 C22_10 1.399(6)
C22_10 C23_10 1.398(6)
C22_10 H22_10 0.9500
C23_10 C24_10 1.384(6)
C23_10 H23_10 0.9500
C24_10 C25_10 1.395(6)
C24_10 C27_10 1.480(6)
C25_10 C26_10 1.392(6)
C25_10 H25_10 0.9500
C26_10 H26_10 0.9500
C27_10 O5_10 1.271(5)
C27_10 O6_10 1.273(6)
O2_10 H2A_10 0.8400
O3_10 H3A_10 0.8400
O5_10 H5A_10 0.8400
C1_11 C6_11 1.377(5)
C1_11 C2_11 1.407(6)
C1_11 C7_11 1.499(6)
C2_11 C3_11 1.381(6)
C2_11 H2_11 0.9500
C3_11 C4_11 1.387(5)
C3_11 C14_11 1.504(6)
C4_11 C5_11 1.395(6)
C4_11 H4_11 0.9500
C5_11 C6_11 1.409(6)
C5_11 C21_11 1.481(5)
C6_11 H6_11 0.9500
C7_11 C8_11 1.387(5)
C7_11 C12_11 1.392(6)
C8_11 C9_11 1.372(6)
C8_11 H8_11 0.9500
C9_11 C10_11 1.398(6)
C9_11 H9_11 0.9500
C10_11 C11_11 1.377(6)
C10_11 C13_11 1.486(6)
C11_11 C12_11 1.397(6)
C11_11 H11_11 0.9500
C12_11 H12_11 0.9500
C13_11 O2_11 1.223(5)
C13_11 O1_11 1.315(5)
C14_11 C19_11 1.388(6)
C14_11 C15_11 1.389(6)
C15_11 C16_11 1.387(6)
C15_11 H15_11 0.9500
C16_11 C17_11 1.376(6)
C16_11 H16_11 0.9500
C17_11 C18_11 1.395(6)
C17_11 C20_11 1.483(6)
C18_11 C19_11 1.388(6)
C18_11 H18_11 0.9500
C19_11 H19_11 0.9500
C20_11 O3_11 1.259(5)
C20_11 O4_11 1.279(5)
C21_11 C26_11 1.370(6)
C21_11 C22_11 1.395(6)
C22_11 C23_11 1.396(6)
C22_11 H22_11 0.9500
C23_11 C24_11 1.387(6)
C23_11 H23_11 0.9500
C24_11 C25_11 1.372(6)
C24_11 C27_11 1.502(6)
C25_11 C26_11 1.376(6)
C25_11 H25_11 0.9500
C26_11 H26_11 0.9500
C27_11 O6_11 1.233(5)
C27_11 O5_11 1.278(5)
O1_11 H1A_11 0.8400
O4_11 H4A_11 0.8400
O5_11 H5A_11 0.8400
C1_12 C2_12 1.384(6)
C1_12 C6_12 1.388(6)
C1_12 C7_12 1.500(6)
C2_12 C3_12 1.397(6)
C2_12 H2_12 0.9500
C3_12 C4_12 1.380(6)
C3_12 C14_12 1.496(6)
C4_12 C5_12 1.403(6)
C4_12 H4_12 0.9500
C5_12 C6_12 1.400(6)
C5_12 C21_12 1.484(6)
C6_12 H6_12 0.9500
C7_12 C12_12 1.391(6)
C7_12 C8_12 1.396(6)
C8_12 C9_12 1.388(6)
C8_12 H8_12 0.9500
C9_12 C10_12 1.400(7)
C9_12 H9_12 0.9500
C10_12 C11_12 1.372(6)
C10_12 C13_12 1.476(7)
C11_12 C12_12 1.397(6)
C11_12 H11_12 0.9500
C12_12 H12_12 0.9500
C13_12 O2_12 1.237(6)
C13_12 O1_12 1.290(6)
C14_12 C15_12 1.385(6)
C14_12 C19_12 1.395(6)
C15_12 C16_12 1.386(6)
C15_12 H15_12 0.9500
C16_12 C17_12 1.392(6)
C16_12 H16_12 0.9500
C17_12 C18_12 1.401(6)
C17_12 C20_12 1.487(6)
C18_12 C19_12 1.386(6)
C18_12 H18_12 0.9500
C19_12 H19_12 0.9500
C20_12 O4_12 1.252(6)
C20_12 O3_12 1.292(6)
C21_12 C26_12 1.391(6)
C21_12 C22_12 1.399(6)
C22_12 C23_12 1.387(6)
C22_12 H22_12 0.9500
C23_12 C24_12 1.400(6)
C23_12 H23_12 0.9500
C24_12 C25_12 1.377(6)
C24_12 C27_12 1.495(6)
C25_12 C26_12 1.380(6)
C25_12 H25_12 0.9500
C26_12 H26_12 0.9500
C27_12 O6_12 1.269(6)
C27_12 O5_12 1.270(6)
O1_12 H1A_12 0.8400
O3_12 H3A_12 0.8400
O6_12 H6A_12 0.8400
C1_13 C2_13 1.390(6)
C1_13 C6_13 1.401(6)
C1_13 C7_13 1.475(6)
C2_13 C3_13 1.398(6)
C2_13 H2_13 0.9500
C3_13 C4_13 1.385(6)
C3_13 C14_13 1.492(6)
C4_13 C5_13 1.385(6)
C4_13 H4_13 0.9500
C5_13 C6_13 1.394(6)
C5_13 C21_13 1.494(6)
C6_13 H6_13 0.9500
C7_13 C12_13 1.408(7)
C7_13 C8_13 1.415(6)
C8_13 C9_13 1.376(6)
C8_13 H8_13 0.9500
C9_13 C10_13 1.387(7)
C9_13 H9_13 0.9500
C10_13 C11_13 1.369(6)
C10_13 C13_13 1.511(7)
C11_13 C12_13 1.390(6)
C11_13 H11_13 0.9500
C12_13 H12_13 0.9500
C13_13 O2_13 1.234(6)
C13_13 O1_13 1.281(6)
C14_13 C15_13 1.382(6)
C14_13 C19_13 1.409(6)
C15_13 C16_13 1.390(6)
C15_13 H15_13 0.9500
C16_13 C17_13 1.382(6)
C16_13 H16_13 0.9500
C17_13 C18_13 1.385(6)
C17_13 C20_13 1.486(7)
C18_13 C19_13 1.377(6)
C18_13 H18_13 0.9500
C19_13 H19_13 0.9500
C20_13 O4_13 1.240(6)
C20_13 O3_13 1.295(6)
C21_13 C26_13 1.395(6)
C21_13 C22_13 1.401(6)
C22_13 C23_13 1.372(6)
C22_13 H22_13 0.9500
C23_13 C24_13 1.394(6)
C23_13 H23_13 0.9500
C24_13 C25_13 1.382(6)
C24_13 C27_13 1.481(6)
C25_13 C26_13 1.386(6)
C25_13 H25_13 0.9500
C26_13 H26_13 0.9500
C27_13 O5_13 1.251(6)
C27_13 O6_13 1.278(6)
O1_13 H1A_13 0.8400
O3_13 H3A_13 0.8400
O6_13 H6A_13 0.8400
C1_14 C6_14 1.386(6)
C1_14 C2_14 1.394(5)
C1_14 C7_14 1.492(6)
C2_14 C3_14 1.387(5)
C2_14 H2_14 0.9500
C3_14 C4_14 1.388(6)
C3_14 C14_14 1.495(5)
C4_14 C5_14 1.381(6)
C4_14 H4_14 0.9500
C5_14 C6_14 1.406(6)
C5_14 C21_14 1.498(6)
C6_14 H6_14 0.9500
C7_14 C8_14 1.389(6)
C7_14 C12_14 1.403(6)
C8_14 C9_14 1.393(6)
C8_14 H8_14 0.9500
C9_14 C10_14 1.386(6)
C9_14 H9_14 0.9500
C10_14 C11_14 1.389(6)
C10_14 C13_14 1.484(6)
C11_14 C12_14 1.384(6)
C11_14 H11_14 0.9500
C12_14 H12_14 0.9500
C13_14 O1_14 1.247(5)
C13_14 O2_14 1.291(5)
C14_14 C19_14 1.392(6)
C14_14 C15_14 1.396(6)
C15_14 C16_14 1.379(5)
C15_14 H15_14 0.9500
C16_14 C17_14 1.390(6)
C16_14 H16_14 0.9500
C17_14 C18_14 1.369(6)
C17_14 C20_14 1.486(6)
C18_14 C19_14 1.384(5)
C18_14 H18_14 0.9500
C19_14 H19_14 0.9500
C20_14 O3_14 1.249(6)
C20_14 O4_14 1.285(5)
C21_14 C26_14 1.395(6)
C21_14 C22_14 1.397(6)
C22_14 C23_14 1.395(6)
C22_14 H22_14 0.9500
C23_14 C24_14 1.368(6)
C23_14 H23_14 0.9500
C24_14 C25_14 1.391(6)
C24_14 C27_14 1.500(6)
C25_14 C26_14 1.389(6)
C25_14 H25_14 0.9500
C26_14 H26_14 0.9500
C27_14 O5_14 1.246(6)
C27_14 O6_14 1.282(6)
O2_14 H2A_14 0.8400
O4_14 H4A_14 0.8400
O6_14 H6A_14 0.8400

loop_
_geom_hbond_atom_site_label_D
_geom_hbond_atom_site_label_H
_geom_hbond_atom_site_label_A
_geom_hbond_distance_DH
_geom_hbond_distance_HA
_geom_hbond_distance_DA
_geom_hbond_angle_DHA
_geom_hbond_site_symmetry_A
O2_1 H2A_1 O4_8 0.84 1.78 2.608(5) 168.1 .
O3_1 H3A_1 O1_8 0.84 1.79 2.632(5) 177.2 3_455
O5_1 H5A_1 O5_8 0.84 1.81 2.638(5) 168.0 1_455
O2_2 H2A_2 O2_9 0.84 1.78 2.602(5) 167.6 3_455
O3_2 H3A_2 O5_9 0.84 1.80 2.627(4) 168.9 .
O6_2 H6A_2 O4_9 0.84 1.78 2.620(5) 172.9 1_455
O2_3 H2A_3 O1_10 0.84 1.78 2.596(5) 163.7 3_455
O4_3 H4A_3 O6_10 0.84 1.76 2.588(5) 167.5 .
O6_3 H6A_3 O4_10 0.84 1.77 2.610(5) 174.2 1_455
O1_4 H1A_4 O1_14 0.84 1.77 2.598(5) 167.1 2_656
O3_4 H3A_4 O5_14 0.84 1.77 2.597(4) 168.9 4_656
O6_4 H6A_4 O3_14 0.84 1.75 2.579(4) 170.7 4_556
O1_5 H1A_5 O2_13 0.84 1.78 2.597(5) 164.1 2_656
O3_5 H3A_5 O4_13 0.84 1.78 2.604(5) 167.2 4_656
O6_5 H6A_5 O5_13 0.84 1.78 2.613(4) 169.7 4_556
O2_6 H2A_6 O2_12 0.84 1.79 2.626(5) 171.4 2_656
O3_6 H3A_6 O5_12 0.84 1.78 2.611(4) 167.8 4_556
O6_6 H6A_6 O4_12 0.84 1.79 2.618(5) 167.5 4_656
O2_7 H2A_7 O2_11 0.84 1.80 2.639(4) 176.9 2_656
O4_7 H4A_7 O6_11 0.84 1.83 2.655(4) 168.3 4_556
O5_7 H5A_7 O3_11 0.84 1.79 2.594(4) 159.5 4_656
O2_8 H2A_8 O4_1 0.84 1.76 2.602(5) 175.3 3_544
O3_8 H3A_8 O1_1 0.84 1.80 2.635(4) 170.4 .
O6_8 H6A_8 O6_1 0.84 1.77 2.595(5) 167.0 1_655
O1_9 H1A_9 O1_2 0.84 1.77 2.602(5) 171.0 3_544
O3_9 H3A_9 O5_2 0.84 1.78 2.619(4) 173.8 1_655
O6_9 H6A_9 O4_2 0.84 1.77 2.601(4) 170.8 .
O2_10 H2A_10 O1_3 0.84 1.82 2.636(5) 165.3 3_544
O3_10 H3A_10 O5_3 0.84 1.81 2.646(5) 174.2 1_655
O5_10 H5A_10 O3_3 0.84 1.80 2.632(4) 168.7 .
O1_11 H1A_11 O1_7 0.84 1.76 2.597(5) 172.9 2_656
O4_11 H4A_11 O6_7 0.84 1.80 2.635(5) 170.6 4_646
O5_11 H5A_11 O3_7 0.84 1.77 2.603(4) 171.6 4_546
O1_12 H1A_12 O1_6 0.84 1.77 2.603(5) 172.7 2_656
O3_12 H3A_12 O5_6 0.84 1.77 2.606(5) 173.1 4_646
O6_12 H6A_12 O4_6 0.84 1.80 2.612(4) 161.5 4_546
O1_13 H1A_13 O2_5 0.84 1.79 2.623(5) 173.6 2_656
O3_13 H3A_13 O4_5 0.84 1.79 2.628(5) 173.1 4_646
O6_13 H6A_13 O5_5 0.84 1.77 2.598(4) 169.7 4_546
O2_14 H2A_14 O2_4 0.84 1.80 2.624(4) 168.7 2_656
O4_14 H4A_14 O5_4 0.84 1.80 2.634(4) 173.1 4_546
O6_14 H6A_14 O4_4 0.84 1.83 2.664(5) 171.9 4_646

loop_
_geom_torsion_atom_site_label_1
_geom_torsion_atom_site_label_2
_geom_torsion_atom_site_label_3
_geom_torsion_atom_site_label_4
_geom_torsion
C6_1 C1_1 C2_1 C3_1 0.6(7)
C7_1 C1_1 C2_1 C3_1 177.9(4)
C1_1 C2_1 C3_1 C4_1 -1.7(7)
C1_1 C2_1 C3_1 C14_1 178.4(4)
C2_1 C3_1 C4_1 C5_1 1.8(7)
C14_1 C3_1 C4_1 C5_1 -178.3(4)
C3_1 C4_1 C5_1 C6_1 -0.9(7)
C3_1 C4_1 C5_1 C21_1 -179.8(4)
C4_1 C5_1 C6_1 C1_1 -0.2(7)
C21_1 C5_1 C6_1 C1_1 178.8(4)
C2_1 C1_1 C6_1 C5_1 0.3(7)
C7_1 C1_1 C6_1 C5_1 -177.0(4)
C6_1 C1_1 C7_1 C12_1 -36.6(7)
C2_1 C1_1 C7_1 C12_1 146.2(5)
C6_1 C1_1 C7_1 C8_1 142.7(5)
C2_1 C1_1 C7_1 C8_1 -34.6(6)
C12_1 C7_1 C8_1 C9_1 1.0(7)
C1_1 C7_1 C8_1 C9_1 -178.2(4)
C7_1 C8_1 C9_1 C10_1 0.1(7)
C8_1 C9_1 C10_1 C11_1 -1.2(7)
C8_1 C9_1 C10_1 C13_1 177.0(4)
C9_1 C10_1 C11_1 C12_1 1.3(7)
C13_1 C10_1 C11_1 C12_1 -176.9(4)
C8_1 C7_1 C12_1 C11_1 -1.0(7)
C1_1 C7_1 C12_1 C11_1 178.3(4)
C10_1 C11_1 C12_1 C7_1 -0.2(7)
C11_1 C10_1 C13_1 O1_1 174.5(5)
C9_1 C10_1 C13_1 O1_1 -3.6(7)
C11_1 C10_1 C13_1 O2_1 -4.4(7)
C9_1 C10_1 C13_1 O2_1 177.4(5)
C2_1 C3_1 C14_1 C19_1 -27.6(7)
C4_1 C3_1 C14_1 C19_1 152.5(5)
C2_1 C3_1 C14_1 C15_1 151.2(5)
C4_1 C3_1 C14_1 C15_1 -28.7(7)
C19_1 C14_1 C15_1 C16_1 -0.6(7)
C3_1 C14_1 C15_1 C16_1 -179.5(4)
C14_1 C15_1 C16_1 C17_1 0.7(7)
C15_1 C16_1 C17_1 C18_1 -0.2(7)
C15_1 C16_1 C17_1 C20_1 -179.8(5)
C16_1 C17_1 C18_1 C19_1 -0.3(7)
C20_1 C17_1 C18_1 C19_1 179.3(5)
C15_1 C14_1 C19_1 C18_1 0.1(7)
C3_1 C14_1 C19_1 C18_1 179.0(4)
C17_1 C18_1 C19_1 C14_1 0.3(8)
C18_1 C17_1 C20_1 O4_1 -5.0(8)
C16_1 C17_1 C20_1 O4_1 174.6(5)
C18_1 C17_1 C20_1 O3_1 175.5(4)
C16_1 C17_1 C20_1 O3_1 -5.0(7)
C6_1 C5_1 C21_1 C26_1 -139.4(5)
C4_1 C5_1 C21_1 C26_1 39.5(6)
C6_1 C5_1 C21_1 C22_1 40.0(6)
C4_1 C5_1 C21_1 C22_1 -141.1(5)
C26_1 C21_1 C22_1 C23_1 0.1(7)
C5_1 C21_1 C22_1 C23_1 -179.2(4)
C21_1 C22_1 C23_1 C24_1 0.8(7)
C22_1 C23_1 C24_1 C25_1 -1.3(7)
C22_1 C23_1 C24_1 C27_1 179.1(4)
C23_1 C24_1 C25_1 C26_1 0.8(7)
C27_1 C24_1 C25_1 C26_1 -179.6(4)
C24_1 C25_1 C26_1 C21_1 0.1(7)
C22_1 C21_1 C26_1 C25_1 -0.6(7)
C5_1 C21_1 C26_1 C25_1 178.8(4)
C25_1 C24_1 C27_1 O6_1 6.6(7)
C23_1 C24_1 C27_1 O6_1 -173.8(5)
C25_1 C24_1 C27_1 O5_1 -174.7(5)
C23_1 C24_1 C27_1 O5_1 4.9(7)
C6_2 C1_2 C2_2 C3_2 -0.5(7)
C7_2 C1_2 C2_2 C3_2 178.9(4)
C1_2 C2_2 C3_2 C4_2 1.1(7)
C1_2 C2_2 C3_2 C14_2 -179.8(4)
C2_2 C3_2 C4_2 C5_2 -0.4(7)
C14_2 C3_2 C4_2 C5_2 -179.5(4)
C3_2 C4_2 C5_2 C6_2 -0.9(7)
C3_2 C4_2 C5_2 C21_2 177.9(4)
C4_2 C5_2 C6_2 C1_2 1.5(7)
C21_2 C5_2 C6_2 C1_2 -177.2(4)
C2_2 C1_2 C6_2 C5_2 -0.9(7)
C7_2 C1_2 C6_2 C5_2 179.8(4)
C2_2 C1_2 C7_2 C8_2 -28.2(7)
C6_2 C1_2 C7_2 C8_2 151.1(5)
C2_2 C1_2 C7_2 C12_2 150.7(4)
C6_2 C1_2 C7_2 C12_2 -30.0(7)
C12_2 C7_2 C8_2 C9_2 0.8(7)
C1_2 C7_2 C8_2 C9_2 179.7(4)
C7_2 C8_2 C9_2 C10_2 -1.1(7)
C8_2 C9_2 C10_2 C11_2 0.8(7)
C8_2 C9_2 C10_2 C13_2 180.0(5)
C9_2 C10_2 C11_2 C12_2 -0.2(7)
C13_2 C10_2 C11_2 C12_2 -179.3(5)
C10_2 C11_2 C12_2 C7_2 -0.1(7)
C8_2 C7_2 C12_2 C11_2 -0.2(7)
C1_2 C7_2 C12_2 C11_2 -179.1(4)
C11_2 C10_2 C13_2 O1_2 172.6(5)
C9_2 C10_2 C13_2 O1_2 -6.5(8)
C11_2 C10_2 C13_2 O2_2 -6.3(7)
C9_2 C10_2 C13_2 O2_2 174.6(4)
C2_2 C3_2 C14_2 C15_2 147.1(4)
C4_2 C3_2 C14_2 C15_2 -33.9(6)
C2_2 C3_2 C14_2 C19_2 -33.0(6)
C4_2 C3_2 C14_2 C19_2 146.1(4)
C19_2 C14_2 C15_2 C16_2 -1.6(7)
C3_2 C14_2 C15_2 C16_2 178.4(4)
C14_2 C15_2 C16_2 C17_2 0.5(7)
C15_2 C16_2 C17_2 C18_2 1.1(7)
C15_2 C16_2 C17_2 C20_2 -178.6(4)
C16_2 C17_2 C18_2 C19_2 -1.7(7)
C20_2 C17_2 C18_2 C19_2 178.1(4)
C17_2 C18_2 C19_2 C14_2 0.5(7)
C15_2 C14_2 C19_2 C18_2 1.1(7)
C3_2 C14_2 C19_2 C18_2 -178.9(4)
C16_2 C17_2 C20_2 O4_2 178.3(5)
C18_2 C17_2 C20_2 O4_2 -1.4(7)
C16_2 C17_2 C20_2 O3_2 -1.3(7)
C18_2 C17_2 C20_2 O3_2 179.0(4)
C4_2 C5_2 C21_2 C26_2 38.0(6)
C6_2 C5_2 C21_2 C26_2 -143.3(4)
C4_2 C5_2 C21_2 C22_2 -142.0(4)
C6_2 C5_2 C21_2 C22_2 36.7(6)
C26_2 C21_2 C22_2 C23_2 0.2(6)
C5_2 C21_2 C22_2 C23_2 -179.8(4)
C21_2 C22_2 C23_2 C24_2 -0.4(7)
C22_2 C23_2 C24_2 C25_2 0.1(7)
C22_2 C23_2 C24_2 C27_2 -179.0(4)
C23_2 C24_2 C25_2 C26_2 0.3(7)
C27_2 C24_2 C25_2 C26_2 179.4(4)
C22_2 C21_2 C26_2 C25_2 0.2(6)
C5_2 C21_2 C26_2 C25_2 -179.7(4)
C24_2 C25_2 C26_2 C21_2 -0.5(7)
C23_2 C24_2 C27_2 O5_2 0.3(7)
C25_2 C24_2 C27_2 O5_2 -178.8(5)
C23_2 C24_2 C27_2 O6_2 -179.7(4)
C25_2 C24_2 C27_2 O6_2 1.2(7)
C6_3 C1_3 C2_3 C3_3 0.4(7)
C7_3 C1_3 C2_3 C3_3 -179.9(4)
C1_3 C2_3 C3_3 C4_3 0.7(7)
C1_3 C2_3 C3_3 C14_3 178.5(4)
C2_3 C3_3 C4_3 C5_3 -1.4(7)
C14_3 C3_3 C4_3 C5_3 -179.3(4)
C3_3 C4_3 C5_3 C6_3 1.1(7)
C3_3 C4_3 C5_3 C21_3 179.8(4)
C4_3 C5_3 C6_3 C1_3 0.0(7)
C21_3 C5_3 C6_3 C1_3 -178.7(4)
C2_3 C1_3 C6_3 C5_3 -0.7(7)
C7_3 C1_3 C6_3 C5_3 179.6(4)
C2_3 C1_3 C7_3 C8_3 -26.2(7)
C6_3 C1_3 C7_3 C8_3 153.4(5)
C2_3 C1_3 C7_3 C12_3 154.2(4)
C6_3 C1_3 C7_3 C12_3 -26.1(7)
C12_3 C7_3 C8_3 C9_3 0.2(7)
C1_3 C7_3 C8_3 C9_3 -179.4(4)
C7_3 C8_3 C9_3 C10_3 1.1(7)
C8_3 C9_3 C10_3 C11_3 -0.6(7)
C8_3 C9_3 C10_3 C13_3 178.5(5)
C9_3 C10_3 C11_3 C12_3 -1.2(7)
C13_3 C10_3 C11_3 C12_3 179.7(5)
C10_3 C11_3 C12_3 C7_3 2.5(7)
C8_3 C7_3 C12_3 C11_3 -2.0(7)
C1_3 C7_3 C12_3 C11_3 177.6(4)
C9_3 C10_3 C13_3 O1_3 -2.8(8)
C11_3 C10_3 C13_3 O1_3 176.4(5)
C9_3 C10_3 C13_3 O2_3 178.3(4)
C11_3 C10_3 C13_3 O2_3 -2.6(7)
C4_3 C3_3 C14_3 C15_3 -31.8(7)
C2_3 C3_3 C14_3 C15_3 150.4(5)
C4_3 C3_3 C14_3 C19_3 151.1(5)
C2_3 C3_3 C14_3 C19_3 -26.7(7)
C19_3 C14_3 C15_3 C16_3 -0.8(7)
C3_3 C14_3 C15_3 C16_3 -178.0(4)
C14_3 C15_3 C16_3 C17_3 -0.4(7)
C15_3 C16_3 C17_3 C18_3 0.6(7)
C15_3 C16_3 C17_3 C20_3 -178.3(4)
C16_3 C17_3 C18_3 C19_3 0.5(8)
C20_3 C17_3 C18_3 C19_3 179.4(5)
C17_3 C18_3 C19_3 C14_3 -1.8(8)
C15_3 C14_3 C19_3 C18_3 1.9(7)
C3_3 C14_3 C19_3 C18_3 179.1(4)
C18_3 C17_3 C20_3 O3_3 175.4(5)
C16_3 C17_3 C20_3 O3_3 -5.8(7)
C18_3 C17_3 C20_3 O4_3 -3.8(7)
C16_3 C17_3 C20_3 O4_3 175.1(5)
C6_3 C5_3 C21_3 C26_3 -144.3(4)
C4_3 C5_3 C21_3 C26_3 37.0(6)
C6_3 C5_3 C21_3 C22_3 35.0(6)
C4_3 C5_3 C21_3 C22_3 -143.6(4)
C26_3 C21_3 C22_3 C23_3 -0.5(7)
C5_3 C21_3 C22_3 C23_3 -179.8(4)
C21_3 C22_3 C23_3 C24_3 0.9(7)
C22_3 C23_3 C24_3 C25_3 -0.2(7)
C22_3 C23_3 C24_3 C27_3 -179.9(4)
C23_3 C24_3 C25_3 C26_3 -0.9(7)
C27_3 C24_3 C25_3 C26_3 178.8(4)
C24_3 C25_3 C26_3 C21_3 1.3(7)
C22_3 C21_3 C26_3 C25_3 -0.6(7)
C5_3 C21_3 C26_3 C25_3 178.7(4)
C23_3 C24_3 C27_3 O5_3 6.6(8)
C25_3 C24_3 C27_3 O5_3 -173.0(5)
C23_3 C24_3 C27_3 O6_3 -173.5(5)
C25_3 C24_3 C27_3 O6_3 6.9(7)
C6_4 C1_4 C2_4 C3_4 0.4(6)
C7_4 C1_4 C2_4 C3_4 179.2(4)
C1_4 C2_4 C3_4 C4_4 -1.0(6)
C1_4 C2_4 C3_4 C14_4 179.7(4)
C2_4 C3_4 C4_4 C5_4 0.9(7)
C14_4 C3_4 C4_4 C5_4 -179.8(4)
C3_4 C4_4 C5_4 C6_4 -0.1(7)
C3_4 C4_4 C5_4 C21_4 179.6(4)
C4_4 C5_4 C6_4 C1_4 -0.6(6)
C21_4 C5_4 C6_4 C1_4 179.8(4)
C2_4 C1_4 C6_4 C5_4 0.4(6)
C7_4 C1_4 C6_4 C5_4 -178.3(4)
C2_4 C1_4 C7_4 C8_4 22.9(6)
C6_4 C1_4 C7_4 C8_4 -158.4(4)
C2_4 C1_4 C7_4 C12_4 -154.9(4)
C6_4 C1_4 C7_4 C12_4 23.8(7)
C12_4 C7_4 C8_4 C9_4 0.7(7)
C1_4 C7_4 C8_4 C9_4 -177.2(4)
C7_4 C8_4 C9_4 C10_4 0.0(7)
C8_4 C9_4 C10_4 C11_4 -1.5(7)
C8_4 C9_4 C10_4 C13_4 178.4(4)
C9_4 C10_4 C11_4 C12_4 2.2(7)
C13_4 C10_4 C11_4 C12_4 -177.8(4)
C10_4 C11_4 C12_4 C7_4 -1.4(7)
C8_4 C7_4 C12_4 C11_4 -0.1(7)
C1_4 C7_4 C12_4 C11_4 177.9(4)
C11_4 C10_4 C13_4 O2_4 2.2(7)
C9_4 C10_4 C13_4 O2_4 -177.7(4)
C11_4 C10_4 C13_4 O1_4 -178.7(4)
C9_4 C10_4 C13_4 O1_4 1.4(6)
C4_4 C3_4 C14_4 C19_4 143.6(4)
C2_4 C3_4 C14_4 C19_4 -37.2(6)
C4_4 C3_4 C14_4 C15_4 -38.4(6)
C2_4 C3_4 C14_4 C15_4 140.9(4)
C19_4 C14_4 C15_4 C16_4 -1.0(7)
C3_4 C14_4 C15_4 C16_4 -179.1(4)
C14_4 C15_4 C16_4 C17_4 -0.6(7)
C15_4 C16_4 C17_4 C18_4 1.0(7)
C15_4 C16_4 C17_4 C20_4 -179.5(4)
C16_4 C17_4 C18_4 C19_4 0.2(7)
C20_4 C17_4 C18_4 C19_4 -179.3(4)
C15_4 C14_4 C19_4 C18_4 2.2(7)
C3_4 C14_4 C19_4 C18_4 -179.7(4)
C17_4 C18_4 C19_4 C14_4 -1.8(7)
C18_4 C17_4 C20_4 O3_4 173.0(5)
C16_4 C17_4 C20_4 O3_4 -6.4(7)
C18_4 C17_4 C20_4 O4_4 -8.1(7)
C16_4 C17_4 C20_4 O4_4 172.4(4)
C6_4 C5_4 C21_4 C22_4 29.2(6)
C4_4 C5_4 C21_4 C22_4 -150.4(4)
C6_4 C5_4 C21_4 C26_4 -148.7(4)
C4_4 C5_4 C21_4 C26_4 31.7(6)
C26_4 C21_4 C22_4 C23_4 -0.8(7)
C5_4 C21_4 C22_4 C23_4 -178.8(4)
C21_4 C22_4 C23_4 C24_4 1.2(8)
C22_4 C23_4 C24_4 C25_4 -0.7(7)
C22_4 C23_4 C24_4 C27_4 179.9(5)
C23_4 C24_4 C25_4 C26_4 -0.1(7)
C27_4 C24_4 C25_4 C26_4 179.3(4)
C24_4 C25_4 C26_4 C21_4 0.5(7)
C22_4 C21_4 C26_4 C25_4 0.0(7)
C5_4 C21_4 C26_4 C25_4 177.9(4)
C23_4 C24_4 C27_4 O5_4 -175.9(5)
C25_4 C24_4 C27_4 O5_4 4.7(8)
C23_4 C24_4 C27_4 O6_4 3.8(7)
C25_4 C24_4 C27_4 O6_4 -175.6(5)
C6_5 C1_5 C2_5 C3_5 1.3(7)
C7_5 C1_5 C2_5 C3_5 -179.8(4)
C1_5 C2_5 C3_5 C4_5 -1.2(7)
C1_5 C2_5 C3_5 C14_5 178.2(4)
C2_5 C3_5 C4_5 C5_5 0.3(6)
C14_5 C3_5 C4_5 C5_5 -179.1(4)
C3_5 C4_5 C5_5 C6_5 0.6(7)
C3_5 C4_5 C5_5 C21_5 -178.6(4)
C4_5 C5_5 C6_5 C1_5 -0.6(7)
C21_5 C5_5 C6_5 C1_5 178.6(4)
C2_5 C1_5 C6_5 C5_5 -0.3(7)
C7_5 C1_5 C6_5 C5_5 -179.3(4)
C2_5 C1_5 C7_5 C12_5 -150.5(5)
C6_5 C1_5 C7_5 C12_5 28.5(7)
C2_5 C1_5 C7_5 C8_5 28.9(7)
C6_5 C1_5 C7_5 C8_5 -152.1(4)
C12_5 C7_5 C8_5 C9_5 -0.1(7)
C1_5 C7_5 C8_5 C9_5 -179.5(4)
C7_5 C8_5 C9_5 C10_5 0.6(7)
C8_5 C9_5 C10_5 C11_5 -0.4(7)
C8_5 C9_5 C10_5 C13_5 178.3(4)
C9_5 C10_5 C11_5 C12_5 -0.3(6)
C13_5 C10_5 C11_5 C12_5 -179.0(4)
C10_5 C11_5 C12_5 C7_5 0.8(7)
C8_5 C7_5 C12_5 C11_5 -0.6(7)
C1_5 C7_5 C12_5 C11_5 178.8(4)
C11_5 C10_5 C13_5 O2_5 4.4(7)
C9_5 C10_5 C13_5 O2_5 -174.3(5)
C11_5 C10_5 C13_5 O1_5 -175.4(4)
C9_5 C10_5 C13_5 O1_5 5.9(7)
C4_5 C3_5 C14_5 C15_5 -39.9(6)
C2_5 C3_5 C14_5 C15_5 140.7(4)
C4_5 C3_5 C14_5 C19_5 140.1(4)
C2_5 C3_5 C14_5 C19_5 -39.3(6)
C19_5 C14_5 C15_5 C16_5 0.3(6)
C3_5 C14_5 C15_5 C16_5 -179.7(4)
C14_5 C15_5 C16_5 C17_5 0.3(7)
C15_5 C16_5 C17_5 C18_5 -0.5(7)
C15_5 C16_5 C17_5 C20_5 -179.2(4)
C16_5 C17_5 C18_5 C19_5 0.0(7)
C20_5 C17_5 C18_5 C19_5 178.8(4)
C17_5 C18_5 C19_5 C14_5 0.7(7)
C15_5 C14_5 C19_5 C18_5 -0.8(6)
C3_5 C14_5 C19_5 C18_5 179.2(4)
C16_5 C17_5 C20_5 O4_5 178.1(5)
C18_5 C17_5 C20_5 O4_5 -0.6(7)
C16_5 C17_5 C20_5 O3_5 -3.1(7)
C18_5 C17_5 C20_5 O3_5 178.1(4)
C6_5 C5_5 C21_5 C26_5 -145.4(4)
C4_5 C5_5 C21_5 C26_5 33.7(6)
C6_5 C5_5 C21_5 C22_5 34.1(6)
C4_5 C5_5 C21_5 C22_5 -146.8(4)
C26_5 C21_5 C22_5 C23_5 -0.6(7)
C5_5 C21_5 C22_5 C23_5 179.9(4)
C21_5 C22_5 C23_5 C24_5 -0.4(7)
C22_5 C23_5 C24_5 C25_5 0.6(7)
C22_5 C23_5 C24_5 C27_5 -178.8(4)
C23_5 C24_5 C25_5 C26_5 0.1(7)
C27_5 C24_5 C25_5 C26_5 179.6(4)
C22_5 C21_5 C26_5 C25_5 1.4(7)
C5_5 C21_5 C26_5 C25_5 -179.1(4)
C24_5 C25_5 C26_5 C21_5 -1.2(7)
C23_5 C24_5 C27_5 O5_5 2.5(7)
C25_5 C24_5 C27_5 O5_5 -176.9(5)
C23_5 C24_5 C27_5 O6_5 -177.9(5)
C25_5 C24_5 C27_5 O6_5 2.6(7)
C6_6 C1_6 C2_6 C3_6 -0.9(7)
C7_6 C1_6 C2_6 C3_6 -178.6(4)
C1_6 C2_6 C3_6 C4_6 -0.2(6)
C1_6 C2_6 C3_6 C14_6 -179.8(4)
C2_6 C3_6 C4_6 C5_6 0.7(7)
C14_6 C3_6 C4_6 C5_6 -179.7(4)
C3_6 C4_6 C5_6 C6_6 0.0(7)
C3_6 C4_6 C5_6 C21_6 -179.3(4)
C2_6 C1_6 C6_6 C5_6 1.6(7)
C7_6 C1_6 C6_6 C5_6 179.2(4)
C4_6 C5_6 C6_6 C1_6 -1.2(7)
C21_6 C5_6 C6_6 C1_6 178.1(4)
C6_6 C1_6 C7_6 C12_6 30.0(6)
C2_6 C1_6 C7_6 C12_6 -152.5(4)
C6_6 C1_6 C7_6 C8_6 -150.7(4)
C2_6 C1_6 C7_6 C8_6 26.9(6)
C12_6 C7_6 C8_6 C9_6 -1.1(7)
C1_6 C7_6 C8_6 C9_6 179.5(4)
C7_6 C8_6 C9_6 C10_6 0.2(7)
C8_6 C9_6 C10_6 C11_6 0.6(7)
C8_6 C9_6 C10_6 C13_6 -178.1(4)
C9_6 C10_6 C11_6 C12_6 -0.5(7)
C13_6 C10_6 C11_6 C12_6 178.2(4)
C8_6 C7_6 C12_6 C11_6 1.2(7)
C1_6 C7_6 C12_6 C11_6 -179.4(4)
C10_6 C11_6 C12_6 C7_6 -0.5(7)
C11_6 C10_6 C13_6 O1_6 -174.2(5)
C9_6 C10_6 C13_6 O1_6 4.4(7)
C11_6 C10_6 C13_6 O2_6 5.8(7)
C9_6 C10_6 C13_6 O2_6 -175.5(4)
C2_6 C3_6 C14_6 C15_6 -147.0(4)
C4_6 C3_6 C14_6 C15_6 33.5(6)
C2_6 C3_6 C14_6 C19_6 32.4(6)
C4_6 C3_6 C14_6 C19_6 -147.1(4)
C19_6 C14_6 C15_6 C16_6 0.9(6)
C3_6 C14_6 C15_6 C16_6 -179.7(4)
C14_6 C15_6 C16_6 C17_6 -0.1(7)
C15_6 C16_6 C17_6 C18_6 -0.3(7)
C15_6 C16_6 C17_6 C20_6 178.7(4)
C16_6 C17_6 C18_6 C19_6 -0.1(7)
C20_6 C17_6 C18_6 C19_6 -179.1(4)
C15_6 C14_6 C19_6 C18_6 -1.3(6)
C3_6 C14_6 C19_6 C18_6 179.3(4)
C17_6 C18_6 C19_6 C14_6 0.9(7)
C18_6 C17_6 C20_6 O4_6 4.1(7)
C16_6 C17_6 C20_6 O4_6 -174.8(4)
C18_6 C17_6 C20_6 O3_6 -175.8(4)
C16_6 C17_6 C20_6 O3_6 5.2(7)
C4_6 C5_6 C21_6 C22_6 140.0(4)
C6_6 C5_6 C21_6 C22_6 -39.2(6)
C4_6 C5_6 C21_6 C26_6 -39.7(6)
C6_6 C5_6 C21_6 C26_6 141.0(4)
C26_6 C21_6 C22_6 C23_6 -0.3(7)
C5_6 C21_6 C22_6 C23_6 179.9(4)
C21_6 C22_6 C23_6 C24_6 0.3(7)
C22_6 C23_6 C24_6 C25_6 0.2(7)
C22_6 C23_6 C24_6 C27_6 179.4(4)
C23_6 C24_6 C25_6 C26_6 -0.5(7)
C27_6 C24_6 C25_6 C26_6 -179.7(4)
C24_6 C25_6 C26_6 C21_6 0.5(7)
C22_6 C21_6 C26_6 C25_6 0.0(6)
C5_6 C21_6 C26_6 C25_6 179.8(4)
C23_6 C24_6 C27_6 O5_6 -2.7(7)
C25_6 C24_6 C27_6 O5_6 176.5(5)
C23_6 C24_6 C27_6 O6_6 178.1(4)
C25_6 C24_6 C27_6 O6_6 -2.7(7)
C6_7 C1_7 C2_7 C3_7 -0.6(6)
C7_7 C1_7 C2_7 C3_7 180.0(4)
C1_7 C2_7 C3_7 C4_7 1.6(6)
C1_7 C2_7 C3_7 C14_7 -178.2(4)
C2_7 C3_7 C4_7 C5_7 -1.5(6)
C14_7 C3_7 C4_7 C5_7 178.3(4)
C3_7 C4_7 C5_7 C6_7 0.4(7)
C3_7 C4_7 C5_7 C21_7 -179.4(4)
C4_7 C5_7 C6_7 C1_7 0.7(6)
C21_7 C5_7 C6_7 C1_7 -179.5(4)
C2_7 C1_7 C6_7 C5_7 -0.6(6)
C7_7 C1_7 C6_7 C5_7 178.8(4)
C6_7 C1_7 C7_7 C8_7 -152.5(4)
C2_7 C1_7 C7_7 C8_7 26.9(6)
C6_7 C1_7 C7_7 C12_7 27.9(6)
C2_7 C1_7 C7_7 C12_7 -152.7(4)
C12_7 C7_7 C8_7 C9_7 -0.2(6)
C1_7 C7_7 C8_7 C9_7 -179.8(4)
C7_7 C8_7 C9_7 C10_7 -0.3(7)
C8_7 C9_7 C10_7 C11_7 0.7(6)
C8_7 C9_7 C10_7 C13_7 -180.0(4)
C9_7 C10_7 C11_7 C12_7 -0.6(6)
C13_7 C10_7 C11_7 C12_7 -179.9(4)
C10_7 C11_7 C12_7 C7_7 0.1(6)
C8_7 C7_7 C12_7 C11_7 0.3(6)
C1_7 C7_7 C12_7 C11_7 179.9(4)
C11_7 C10_7 C13_7 O1_7 -175.8(4)
C9_7 C10_7 C13_7 O1_7 4.9(7)
C11_7 C10_7 C13_7 O2_7 3.9(6)
C9_7 C10_7 C13_7 O2_7 -175.4(4)
C2_7 C3_7 C14_7 C15_7 -147.3(4)
C4_7 C3_7 C14_7 C15_7 32.9(6)
C2_7 C3_7 C14_7 C19_7 34.3(6)
C4_7 C3_7 C14_7 C19_7 -145.6(4)
C19_7 C14_7 C15_7 C16_7 -0.7(7)
C3_7 C14_7 C15_7 C16_7 -179.2(4)
C14_7 C15_7 C16_7 C17_7 0.7(7)
C15_7 C16_7 C17_7 C18_7 0.3(7)
C15_7 C16_7 C17_7 C20_7 178.7(4)
C16_7 C17_7 C18_7 C19_7 -1.3(7)
C20_7 C17_7 C18_7 C19_7 -179.7(4)
C17_7 C18_7 C19_7 C14_7 1.3(7)
C15_7 C14_7 C19_7 C18_7 -0.3(6)
C3_7 C14_7 C19_7 C18_7 178.2(4)
C18_7 C17_7 C20_7 O3_7 -171.4(4)
C16_7 C17_7 C20_7 O3_7 10.2(7)
C18_7 C17_7 C20_7 O4_7 8.2(7)
C16_7 C17_7 C20_7 O4_7 -170.2(4)
C4_7 C5_7 C21_7 C22_7 139.6(4)
C6_7 C5_7 C21_7 C22_7 -40.1(6)
C4_7 C5_7 C21_7 C26_7 -42.3(6)
C6_7 C5_7 C21_7 C26_7 138.0(4)
C26_7 C21_7 C22_7 C23_7 1.9(6)
C5_7 C21_7 C22_7 C23_7 -179.9(4)
C21_7 C22_7 C23_7 C24_7 -1.9(7)
C22_7 C23_7 C24_7 C25_7 0.9(7)
C22_7 C23_7 C24_7 C27_7 -179.8(4)
C23_7 C24_7 C25_7 C26_7 -0.1(7)
C27_7 C24_7 C25_7 C26_7 -179.3(4)
C24_7 C25_7 C26_7 C21_7 0.2(7)
C22_7 C21_7 C26_7 C25_7 -1.1(6)
C5_7 C21_7 C26_7 C25_7 -179.2(4)
C25_7 C24_7 C27_7 O6_7 -9.9(7)
C23_7 C24_7 C27_7 O6_7 170.8(4)
C25_7 C24_7 C27_7 O5_7 169.4(4)
C23_7 C24_7 C27_7 O5_7 -9.8(6)
C6_8 C1_8 C2_8 C3_8 1.1(7)
C7_8 C1_8 C2_8 C3_8 -179.6(4)
C1_8 C2_8 C3_8 C4_8 -1.7(7)
C1_8 C2_8 C3_8 C14_8 179.1(4)
C2_8 C3_8 C4_8 C5_8 0.3(7)
C14_8 C3_8 C4_8 C5_8 179.5(4)
C3_8 C4_8 C5_8 C6_8 1.7(7)
C3_8 C4_8 C5_8 C21_8 -176.4(4)
C4_8 C5_8 C6_8 C1_8 -2.4(7)
C21_8 C5_8 C6_8 C1_8 175.6(4)
C2_8 C1_8 C6_8 C5_8 1.1(7)
C7_8 C1_8 C6_8 C5_8 -178.3(4)
C6_8 C1_8 C7_8 C12_8 27.9(7)
C2_8 C1_8 C7_8 C12_8 -151.4(5)
C6_8 C1_8 C7_8 C8_8 -152.3(4)
C2_8 C1_8 C7_8 C8_8 28.4(7)
C12_8 C7_8 C8_8 C9_8 -0.5(7)
C1_8 C7_8 C8_8 C9_8 179.7(4)
C7_8 C8_8 C9_8 C10_8 0.8(7)
C8_8 C9_8 C10_8 C11_8 -0.6(7)
C8_8 C9_8 C10_8 C13_8 179.6(4)
C9_8 C10_8 C11_8 C12_8 0.2(7)
C13_8 C10_8 C11_8 C12_8 180.0(4)
C10_8 C11_8 C12_8 C7_8 0.1(7)
C8_8 C7_8 C12_8 C11_8 0.1(7)
C1_8 C7_8 C12_8 C11_8 179.9(4)
C9_8 C10_8 C13_8 O1_8 5.2(7)
C11_8 C10_8 C13_8 O1_8 -174.5(5)
C9_8 C10_8 C13_8 O2_8 -176.2(4)
C11_8 C10_8 C13_8 O2_8 4.1(7)
C2_8 C3_8 C14_8 C19_8 36.2(7)
C4_8 C3_8 C14_8 C19_8 -143.0(5)
C2_8 C3_8 C14_8 C15_8 -143.8(5)
C4_8 C3_8 C14_8 C15_8 37.0(7)
C19_8 C14_8 C15_8 C16_8 -1.0(7)
C3_8 C14_8 C15_8 C16_8 179.1(4)
C14_8 C15_8 C16_8 C17_8 -0.2(7)
C15_8 C16_8 C17_8 C18_8 0.9(8)
C15_8 C16_8 C17_8 C20_8 -179.6(5)
C16_8 C17_8 C18_8 C19_8 -0.4(8)
C20_8 C17_8 C18_8 C19_8 -179.9(5)
C17_8 C18_8 C19_8 C14_8 -0.8(8)
C15_8 C14_8 C19_8 C18_8 1.5(7)
C3_8 C14_8 C19_8 C18_8 -178.6(5)
C18_8 C17_8 C20_8 O4_8 2.4(8)
C16_8 C17_8 C20_8 O4_8 -177.0(5)
C18_8 C17_8 C20_8 O3_8 -176.1(5)
C16_8 C17_8 C20_8 O3_8 4.5(8)
C6_8 C5_8 C21_8 C26_8 138.0(5)
C4_8 C5_8 C21_8 C26_8 -44.0(6)
C6_8 C5_8 C21_8 C22_8 -42.0(6)
C4_8 C5_8 C21_8 C22_8 136.0(5)
C26_8 C21_8 C22_8 C23_8 -0.7(7)
C5_8 C21_8 C22_8 C23_8 179.3(4)
C21_8 C22_8 C23_8 C24_8 -0.1(7)
C22_8 C23_8 C24_8 C25_8 0.3(7)
C22_8 C23_8 C24_8 C27_8 -179.9(4)
C23_8 C24_8 C25_8 C26_8 0.2(7)
C27_8 C24_8 C25_8 C26_8 -179.6(5)
C22_8 C21_8 C26_8 C25_8 1.2(7)
C5_8 C21_8 C26_8 C25_8 -178.8(4)
C24_8 C25_8 C26_8 C21_8 -0.9(7)
C23_8 C24_8 C27_8 O5_8 -5.4(8)
C25_8 C24_8 C27_8 O5_8 174.4(5)
C23_8 C24_8 C27_8 O6_8 172.9(5)
C25_8 C24_8 C27_8 O6_8 -7.3(7)
C6_9 C1_9 C2_9 C3_9 1.1(6)
C7_9 C1_9 C2_9 C3_9 -179.2(4)
C1_9 C2_9 C3_9 C4_9 -1.5(6)
C1_9 C2_9 C3_9 C14_9 177.3(4)
C2_9 C3_9 C4_9 C5_9 1.0(6)
C14_9 C3_9 C4_9 C5_9 -177.8(4)
C3_9 C4_9 C5_9 C6_9 -0.2(6)
C3_9 C4_9 C5_9 C21_9 179.3(4)
C4_9 C5_9 C6_9 C1_9 -0.2(6)
C21_9 C5_9 C6_9 C1_9 -179.6(4)
C2_9 C1_9 C6_9 C5_9 -0.3(6)
C7_9 C1_9 C6_9 C5_9 -180.0(4)
C6_9 C1_9 C7_9 C8_9 -149.5(4)
C2_9 C1_9 C7_9 C8_9 30.9(6)
C6_9 C1_9 C7_9 C12_9 28.8(6)
C2_9 C1_9 C7_9 C12_9 -150.8(4)
C12_9 C7_9 C8_9 C9_9 0.3(7)
C1_9 C7_9 C8_9 C9_9 178.7(4)
C7_9 C8_9 C9_9 C10_9 -0.6(7)
C8_9 C9_9 C10_9 C11_9 0.6(7)
C8_9 C9_9 C10_9 C13_9 179.2(4)
C9_9 C10_9 C11_9 C12_9 -0.3(7)
C13_9 C10_9 C11_9 C12_9 -178.9(4)
C10_9 C11_9 C12_9 C7_9 0.1(7)
C8_9 C7_9 C12_9 C11_9 -0.1(7)
C1_9 C7_9 C12_9 C11_9 -178.4(4)
C11_9 C10_9 C13_9 O2_9 5.3(7)
C9_9 C10_9 C13_9 O2_9 -173.3(4)
C11_9 C10_9 C13_9 O1_9 -174.2(4)
C9_9 C10_9 C13_9 O1_9 7.2(7)
C4_9 C3_9 C14_9 C15_9 -38.5(6)
C2_9 C3_9 C14_9 C15_9 142.7(4)
C4_9 C3_9 C14_9 C19_9 140.8(4)
C2_9 C3_9 C14_9 C19_9 -38.0(6)
C19_9 C14_9 C15_9 C16_9 1.0(6)
C3_9 C14_9 C15_9 C16_9 -179.7(4)
C14_9 C15_9 C16_9 C17_9 -0.6(7)
C15_9 C16_9 C17_9 C18_9 -0.2(7)
C15_9 C16_9 C17_9 C20_9 -179.5(4)
C16_9 C17_9 C18_9 C19_9 0.6(7)
C20_9 C17_9 C18_9 C19_9 179.8(4)
C17_9 C18_9 C19_9 C14_9 -0.2(7)
C15_9 C14_9 C19_9 C18_9 -0.6(6)
C3_9 C14_9 C19_9 C18_9 -179.9(4)
C18_9 C17_9 C20_9 O4_9 -0.4(7)
C16_9 C17_9 C20_9 O4_9 178.8(4)
C18_9 C17_9 C20_9 O3_9 179.7(4)
C16_9 C17_9 C20_9 O3_9 -1.0(7)
C4_9 C5_9 C21_9 C22_9 -144.5(4)
C6_9 C5_9 C21_9 C22_9 35.0(6)
C4_9 C5_9 C21_9 C26_9 36.1(6)
C6_9 C5_9 C21_9 C26_9 -144.5(4)
C26_9 C21_9 C22_9 C23_9 -1.5(7)
C5_9 C21_9 C22_9 C23_9 179.1(4)
C21_9 C22_9 C23_9 C24_9 0.5(7)
C22_9 C23_9 C24_9 C25_9 1.0(7)
C22_9 C23_9 C24_9 C27_9 -178.2(4)
C23_9 C24_9 C25_9 C26_9 -1.5(7)
C27_9 C24_9 C25_9 C26_9 177.7(4)
C22_9 C21_9 C26_9 C25_9 1.0(6)
C5_9 C21_9 C26_9 C25_9 -179.6(4)
C24_9 C25_9 C26_9 C21_9 0.5(7)
C23_9 C24_9 C27_9 O5_9 1.8(7)
C25_9 C24_9 C27_9 O5_9 -177.4(4)
C23_9 C24_9 C27_9 O6_9 -177.4(4)
C25_9 C24_9 C27_9 O6_9 3.3(7)
C6_10 C1_10 C2_10 C3_10 0.3(6)
C7_10 C1_10 C2_10 C3_10 -179.9(4)
C1_10 C2_10 C3_10 C4_10 -0.5(6)
C1_10 C2_10 C3_10 C14_10 179.0(4)
C2_10 C3_10 C4_10 C5_10 1.1(7)
C14_10 C3_10 C4_10 C5_10 -178.5(4)
C3_10 C4_10 C5_10 C6_10 -1.5(6)
C3_10 C4_10 C5_10 C21_10 176.6(4)
C2_10 C1_10 C6_10 C5_10 -0.7(6)
C7_10 C1_10 C6_10 C5_10 179.5(4)
C4_10 C5_10 C6_10 C1_10 1.3(6)
C21_10 C5_10 C6_10 C1_10 -176.8(4)
C6_10 C1_10 C7_10 C8_10 -153.0(4)
C2_10 C1_10 C7_10 C8_10 27.3(6)
C6_10 C1_10 C7_10 C12_10 26.6(6)
C2_10 C1_10 C7_10 C12_10 -153.1(4)
C12_10 C7_10 C8_10 C9_10 -0.4(6)
C1_10 C7_10 C8_10 C9_10 179.3(4)
C7_10 C8_10 C9_10 C10_10 -0.9(7)
C8_10 C9_10 C10_10 C11_10 1.9(7)
C8_10 C9_10 C10_10 C13_10 -178.8(4)
C9_10 C10_10 C11_10 C12_10 -1.6(7)
C13_10 C10_10 C11_10 C12_10 179.0(4)
C10_10 C11_10 C12_10 C7_10 0.3(7)
C8_10 C7_10 C12_10 C11_10 0.7(6)
C1_10 C7_10 C12_10 C11_10 -179.0(4)
C9_10 C10_10 C13_10 O1_10 -177.2(4)
C11_10 C10_10 C13_10 O1_10 2.1(7)
C9_10 C10_10 C13_10 O2_10 2.6(7)
C11_10 C10_10 C13_10 O2_10 -178.1(4)
C4_10 C3_10 C14_10 C15_10 -39.5(6)
C2_10 C3_10 C14_10 C15_10 141.0(4)
C4_10 C3_10 C14_10 C19_10 140.7(4)
C2_10 C3_10 C14_10 C19_10 -38.9(6)
C19_10 C14_10 C15_10 C16_10 -0.2(7)
C3_10 C14_10 C15_10 C16_10 180.0(4)
C14_10 C15_10 C16_10 C17_10 0.3(7)
C15_10 C16_10 C17_10 C18_10 -0.1(7)
C15_10 C16_10 C17_10 C20_10 -178.3(5)
C16_10 C17_10 C18_10 C19_10 -0.2(7)
C20_10 C17_10 C18_10 C19_10 178.1(4)
C17_10 C18_10 C19_10 C14_10 0.3(7)
C15_10 C14_10 C19_10 C18_10 -0.1(7)
C3_10 C14_10 C19_10 C18_10 179.7(4)
C16_10 C17_10 C20_10 O4_10 175.2(5)
C18_10 C17_10 C20_10 O4_10 -3.0(7)
C16_10 C17_10 C20_10 O3_10 -5.4(7)
C18_10 C17_10 C20_10 O3_10 176.4(4)
C6_10 C5_10 C21_10 C26_10 -146.4(4)
C4_10 C5_10 C21_10 C26_10 35.5(6)
C6_10 C5_10 C21_10 C22_10 34.9(6)
C4_10 C5_10 C21_10 C22_10 -143.1(4)
C26_10 C21_10 C22_10 C23_10 -0.7(6)
C5_10 C21_10 C22_10 C23_10 177.9(4)
C21_10 C22_10 C23_10 C24_10 -0.3(7)
C22_10 C23_10 C24_10 C25_10 1.4(7)
C22_10 C23_10 C24_10 C27_10 -177.7(4)
C23_10 C24_10 C25_10 C26_10 -1.5(7)
C27_10 C24_10 C25_10 C26_10 177.6(4)
C22_10 C21_10 C26_10 C25_10 0.6(7)
C5_10 C21_10 C26_10 C25_10 -178.1(4)
C24_10 C25_10 C26_10 C21_10 0.5(7)
C23_10 C24_10 C27_10 O5_10 3.2(7)
C25_10 C24_10 C27_10 O5_10 -176.0(4)
C23_10 C24_10 C27_10 O6_10 -176.7(5)
C25_10 C24_10 C27_10 O6_10 4.1(7)
C6_11 C1_11 C2_11 C3_11 -0.7(6)
C7_11 C1_11 C2_11 C3_11 179.2(4)
C1_11 C2_11 C3_11 C4_11 2.1(6)
C1_11 C2_11 C3_11 C14_11 -178.0(4)
C2_11 C3_11 C4_11 C5_11 -1.5(6)
C14_11 C3_11 C4_11 C5_11 178.6(4)
C3_11 C4_11 C5_11 C6_11 -0.5(6)
C3_11 C4_11 C5_11 C21_11 -180.0(4)
C2_11 C1_11 C6_11 C5_11 -1.3(6)
C7_11 C1_11 C6_11 C5_11 178.7(4)
C4_11 C5_11 C6_11 C1_11 1.9(6)
C21_11 C5_11 C6_11 C1_11 -178.6(4)
C6_11 C1_11 C7_11 C8_11 153.8(4)
C2_11 C1_11 C7_11 C8_11 -26.1(6)
C6_11 C1_11 C7_11 C12_11 -26.3(6)
C2_11 C1_11 C7_11 C12_11 153.8(4)
C12_11 C7_11 C8_11 C9_11 -1.3(6)
C1_11 C7_11 C8_11 C9_11 178.6(4)
C7_11 C8_11 C9_11 C10_11 1.1(7)
C8_11 C9_11 C10_11 C11_11 -0.5(7)
C8_11 C9_11 C10_11 C13_11 -179.2(4)
C9_11 C10_11 C11_11 C12_11 0.1(6)
C13_11 C10_11 C11_11 C12_11 178.8(4)
C8_11 C7_11 C12_11 C11_11 0.8(6)
C1_11 C7_11 C12_11 C11_11 -179.0(4)
C10_11 C11_11 C12_11 C7_11 -0.3(6)
C11_11 C10_11 C13_11 O2_11 -3.3(7)
C9_11 C10_11 C13_11 O2_11 175.4(4)
C11_11 C10_11 C13_11 O1_11 177.7(4)
C9_11 C10_11 C13_11 O1_11 -3.7(6)
C2_11 C3_11 C14_11 C19_11 45.0(6)
C4_11 C3_11 C14_11 C19_11 -135.1(4)
C2_11 C3_11 C14_11 C15_11 -136.3(4)
C4_11 C3_11 C14_11 C15_11 43.5(6)
C19_11 C14_11 C15_11 C16_11 -3.2(6)
C3_11 C14_11 C15_11 C16_11 178.2(4)
C14_11 C15_11 C16_11 C17_11 3.4(7)
C15_11 C16_11 C17_11 C18_11 -1.8(7)
C15_11 C16_11 C17_11 C20_11 179.0(4)
C16_11 C17_11 C18_11 C19_11 0.0(7)
C20_11 C17_11 C18_11 C19_11 179.2(4)
C17_11 C18_11 C19_11 C14_11 0.1(7)
C15_11 C14_11 C19_11 C18_11 1.4(6)
C3_11 C14_11 C19_11 C18_11 -179.9(4)
C16_11 C17_11 C20_11 O3_11 6.3(7)
C18_11 C17_11 C20_11 O3_11 -172.9(4)
C16_11 C17_11 C20_11 O4_11 -173.9(4)
C18_11 C17_11 C20_11 O4_11 6.9(7)
C4_11 C5_11 C21_11 C26_11 -38.7(6)
C6_11 C5_11 C21_11 C26_11 141.8(4)
C4_11 C5_11 C21_11 C22_11 142.4(4)
C6_11 C5_11 C21_11 C22_11 -37.1(6)
C26_11 C21_11 C22_11 C23_11 -1.0(7)
C5_11 C21_11 C22_11 C23_11 177.9(4)
C21_11 C22_11 C23_11 C24_11 0.5(7)
C22_11 C23_11 C24_11 C25_11 -0.5(7)
C22_11 C23_11 C24_11 C27_11 -179.5(4)
C23_11 C24_11 C25_11 C26_11 1.0(7)
C27_11 C24_11 C25_11 C26_11 -180.0(4)
C22_11 C21_11 C26_11 C25_11 1.6(7)
C5_11 C21_11 C26_11 C25_11 -177.3(4)
C24_11 C25_11 C26_11 C21_11 -1.6(7)
C25_11 C24_11 C27_11 O6_11 -1.9(7)
C23_11 C24_11 C27_11 O6_11 177.1(5)
C25_11 C24_11 C27_11 O5_11 177.6(5)
C23_11 C24_11 C27_11 O5_11 -3.5(7)
C6_12 C1_12 C2_12 C3_12 0.8(7)
C7_12 C1_12 C2_12 C3_12 -179.3(4)
C1_12 C2_12 C3_12 C4_12 0.4(7)
C1_12 C2_12 C3_12 C14_12 -179.2(4)
C2_12 C3_12 C4_12 C5_12 -0.7(7)
C14_12 C3_12 C4_12 C5_12 178.9(4)
C3_12 C4_12 C5_12 C6_12 -0.2(7)
C3_12 C4_12 C5_12 C21_12 -179.6(4)
C2_12 C1_12 C6_12 C5_12 -1.8(7)
C7_12 C1_12 C6_12 C5_12 178.4(4)
C4_12 C5_12 C6_12 C1_12 1.5(7)
C21_12 C5_12 C6_12 C1_12 -179.1(4)
C2_12 C1_12 C7_12 C12_12 151.1(4)
C6_12 C1_12 C7_12 C12_12 -29.0(7)
C2_12 C1_12 C7_12 C8_12 -30.2(7)
C6_12 C1_12 C7_12 C8_12 149.7(4)
C12_12 C7_12 C8_12 C9_12 -1.4(7)
C1_12 C7_12 C8_12 C9_12 179.9(4)
C7_12 C8_12 C9_12 C10_12 0.6(7)
C8_12 C9_12 C10_12 C11_12 0.3(7)
C8_12 C9_12 C10_12 C13_12 -178.2(4)
C9_12 C10_12 C11_12 C12_12 -0.4(7)
C13_12 C10_12 C11_12 C12_12 178.2(4)
C8_12 C7_12 C12_12 C11_12 1.3(7)
C1_12 C7_12 C12_12 C11_12 180.0(4)
C10_12 C11_12 C12_12 C7_12 -0.4(7)
C11_12 C10_12 C13_12 O2_12 -4.4(7)
C9_12 C10_12 C13_12 O2_12 174.1(5)
C11_12 C10_12 C13_12 O1_12 175.7(4)
C9_12 C10_12 C13_12 O1_12 -5.8(7)
C4_12 C3_12 C14_12 C15_12 39.3(6)
C2_12 C3_12 C14_12 C15_12 -141.1(4)
C4_12 C3_12 C14_12 C19_12 -140.5(4)
C2_12 C3_12 C14_12 C19_12 39.1(6)
C19_12 C14_12 C15_12 C16_12 -0.5(7)
C3_12 C14_12 C15_12 C16_12 179.7(4)
C14_12 C15_12 C16_12 C17_12 0.5(7)
C15_12 C16_12 C17_12 C18_12 0.2(7)
C15_12 C16_12 C17_12 C20_12 -179.2(4)
C16_12 C17_12 C18_12 C19_12 -0.7(7)
C20_12 C17_12 C18_12 C19_12 178.6(4)
C17_12 C18_12 C19_12 C14_12 0.7(7)
C15_12 C14_12 C19_12 C18_12 -0.1(6)
C3_12 C14_12 C19_12 C18_12 179.7(4)
C16_12 C17_12 C20_12 O4_12 -178.0(4)
C18_12 C17_12 C20_12 O4_12 2.6(7)
C16_12 C17_12 C20_12 O3_12 -0.2(7)
C18_12 C17_12 C20_12 O3_12 -179.6(4)
C6_12 C5_12 C21_12 C26_12 144.0(4)
C4_12 C5_12 C21_12 C26_12 -36.6(6)
C6_12 C5_12 C21_12 C22_12 -33.8(6)
C4_12 C5_12 C21_12 C22_12 145.6(4)
C26_12 C21_12 C22_12 C23_12 1.8(7)
C5_12 C21_12 C22_12 C23_12 179.7(4)
C21_12 C22_12 C23_12 C24_12 -1.0(7)
C22_12 C23_12 C24_12 C25_12 0.0(7)
C22_12 C23_12 C24_12 C27_12 178.8(4)
C23_12 C24_12 C25_12 C26_12 0.3(7)
C27_12 C24_12 C25_12 C26_12 -178.5(4)
C24_12 C25_12 C26_12 C21_12 0.6(7)
C22_12 C21_12 C26_12 C25_12 -1.6(7)
C5_12 C21_12 C26_12 C25_12 -179.5(4)
C25_12 C24_12 C27_12 O6_12 -4.3(7)
C23_12 C24_12 C27_12 O6_12 176.9(5)
C25_12 C24_12 C27_12 O5_12 176.1(5)
C23_12 C24_12 C27_12 O5_12 -2.7(7)
C6_13 C1_13 C2_13 C3_13 -0.2(7)
C7_13 C1_13 C2_13 C3_13 -179.1(4)
C1_13 C2_13 C3_13 C4_13 0.2(7)
C1_13 C2_13 C3_13 C14_13 -179.1(4)
C2_13 C3_13 C4_13 C5_13 0.2(7)
C14_13 C3_13 C4_13 C5_13 179.4(4)
C3_13 C4_13 C5_13 C6_13 -0.5(7)
C3_13 C4_13 C5_13 C21_13 -179.8(4)
C4_13 C5_13 C6_13 C1_13 0.4(7)
C21_13 C5_13 C6_13 C1_13 179.7(4)
C2_13 C1_13 C6_13 C5_13 -0.1(7)
C7_13 C1_13 C6_13 C5_13 178.8(4)
C2_13 C1_13 C7_13 C12_13 151.2(4)
C6_13 C1_13 C7_13 C12_13 -27.6(7)
C2_13 C1_13 C7_13 C8_13 -30.3(7)
C6_13 C1_13 C7_13 C8_13 150.9(4)
C12_13 C7_13 C8_13 C9_13 -1.1(6)
C1_13 C7_13 C8_13 C9_13 -179.6(4)
C7_13 C8_13 C9_13 C10_13 -0.4(7)
C8_13 C9_13 C10_13 C11_13 1.5(7)
C8_13 C9_13 C10_13 C13_13 -178.3(4)
C9_13 C10_13 C11_13 C12_13 -1.2(7)
C13_13 C10_13 C11_13 C12_13 178.7(4)
C10_13 C11_13 C12_13 C7_13 -0.3(7)
C8_13 C7_13 C12_13 C11_13 1.4(6)
C1_13 C7_13 C12_13 C11_13 180.0(4)
C11_13 C10_13 C13_13 O2_13 -4.6(7)
C9_13 C10_13 C13_13 O2_13 175.3(5)
C11_13 C10_13 C13_13 O1_13 175.8(4)
C9_13 C10_13 C13_13 O1_13 -4.4(7)
C4_13 C3_13 C14_13 C15_13 40.0(6)
C2_13 C3_13 C14_13 C15_13 -140.8(4)
C4_13 C3_13 C14_13 C19_13 -140.1(4)
C2_13 C3_13 C14_13 C19_13 39.1(6)
C19_13 C14_13 C15_13 C16_13 0.2(6)
C3_13 C14_13 C15_13 C16_13 -179.9(4)
C14_13 C15_13 C16_13 C17_13 0.0(7)
C15_13 C16_13 C17_13 C18_13 0.3(7)
C15_13 C16_13 C17_13 C20_13 178.9(4)
C16_13 C17_13 C18_13 C19_13 -0.7(7)
C20_13 C17_13 C18_13 C19_13 -179.4(4)
C17_13 C18_13 C19_13 C14_13 0.9(7)
C15_13 C14_13 C19_13 C18_13 -0.6(6)
C3_13 C14_13 C19_13 C18_13 179.5(4)
C16_13 C17_13 C20_13 O4_13 -177.2(5)
C18_13 C17_13 C20_13 O4_13 1.4(7)
C16_13 C17_13 C20_13 O3_13 4.0(7)
C18_13 C17_13 C20_13 O3_13 -177.4(4)
C4_13 C5_13 C21_13 C26_13 -32.8(6)
C6_13 C5_13 C21_13 C26_13 147.9(4)
C4_13 C5_13 C21_13 C22_13 147.9(4)
C6_13 C5_13 C21_13 C22_13 -31.5(6)
C26_13 C21_13 C22_13 C23_13 0.5(7)
C5_13 C21_13 C22_13 C23_13 179.8(4)
C21_13 C22_13 C23_13 C24_13 -0.3(7)
C22_13 C23_13 C24_13 C25_13 0.2(7)
C22_13 C23_13 C24_13 C27_13 178.6(4)
C23_13 C24_13 C25_13 C26_13 -0.2(7)
C27_13 C24_13 C25_13 C26_13 -178.6(4)
C24_13 C25_13 C26_13 C21_13 0.4(7)
C22_13 C21_13 C26_13 C25_13 -0.5(7)
C5_13 C21_13 C26_13 C25_13 -179.9(4)
C25_13 C24_13 C27_13 O5_13 174.3(5)
C23_13 C24_13 C27_13 O5_13 -4.1(7)
C25_13 C24_13 C27_13 O6_13 -5.5(7)
C23_13 C24_13 C27_13 O6_13 176.1(4)
C6_14 C1_14 C2_14 C3_14 0.1(6)
C7_14 C1_14 C2_14 C3_14 -179.1(4)
C1_14 C2_14 C3_14 C4_14 -1.1(6)
C1_14 C2_14 C3_14 C14_14 178.3(4)
C2_14 C3_14 C4_14 C5_14 0.7(6)
C14_14 C3_14 C4_14 C5_14 -178.8(4)
C3_14 C4_14 C5_14 C6_14 0.8(6)
C3_14 C4_14 C5_14 C21_14 -179.8(4)
C2_14 C1_14 C6_14 C5_14 1.4(6)
C7_14 C1_14 C6_14 C5_14 -179.4(4)
C4_14 C5_14 C6_14 C1_14 -1.8(6)
C21_14 C5_14 C6_14 C1_14 178.8(4)
C6_14 C1_14 C7_14 C8_14 153.7(4)
C2_14 C1_14 C7_14 C8_14 -27.1(6)
C6_14 C1_14 C7_14 C12_14 -27.0(6)
C2_14 C1_14 C7_14 C12_14 152.2(4)
C12_14 C7_14 C8_14 C9_14 -0.7(6)
C1_14 C7_14 C8_14 C9_14 178.5(4)
C7_14 C8_14 C9_14 C10_14 0.9(7)
C8_14 C9_14 C10_14 C11_14 -0.5(6)
C8_14 C9_14 C10_14 C13_14 -179.1(4)
C9_14 C10_14 C11_14 C12_14 -0.1(6)
C13_14 C10_14 C11_14 C12_14 178.5(4)
C10_14 C11_14 C12_14 C7_14 0.2(6)
C8_14 C7_14 C12_14 C11_14 0.2(6)
C1_14 C7_14 C12_14 C11_14 -179.1(4)
C9_14 C10_14 C13_14 O1_14 -2.6(6)
C11_14 C10_14 C13_14 O1_14 178.9(4)
C9_14 C10_14 C13_14 O2_14 177.8(4)
C11_14 C10_14 C13_14 O2_14 -0.8(6)
C2_14 C3_14 C14_14 C19_14 -33.5(6)
C4_14 C3_14 C14_14 C19_14 145.9(4)
C2_14 C3_14 C14_14 C15_14 147.1(4)
C4_14 C3_14 C14_14 C15_14 -33.4(6)
C19_14 C14_14 C15_14 C16_14 -0.1(7)
C3_14 C14_14 C15_14 C16_14 179.2(4)
C14_14 C15_14 C16_14 C17_14 -1.4(7)
C15_14 C16_14 C17_14 C18_14 1.5(7)
C15_14 C16_14 C17_14 C20_14 -178.8(4)
C16_14 C17_14 C18_14 C19_14 0.0(7)
C20_14 C17_14 C18_14 C19_14 -179.7(4)
C17_14 C18_14 C19_14 C14_14 -1.6(7)
C15_14 C14_14 C19_14 C18_14 1.7(6)
C3_14 C14_14 C19_14 C18_14 -177.7(4)
C18_14 C17_14 C20_14 O3_14 172.7(5)
C16_14 C17_14 C20_14 O3_14 -7.0(7)
C18_14 C17_14 C20_14 O4_14 -8.2(7)
C16_14 C17_14 C20_14 O4_14 172.1(4)
C4_14 C5_14 C21_14 C26_14 42.0(6)
C6_14 C5_14 C21_14 C26_14 -138.6(4)
C4_14 C5_14 C21_14 C22_14 -138.3(4)
C6_14 C5_14 C21_14 C22_14 41.1(6)
C26_14 C21_14 C22_14 C23_14 -0.5(6)
C5_14 C21_14 C22_14 C23_14 179.7(4)
C21_14 C22_14 C23_14 C24_14 -0.1(7)
C22_14 C23_14 C24_14 C25_14 1.5(7)
C22_14 C23_14 C24_14 C27_14 -179.9(4)
C23_14 C24_14 C25_14 C26_14 -2.1(7)
C27_14 C24_14 C25_14 C26_14 179.3(4)
C24_14 C25_14 C26_14 C21_14 1.4(7)
C22_14 C21_14 C26_14 C25_14 -0.1(7)
C5_14 C21_14 C26_14 C25_14 179.7(4)
C23_14 C24_14 C27_14 O5_14 8.0(7)
C25_14 C24_14 C27_14 O5_14 -173.4(4)
C23_14 C24_14 C27_14 O6_14 -172.5(5)
C25_14 C24_14 C27_14 O6_14 6.1(7)
